data_7034773
loop_
_publ_author_name
'Sethi, Waqas'
'Sanz, Sergio'
'Pedersen, Kasper S.'
'S\/orensen, Mikkel A'
'Nichol, Gary S.'
'Lorusso, Giulia'
'Evangelisti, Marco'
'Brechin, Euan K.'
'Piligkos, Stergios'

_publ_section_title
;
 Magnetic and magnetocaloric properties of an unusual family of
 carbonate-panelled [LnZn] cages.
;
_journal_issue 22
_journal_name_full 'Dalton transactions (Cambridge, England : 2003)'
_journal_page_first 10315
_journal_page_last 10320
_journal_paper_doi 10.1039/c5dt01240f
_journal_volume 44
_journal_year 2015
_chemical_formula_moiety 'C103 H144 N14 O44 Tb6 Zn2, 31 C H4 O'
_chemical_formula_sum 'C134 H268 N14 O75 Tb6 Zn2'
_chemical_formula_weight 4359.87
_space_group_crystal_system triclinic
_space_group_IT_number 2
_space_group_name_Hall '-P 1'
_space_group_name_H-M_alt 'P -1'
_symmetry_space_group_name_Hall '-P 1'
_symmetry_space_group_name_H-M 'P -1'
_atom_sites_solution_hydrogens mixed
_atom_sites_solution_primary iterative
_audit_creation_date 2015-05-06
_audit_creation_method
;
Olex2 1.2-beta
(compiled 2015.01.26 svn.r3150 for OlexSys, GUI svn.r4998)
;
_audit_update_record
;
2015-05-07 deposited with the CCDC.
2015-05-08 downloaded from the CCDC.
;
_cell_angle_alpha 75.8497(8)
_cell_angle_beta 88.0840(9)
_cell_angle_gamma 79.2672(10)
_cell_formula_units_Z 4
_cell_length_a 22.1510(3)
_cell_length_b 29.0764(3)
_cell_length_c 32.1304(3)
_cell_measurement_reflns_used 70742
_cell_measurement_temperature 120.0
_cell_measurement_theta_max 76.0000
_cell_measurement_theta_min 3.3000
_cell_volume 19713.7(4)
_computing_cell_refinement
;
CrysAlisPro, Agilent Technologies,
Version 1.171.36.28 (release 01-02-2013 CrysAlis171 .NET)
(compiled Feb  1 2013,16:14:44)
;
_computing_data_collection
;
CrysAlisPro, Agilent Technologies,
Version 1.171.36.28 (release 01-02-2013 CrysAlis171 .NET)
(compiled Feb  1 2013,16:14:44)
;
_computing_data_reduction
;
CrysAlisPro, Agilent Technologies,
Version 1.171.36.28 (release 01-02-2013 CrysAlis171 .NET)
(compiled Feb  1 2013,16:14:44)
;
_computing_molecular_graphics 'Olex2 (Dolomanov et al., 2009)'
_computing_publication_material 'Olex2 (Dolomanov et al., 2009)'
_computing_structure_refinement 'ShelXL (Sheldrick, 2008)'
_computing_structure_solution
;
Superflip (Palatinus & Chapuis, 2007;Palatinus & van der Lee, 2008;
Palatinus et al., 2012)
;
_diffrn_ambient_temperature 120.0
_diffrn_detector_area_resol_mean 10.3147
_diffrn_measured_fraction_theta_full 1.000
_diffrn_measured_fraction_theta_max 0.987
_diffrn_measurement_details
;
  1 omega -110.00  -19.00   1.0000    5.0000
omega____ theta____ kappa____ phi______ frames
    -      -43.1686  -57.0000 -120.0000 91

  2 omega  -50.00   28.00   1.0000    5.0000
omega____ theta____ kappa____ phi______ frames
    -      -43.1686   38.0000  150.0000 78

  3 omega   39.00   82.00   1.0000    5.0000
omega____ theta____ kappa____ phi______ frames
    -       43.1686  -99.0000  150.0000 43

  4 omega -122.00  -90.00   1.0000   27.0000
omega____ theta____ kappa____ phi______ frames
    -      -43.5000  -94.0000   30.0000 32

  5 omega  -88.00  -61.00   1.0000   27.0000
omega____ theta____ kappa____ phi______ frames
    -      -43.5000  125.0000   90.0000 27

  6 omega  -69.00   27.00   1.0000   27.0000
omega____ theta____ kappa____ phi______ frames
    -      -43.5000   61.0000   30.0000 96

  7 omega   40.00   80.00   1.0000   27.0000
omega____ theta____ kappa____ phi______ frames
    -      111.0000  -45.0000  -90.0000 40

  8 omega   41.00   91.00   1.0000   27.0000
omega____ theta____ kappa____ phi______ frames
    -      111.0000  -30.0000 -180.0000 50

  9 omega  117.00  151.00   1.0000   27.0000
omega____ theta____ kappa____ phi______ frames
    -      111.0000  -15.0000   60.0000 34

 10 omega   66.00   95.00   1.0000   27.0000
omega____ theta____ kappa____ phi______ frames
    -      111.0000 -125.0000   60.0000 29

 11 omega   43.00   95.00   1.0000   27.0000
omega____ theta____ kappa____ phi______ frames
    -      111.0000  -45.0000  120.0000 52

 12 omega   40.00  105.00   1.0000   27.0000
omega____ theta____ kappa____ phi______ frames
    -      111.0000 -125.0000  -30.0000 65

 13 omega   31.00   60.00   1.0000   27.0000
omega____ theta____ kappa____ phi______ frames
    -      111.0000  -94.0000   60.0000 29

 14 omega   74.00  107.00   1.0000   27.0000
omega____ theta____ kappa____ phi______ frames
    -      111.0000  -94.0000   60.0000 33

 15 omega   58.00  102.00   1.0000   27.0000
omega____ theta____ kappa____ phi______ frames
    -      111.0000  -94.0000 -180.0000 44

 16 omega   92.00  121.00   1.0000   27.0000
omega____ theta____ kappa____ phi______ frames
    -      111.0000 -125.0000 -180.0000 29

 17 omega   59.00  107.00   1.0000   27.0000
omega____ theta____ kappa____ phi______ frames
    -      111.0000  -94.0000  -30.0000 48

 18 omega   41.00  103.00   1.0000   27.0000
omega____ theta____ kappa____ phi______ frames
    -      111.0000  -94.0000  150.0000 62

 19 omega   75.00  178.00   1.0000   27.0000
omega____ theta____ kappa____ phi______ frames
    -      111.0000   15.0000   60.0000 103

 20 omega   40.00   96.00   1.0000   27.0000
omega____ theta____ kappa____ phi______ frames
    -      111.0000  -45.0000 -180.0000 56

 21 omega   88.00  114.00   1.0000   27.0000
omega____ theta____ kappa____ phi______ frames
    -      111.0000   45.0000  120.0000 26

 22 omega  133.00  172.00   1.0000   27.0000
omega____ theta____ kappa____ phi______ frames
    -      111.0000   45.0000  120.0000 39

 23 omega   50.00   76.00   1.0000   27.0000
omega____ theta____ kappa____ phi______ frames
    -      111.0000  -77.0000   30.0000 26

 24 omega   74.00  121.00   1.0000   27.0000
omega____ theta____ kappa____ phi______ frames
    -      111.0000 -125.0000  -90.0000 47

 25 omega   62.00  114.00   1.0000   27.0000
omega____ theta____ kappa____ phi______ frames
    -      111.0000  -61.0000   30.0000 52

 26 omega   58.00   87.00   1.0000   27.0000
omega____ theta____ kappa____ phi______ frames
    -      111.0000  -30.0000  120.0000 29

 27 omega   86.00  112.00   1.0000   27.0000
omega____ theta____ kappa____ phi______ frames
    -      111.0000   15.0000  -30.0000 26

 28 omega  151.00  178.00   1.0000   27.0000
omega____ theta____ kappa____ phi______ frames
    -      111.0000   15.0000  -30.0000 27

 29 omega   79.00  121.00   1.0000   27.0000
omega____ theta____ kappa____ phi______ frames
    -      111.0000 -125.0000    0.0000 42

 30 omega   40.00   65.00   1.0000   27.0000
omega____ theta____ kappa____ phi______ frames
    -      111.0000 -125.0000    0.0000 25

 31 omega   44.00   98.00   1.0000   27.0000
omega____ theta____ kappa____ phi______ frames
    -      111.0000  -45.0000   30.0000 54

 32 omega   96.00  178.00   1.0000   27.0000
omega____ theta____ kappa____ phi______ frames
    -      111.0000   30.0000   90.0000 82

 33 omega   96.00  122.00   1.0000   27.0000
omega____ theta____ kappa____ phi______ frames
    -      111.0000  -77.0000   30.0000 26

 34 omega   33.00   75.00   1.0000   27.0000
omega____ theta____ kappa____ phi______ frames
    -      111.0000  -94.0000    0.0000 42

 35 omega   33.00  112.00   1.0000   27.0000
omega____ theta____ kappa____ phi______ frames
    -      111.0000  -15.0000   60.0000 79

 36 omega   56.00   88.00   1.0000   27.0000
omega____ theta____ kappa____ phi______ frames
    -      111.0000  -30.0000  -60.0000 32

 37 omega   73.00  121.00   1.0000   27.0000
omega____ theta____ kappa____ phi______ frames
    -      111.0000 -125.0000   90.0000 48

 38 omega   63.00   90.00   1.0000   27.0000
omega____ theta____ kappa____ phi______ frames
    -      111.0000  -94.0000  -90.0000 27

 39 omega   43.00  108.00   1.0000   27.0000
omega____ theta____ kappa____ phi______ frames
    -      111.0000  -77.0000 -180.0000 65

 40 omega -113.00  -17.00   1.0000    5.0000
omega____ theta____ kappa____ phi______ frames
    -      -43.1686  -57.0000  150.0000 96

 41 omega -113.00  -17.00   1.0000    5.0000
omega____ theta____ kappa____ phi______ frames
    -      -43.1686  -57.0000  -30.0000 96

 42 omega -117.00  -12.00   1.0000    5.0000
omega____ theta____ kappa____ phi______ frames
    -      -43.1686  -77.0000   90.0000 105

 43 omega   87.00  178.00   1.0000   27.0000
omega____ theta____ kappa____ phi______ frames
    -      111.0000   45.0000  150.0000 91

 44 omega   85.00  178.00   1.0000   27.0000
omega____ theta____ kappa____ phi______ frames
    -      111.0000   53.0000  -46.5770 93

 45 omega   83.00  178.00   1.0000   27.0000
omega____ theta____ kappa____ phi______ frames
    -      111.0000   61.0000   60.0000 95

 46 omega   84.00  163.00   1.0000   27.0000
omega____ theta____ kappa____ phi______ frames
    -      111.0000   58.0000 -103.4799 79

 47 omega   66.00  178.00   1.0000   27.0000
omega____ theta____ kappa____ phi______ frames
    -      111.0000   15.0000 -120.0000 112
;
_diffrn_measurement_device_type 'Agilent Technologies SuperNova'
_diffrn_measurement_method '\w scans'
_diffrn_orient_matrix_UB_11 -0.0544081000
_diffrn_orient_matrix_UB_12 -0.0270474000
_diffrn_orient_matrix_UB_13 0.0054207000
_diffrn_orient_matrix_UB_21 0.0429531000
_diffrn_orient_matrix_UB_22 -0.0449276000
_diffrn_orient_matrix_UB_23 -0.0083001000
_diffrn_orient_matrix_UB_31 0.0143636000
_diffrn_orient_matrix_UB_32 -0.0184366000
_diffrn_orient_matrix_UB_33 0.0484477000
_diffrn_radiation_monochromator mirror
_diffrn_radiation_type CuK\a
_diffrn_radiation_wavelength 1.54184
_diffrn_reflns_av_R_equivalents 0.0997
_diffrn_reflns_av_unetI/netI 0.0777
_diffrn_reflns_laue_measured_fraction_full 1.000
_diffrn_reflns_laue_measured_fraction_max 0.987
_diffrn_reflns_limit_h_max 27
_diffrn_reflns_limit_h_min -27
_diffrn_reflns_limit_k_max 36
_diffrn_reflns_limit_k_min -36
_diffrn_reflns_limit_l_max 40
_diffrn_reflns_limit_l_min -36
_diffrn_reflns_number 328806
_diffrn_reflns_point_group_measured_fraction_full 1.000
_diffrn_reflns_point_group_measured_fraction_max 0.987
_diffrn_reflns_theta_full 67.684
_diffrn_reflns_theta_max 76.427
_diffrn_reflns_theta_min 3.160
_diffrn_source 'SuperNova (Cu) X-ray Source'
_exptl_absorpt_coefficient_mu 11.327
_exptl_absorpt_correction_T_max 0.701
_exptl_absorpt_correction_T_min 0.262
_exptl_absorpt_correction_type gaussian
_exptl_absorpt_process_details
;
CrysAlisPro, Agilent Technologies,
Version 1.171.36.28 (release 01-02-2013 CrysAlis171 .NET)
(compiled Feb  1 2013,16:14:44)
Numerical absorption correction based on gaussian integration over
            a multifaceted crystal model
;
_exptl_crystal_colour colourless
_exptl_crystal_colour_primary colourless
_exptl_crystal_density_diffrn 1.469
_exptl_crystal_description block
_exptl_crystal_F_000 8880
_exptl_crystal_size_max 0.4374
_exptl_crystal_size_mid 0.2182
_exptl_crystal_size_min 0.0689
_platon_squeeze_details ' see _refine_special_details'
_refine_diff_density_max 1.256
_refine_diff_density_min -1.913
_refine_diff_density_rms 0.114
_refine_ls_extinction_method none
_refine_ls_goodness_of_fit_ref 1.028
_refine_ls_hydrogen_treatment mixed
_refine_ls_matrix_type full
_refine_ls_number_parameters 3143
_refine_ls_number_reflns 81683
_refine_ls_number_restraints 247
_refine_ls_restrained_S_all 1.027
_refine_ls_R_factor_all 0.0962
_refine_ls_R_factor_gt 0.0568
_refine_ls_shift/su_max 0.001
_refine_ls_shift/su_mean 0.000
_refine_ls_structure_factor_coef Fsqd
_refine_ls_weighting_details 'w=1/[\s^2^(Fo^2^)+(0.0851P)^2^+2.6753P] where P=(Fo^2^+2Fc^2^)/3'
_refine_ls_weighting_scheme calc
_refine_ls_wR_factor_gt 0.1492
_refine_ls_wR_factor_ref 0.1728
_reflns_Friedel_coverage 0.000
_reflns_number_gt 51679
_reflns_number_total 81683
_reflns_threshold_expression 'I > 2\s(I)'
_cod_data_source_file c5dt01240f2.cif
_cod_data_source_block 5
_cod_depositor_comments 'Adding full bibliography for 7034769--7034773.cif.'
_cod_original_cell_volume 19713.8(4)
_cod_database_code 7034773
_chemical_oxdiff_formula 'C100 H200 N10 O40 Tb6 Zn2'
_chemical_oxdiff_usercomment '@ 120 K C-1324'
_shelx_space_group_comment
;
The symmetry employed for this shelxl refinement is uniquely defined
by the following loop, which should always be used as a source of
symmetry information in preference to the above space-group names.
They are only intended as comments.
;
_reflns_odcompleteness_completeness 99.83
_reflns_odcompleteness_iscentric 1
_reflns_odcompleteness_theta 74.33
_olex2_refinement_description
;
1. Fixed Uiso
 At 1.2 times of:
  All C(H) groups, H44 of O44, H28 of O28, H27 of O27, H24 of O24, H23 of O23,
   H19 of O19, H18 of O18, H16 of O16, H14 of O14, H12 of O12, H10 of O10, H7
  of O7, H3 of O3, H53 of O53, H54 of O54, H57 of O57, H60 of O60, H62 of O62,
  H64 of O64, H66 of O66, H70 of O70, H73A of O73, H74 of O74, H78 of O78, H94
  of O94, All C(H,H) groups, All N(H) groups
 At 1.5 times of:
  All C(H,H,H) groups, H202 of O202, H201 of O201, H68 of O68
2. Restrained distances
 O44-H44 = O94-H94
 0.84 with sigma of 0.01
 C179-C174 \\sim C109-C104
 with sigma of 0.02
 C155-C156 \\sim C153-C154
 with sigma of 0.02
 C156-O66 \\sim C42-O12
 with sigma of 0.02
 N1-H1 \\sim N3-H3A \\sim N9-H9 \\sim N11-H11 \\sim N13-H13
 with sigma of 0.02
 N61-H61A \\sim N63-H63 \\sim N53-H53C \\sim N55-H55 \\sim N51-H51
 with sigma of 0.02
 C65-C60 \\sim C9-C4
 with sigma of 0.02
 C68-C67 \\sim C12-C11
 with sigma of 0.02
 C142-C141 \\sim C126-C125
 with sigma of 0.02
3. Restrained planarity
 C173, C174, C175, C179
 with sigma of 0.1
 C171, C172, C173, C174, C175, C176, C179
 with sigma of 0.1
 C57, C62, C61, C60, C58, C65
 with sigma of 0.1
4. Rigid bond restraints
 O17, O18, N9, C57, C58, C59, C60, C61, C62, C63, C64, C65, C66
 with sigma for 1-2 distances of 0.01 and sigma for 1-3 distances of 0.01
5. Uiso/Uaniso restraints and constraints
Uanis(O66) \\sim Ueq, Uanis(C156) \\sim Ueq: with sigma of 0.1 and sigma for
terminal atoms of 0.2
6. Rigid body (RIGU) restrains
 O66, C155, C156
 with sigma for 1-2 distances of 0.004 and sigma for 1-3 distances of 0.004
 O12, C41, C42
 with sigma for 1-2 distances of 0.004 and sigma for 1-3 distances of 0.004
 O71, N61, C171, C172, C173, C174, C175, C176, C177, C178, C179
 with sigma for 1-2 distances of 0.004 and sigma for 1-3 distances of 0.004
 O62, C141, C142
 with sigma for 1-2 distances of 0.004 and sigma for 1-3 distances of 0.004
 O59, C129, C130, C131, C132, C133, C134, C137, C138
 with sigma for 1-2 distances of 0.004 and sigma for 1-3 distances of 0.004
7.a Secondary CH2 refined with riding coordinates:
 C110(H11C,H11D), C111(H11E,H11F), C112(H11G,H11H), C113(H11I,H11J), C114(H11K,
 H11L), C124(H12I,H12J), C125(H12K,H12L), C126(H12M,H12N), C127(H12O,H12P),
 C128(H12Q,H12R), C138(H13I,H13J), C139(H13K,H13L), C140(H14C,H14D), C141(H14E,
 H14F), C142(H14G,H14H), C152(H15G,H15H), C153(H15I,H15J), C154(H15K,H15L),
 C155(H15M,H15N), C156(H15O,H15P), C166(H16G,H16H), C167(H16I,H16J), C168(H16K,
 H16L), C169(H16M,H16N), C170(H17A,H17B), C180(H18A,H18B), C181(H18C,H18D),
 C182(H18E,H18F), C183(H18G,H18H), C184(H18I,H18J), C194(H19H,H19I), C195(H19J,
 H19K), C196(H19L,H19M), C197(H19N,H19O), C198(H19P,H19Q), C10(H10A,H10B),
 C11(H11A,H11B), C12(H12A,H12B), C13(H13A,H13B), C14(H14A,H14B), C24(H24A,H24B),
  C25(H25A,H25B), C26(H26A,H26B), C27(H27A,H27B), C28(H28A,H28B), C38(H38A,
 H38B), C39(H39A,H39B), C40(H40A,H40B), C41(H41A,H41B), C42(H42A,H42B),
 C52(H52A,H52B), C53(H53A,H53B), C54(H54A,H54B), C55(H55A,H55B), C56(H56A,H56B),
  C66(H66A,H66B), C67(H67A,H67B), C68(H68A,H68B), C69(H69A,H69B), C70(H70A,
 H70B), C80(H80A,H80B), C81(H81A,H81B), C82(H82A,H82B), C83(H83A,H83B),
 C84(H84A,H84B), C94(H94A,H94B), C95(H95A,H95B), C96(H96A,H96B), C97(H97A,H97B),
  C98(H98A,H98B)
7.b Me refined with riding coordinates:
 C137(H13F,H13G,H13H), C179(H17F,H17G,H17H), C65(H65A,H65B,H65C)
7.c Aromatic/amide H refined with riding coordinates:
 C103(H103), C105(H105), C117(H117), C119(H119), C131(H131), C133(H133),
 C145(H145), C147(H147), C159(H159), C161(H161), C173(H173), C175(H175),
 C187(H187), C189(H189), C3(H3B), C5(H5), C17(H17), C19(H19A), C31(H31),
 C33(H33), C45(H45), C47(H47), C59(H59), C61(H61), C73(H73), C75(H75), C87(H87),
  C89(H89)
7.d Tetrahedral OH refined with riding coordinates:
 O53(H53), O54(H54), O57(H57), O60(H60), O62(H62), O64(H64), O66(H66),
 O70(H70), O73(H73A), O74(H74), O78(H78), O3(H3), O7(H7), O10(H10), O12(H12),
 O14(H14), O16(H16), O18(H18), O19(H19), O23(H23), O24(H24), O27(H27), O28(H28),
  O201(H201), O202(H202)
7.e Idealised Me refined as rotating group:
 C108(H10C,H10D,H10E), C109(H10F,H10G,H10H), C122(H12C,H12D,H12E), C123(H12F,
 H12G,H12H), C136(H13C,H13D,H13E), C150(H15A,H15B,H15C), C151(H15D,H15E,H15F),
 C164(H16A,H16B,H16C), C165(H16D,H16E,H16F), C178(H17C,H17D,H17E), C192(H19B,
 H19C,H19D), C193(H19E,H19F,H19G), C8(H8A,H8B,H8C), C9(H9A,H9B,H9C), C22(H22A,
 H22B,H22C), C23(H23A,H23B,H23C), C36(H36A,H36B,H36C), C37(H37A,H37B,H37C),
 C50(H50A,H50B,H50C), C51(H51A,H51B,H51C), C64(H64A,H64B,H64C), C78(H78A,H78B,
 H78C), C79(H79A,H79B,H79C), C92(H92A,H92B,H92C), C93(H93A,H93B,H93C),
 C201(H20A,H20B,H20C), C202(H20D,H20E,H20F)
7.f Idealised tetrahedral OH refined as rotating group:
 O68(H68)
;
_shelx_shelxl_version_number 2014/7
_olex2_date_sample_data_collection 22/10/13
_olex2_date_sample_submission 20/10/13
_olex2_diffrn_ambient_temperature_device 'Oxford Cryosystems Cryostream 700+'
_olex2_exptl_crystal_mounting_method 'The crystal was mounted on a MITIGEN holder in Paratone oil'
_olex2_submission_original_sample_id C-1324
_olex2_submission_special_instructions 'No special instructions were received'

loop_
_space_group_symop_operation_xyz
'x, y, z'
'-x, -y, -z'

loop_
_atom_site_label
_atom_site_type_symbol
_atom_site_fract_x
_atom_site_fract_y
_atom_site_fract_z
_atom_site_U_iso_or_equiv
_atom_site_adp_type
_atom_site_occupancy
_atom_site_site_symmetry_order
_atom_site_calc_flag
_atom_site_refinement_flags_posn
_atom_site_refinement_flags_adp
Tb1 Tb 0.67924(2) 0.00222(2) 0.27726(2) 0.03292(8) Uani 1 1 d . .
Tb2 Tb 0.60619(2) 0.09540(2) 0.14436(2) 0.03144(8) Uani 1 1 d . .
Tb3 Tb 0.43543(2) 0.09337(2) 0.12476(2) 0.03287(8) Uani 1 1 d . .
Tb4 Tb 0.47905(2) -0.04541(2) 0.19484(2) 0.03410(8) Uani 1 1 d . .
Tb5 Tb 0.45941(2) 0.01472(2) 0.32255(2) 0.03259(8) Uani 1 1 d . .
Tb6 Tb 0.54672(2) 0.16422(2) 0.27149(2) 0.03523(9) Uani 1 1 d . .
Tb51 Tb -0.02591(2) 0.33309(2) 0.22718(2) 0.03383(8) Uani 1 1 d . .
Tb52 Tb -0.17841(2) 0.48575(2) 0.22662(2) 0.03473(8) Uani 1 1 d . .
Tb53 Tb 0.01281(2) 0.54830(2) 0.30489(2) 0.03644(9) Uani 1 1 d . .
Tb54 Tb 0.07517(2) 0.41128(2) 0.37280(2) 0.03281(8) Uani 1 1 d . .
Tb55 Tb -0.09137(2) 0.39505(2) 0.35662(2) 0.03273(8) Uani 1 1 d . .
Tb56 Tb 0.03711(2) 0.49210(2) 0.17570(2) 0.03377(8) Uani 1 1 d . .
Zn51 Zn 0.06556(4) 0.45221(4) 0.47598(3) 0.0399(2) Uani 1 1 d . .
Zn52 Zn 0.13484(4) 0.37431(3) 0.27271(3) 0.03550(18) Uani 1 1 d . .
O51 O -0.1168(2) 0.30998(18) 0.24072(15) 0.0426(11) Uani 1 1 d . .
O52 O -0.2280(2) 0.41787(18) 0.25598(15) 0.0424(11) Uani 1 1 d . .
O53 O -0.0604(2) 0.35187(18) 0.15313(15) 0.0468(12) Uani 1 1 d . .
H53 H -0.0851 0.3782 0.1458 0.056 Uiso 1 1 calc R .
O54 O 0.0720(2) 0.30468(17) 0.20651(16) 0.0456(11) Uani 1 1 d . .
H54 H 0.1010 0.3199 0.2053 0.055 Uiso 1 1 calc R .
O55 O -0.1819(2) 0.56222(16) 0.18398(15) 0.0407(10) Uani 1 1 d . .
O56 O -0.0195(2) 0.57328(17) 0.15906(15) 0.0419(10) Uani 1 1 d . .
O57 O -0.2075(2) 0.46673(18) 0.16231(15) 0.0449(11) Uani 1 1 d . .
H57 H -0.1825 0.4515 0.1480 0.054 Uiso 1 1 calc R .
O58 O -0.2464(2) 0.5114(2) 0.27933(16) 0.0483(12) Uani 1 1 d . .
O59 O -0.0671(2) 0.59469(17) 0.33075(16) 0.0462(12) Uani 1 1 d . U
O60 O -0.2081(2) 0.54135(19) 0.34405(16) 0.0474(12) Uani 1 1 d . .
H60 H -0.2178 0.5368 0.3205 0.057 Uiso 1 1 calc R .
O61 O 0.1055(2) 0.55525(19) 0.26647(16) 0.0471(12) Uani 1 1 d . .
O62 O -0.0313(3) 0.59975(17) 0.23661(15) 0.0482(12) Uani 1 1 d . U
H62 H -0.0234 0.5892 0.2145 0.058 Uiso 1 1 calc R .
O63 O 0.1447(2) 0.36275(16) 0.33740(13) 0.0362(10) Uani 1 1 d . .
O64 O 0.0357(2) 0.31282(18) 0.43788(14) 0.0430(11) Uani 1 1 d . .
H64 H 0.0036 0.3315 0.4268 0.052 Uiso 1 1 calc R .
O65 O 0.1523(2) 0.34903(17) 0.21911(15) 0.0416(11) Uani 1 1 d . .
O66 O 0.3143(8) 0.4172(9) 0.1843(6) 0.328(13) Uani 1 1 d D U
H66 H 0.3216 0.4378 0.1624 0.393 Uiso 1 1 calc R .
O67 O 0.1107(2) 0.40911(18) 0.43988(14) 0.0398(10) Uani 1 1 d . .
O68 O 0.1876(3) 0.4825(2) 0.33594(17) 0.0562(14) Uani 1 1 d . .
H68 H 0.1594 0.4895 0.3174 0.084 Uiso 1 1 calc GR .
O69 O -0.0219(2) 0.44268(18) 0.48039(14) 0.0411(10) Uani 1 1 d . .
O70 O 0.0973(2) 0.48472(19) 0.51891(14) 0.0427(11) Uani 1 1 d . .
H70 H 0.0717 0.5101 0.5184 0.051 Uiso 1 1 calc R .
O71 O -0.0661(2) 0.31288(16) 0.37591(14) 0.0405(10) Uani 1 1 d . U
O72 O 0.0051(2) 0.26162(17) 0.28507(15) 0.0446(11) Uani 1 1 d . .
O73 O -0.1893(2) 0.38264(18) 0.33704(15) 0.0422(11) Uani 1 1 d . .
H73A H -0.2043 0.3942 0.3122 0.051 Uiso 1 1 calc R .
O74 O -0.1538(2) 0.45667(18) 0.38465(15) 0.0443(11) Uani 1 1 d . .
H74 H -0.1717 0.4796 0.3653 0.053 Uiso 1 1 calc R .
O75 O -0.0064(2) 0.49775(17) 0.11032(14) 0.0398(10) Uani 1 1 d . .
O76 O -0.1321(3) 0.43093(19) 0.11106(15) 0.0489(12) Uani 1 1 d . .
O77 O 0.1123(2) 0.42744(18) 0.15894(15) 0.0437(11) Uani 1 1 d . .
O78 O 0.1037(2) 0.53717(18) 0.19435(14) 0.0428(11) Uani 1 1 d . .
H78 H 0.1123 0.5376 0.2195 0.051 Uiso 1 1 calc R .
O79 O -0.0744(2) 0.48378(15) 0.19269(14) 0.0380(10) Uani 1 1 d . .
O80 O -0.1046(2) 0.41352(15) 0.21313(13) 0.0337(9) Uani 1 1 d . .
O81 O -0.0069(2) 0.41597(15) 0.19540(13) 0.0352(9) Uani 1 1 d . .
O82 O -0.1231(2) 0.53090(16) 0.26097(14) 0.0386(10) Uani 1 1 d . .
O83 O -0.1204(2) 0.45434(15) 0.29329(13) 0.0345(9) Uani 1 1 d . .
O84 O -0.0635(2) 0.49644(17) 0.31981(14) 0.0380(10) Uani 1 1 d . .
O85 O 0.0496(2) 0.35254(15) 0.27513(12) 0.0332(9) Uani 1 1 d . .
O86 O -0.0485(2) 0.36019(15) 0.29173(13) 0.0333(9) Uani 1 1 d . .
O87 O 0.0115(2) 0.38807(16) 0.32829(13) 0.0353(9) Uani 1 1 d . .
O88 O 0.0190(2) 0.50244(15) 0.24845(13) 0.0328(9) Uani 1 1 d . .
O89 O 0.0914(2) 0.44090(16) 0.24443(13) 0.0353(9) Uani 1 1 d . .
O90 O 0.0784(2) 0.46602(16) 0.30575(13) 0.0346(9) Uani 1 1 d . .
O91 O 0.0319(2) 0.48893(16) 0.37927(14) 0.0384(10) Uani 1 1 d . .
O92 O 0.0698(2) 0.51325(18) 0.43271(15) 0.0440(11) Uani 1 1 d . .
O93 O 0.0697(3) 0.55533(19) 0.36490(15) 0.0489(12) Uani 1 1 d . .
O94 O -0.0197(2) 0.40019(16) 0.40533(12) 0.0341(9) Uani 1 1 d D .
H94 H -0.033(3) 0.414(2) 0.4247(16) 0.041 Uiso 1 1 d DR .
N51 N -0.2091(3) 0.3760(2) 0.24355(19) 0.0437(13) Uani 1 1 d D .
H51 H -0.170(2) 0.360(3) 0.234(2) 0.052 Uiso 1 1 d DR .
N52 N -0.0189(3) 0.2577(2) 0.19333(18) 0.0441(14) Uani 1 1 d . .
N53 N -0.0797(3) 0.5784(2) 0.14995(18) 0.0393(12) Uani 1 1 d D .
H53C H -0.107(3) 0.560(3) 0.169(2) 0.047 Uiso 1 1 d DR .
N54 N -0.2956(3) 0.5231(2) 0.2000(2) 0.0460(14) Uani 1 1 d . .
N55 N -0.1751(3) 0.5765(2) 0.33683(18) 0.0433(13) Uani 1 1 d D .
H55 H -0.1303(19) 0.575(3) 0.334(3) 0.052 Uiso 1 1 d DR .
N56 N 0.0386(3) 0.6365(2) 0.2867(2) 0.0525(16) Uani 1 1 d . .
N57 N 0.0863(3) 0.3237(2) 0.41252(17) 0.0387(12) Uani 1 1 d . .
N58 N 0.2319(3) 0.3784(2) 0.26468(18) 0.0435(13) Uani 1 1 d . .
N59 N 0.1760(3) 0.4447(2) 0.36939(19) 0.0415(13) Uani 1 1 d . .
N60 N 0.0804(3) 0.3907(2) 0.53138(19) 0.0448(14) Uani 1 1 d . .
N61 N -0.0201(3) 0.2608(2) 0.32392(18) 0.0466(14) Uani 1 1 d D U
H61A H -0.040(3) 0.288(2) 0.336(2) 0.056 Uiso 1 1 d DR .
N62 N -0.1576(3) 0.3618(2) 0.42410(19) 0.0457(14) Uani 1 1 d . .
N63 N -0.0970(3) 0.4635(2) 0.09503(18) 0.0410(13) Uani 1 1 d D .
H63 H -0.058(2) 0.469(3) 0.106(2) 0.049 Uiso 1 1 d DR .
N64 N 0.1116(3) 0.5191(2) 0.11390(19) 0.0432(13) Uani 1 1 d . .
C101 C -0.1538(4) 0.2889(3) 0.2229(2) 0.0451(17) Uani 1 1 d . .
C102 C -0.1284(4) 0.2467(3) 0.2092(2) 0.0484(18) Uani 1 1 d . .
C103 C -0.1656(4) 0.2240(3) 0.1901(2) 0.0518(19) Uani 1 1 d . .
H103 H -0.1479 0.1963 0.1803 0.062 Uiso 1 1 calc R .
C104 C -0.2274(5) 0.2413(3) 0.1853(3) 0.060(2) Uani 1 1 d D .
C105 C -0.2521(4) 0.2827(3) 0.1988(2) 0.0507(18) Uani 1 1 d . .
H105 H -0.2948 0.2952 0.1950 0.061 Uiso 1 1 calc R .
C106 C -0.2152(4) 0.3067(3) 0.2179(2) 0.0503(18) Uani 1 1 d . .
C107 C -0.2445(3) 0.3509(3) 0.2306(2) 0.0442(16) Uani 1 1 d . .
C108 C -0.3124(3) 0.3688(3) 0.2297(3) 0.0545(19) Uani 1 1 d . .
H10C H -0.3226 0.3892 0.2501 0.082 Uiso 1 1 calc GR .
H10D H -0.3337 0.3413 0.2377 0.082 Uiso 1 1 calc GR .
H10E H -0.3254 0.3878 0.2007 0.082 Uiso 1 1 calc GR .
C109 C -0.2685(5) 0.2159(4) 0.1654(3) 0.073(3) Uani 1 1 d D .
H10F H -0.2756 0.2322 0.1350 0.110 Uiso 1 1 calc GR .
H10G H -0.3079 0.2169 0.1803 0.110 Uiso 1 1 calc GR .
H10H H -0.2486 0.1823 0.1681 0.110 Uiso 1 1 calc GR .
C110 C -0.0597(4) 0.2253(2) 0.2160(2) 0.0515(19) Uani 1 1 d . .
H11C H -0.0501 0.2169 0.2471 0.062 Uiso 1 1 calc R .
H11D H -0.0510 0.1950 0.2062 0.062 Uiso 1 1 calc R .
C111 C -0.0320(4) 0.2719(3) 0.1461(2) 0.0452(17) Uani 1 1 d . .
H11E H 0.0067 0.2762 0.1305 0.054 Uiso 1 1 calc R .
H11F H -0.0475 0.2457 0.1376 0.054 Uiso 1 1 calc R .
C112 C -0.0782(4) 0.3176(3) 0.1333(2) 0.0470(17) Uani 1 1 d . .
H11G H -0.0794 0.3298 0.1017 0.056 Uiso 1 1 calc R .
H11H H -0.1196 0.3117 0.1429 0.056 Uiso 1 1 calc R .
C113 C 0.0440(4) 0.2308(3) 0.2015(2) 0.0515(19) Uani 1 1 d . .
H11I H 0.0516 0.2058 0.1849 0.062 Uiso 1 1 calc R .
H11J H 0.0492 0.2144 0.2323 0.062 Uiso 1 1 calc R .
C114 C 0.0910(4) 0.2642(3) 0.1890(3) 0.055(2) Uani 1 1 d . .
H11K H 0.1322 0.2469 0.2004 0.067 Uiso 1 1 calc R .
H11L H 0.0934 0.2747 0.1573 0.067 Uiso 1 1 calc R .
C115 C -0.2088(3) 0.5869(2) 0.1473(2) 0.0400(15) Uani 1 1 d . .
C116 C -0.2731(4) 0.5950(3) 0.1433(2) 0.0460(17) Uani 1 1 d . .
C117 C -0.3017(4) 0.6195(3) 0.1050(3) 0.056(2) Uani 1 1 d . .
H117 H -0.3452 0.6240 0.1028 0.068 Uiso 1 1 calc R .
C118 C -0.2679(4) 0.6383(3) 0.0689(3) 0.061(2) Uani 1 1 d . .
C119 C -0.2057(4) 0.6324(3) 0.0737(2) 0.0533(19) Uani 1 1 d . .
H119 H -0.1825 0.6454 0.0498 0.064 Uiso 1 1 calc R .
C120 C -0.1748(4) 0.6080(3) 0.1124(2) 0.0457(16) Uani 1 1 d . .
C121 C -0.1087(4) 0.6072(2) 0.1161(2) 0.0419(16) Uani 1 1 d . .
C122 C -0.0749(4) 0.6391(3) 0.0838(2) 0.0518(19) Uani 1 1 d . .
H12C H -0.0332 0.6365 0.0945 0.078 Uiso 1 1 calc GR .
H12D H -0.0966 0.6726 0.0791 0.078 Uiso 1 1 calc GR .
H12E H -0.0729 0.6291 0.0567 0.078 Uiso 1 1 calc GR .
C123 C -0.2995(5) 0.6642(4) 0.0267(3) 0.089(4) Uani 1 1 d . .
H12F H -0.3440 0.6657 0.0297 0.133 Uiso 1 1 calc GR .
H12G H -0.2844 0.6468 0.0048 0.133 Uiso 1 1 calc GR .
H12H H -0.2908 0.6971 0.0181 0.133 Uiso 1 1 calc GR .
C124 C -0.3085(3) 0.5767(3) 0.1826(2) 0.0452(16) Uani 1 1 d . .
H12I H -0.2993 0.5921 0.2053 0.054 Uiso 1 1 calc R .
H12J H -0.3530 0.5871 0.1757 0.054 Uiso 1 1 calc R .
C125 C -0.3130(3) 0.4989(3) 0.1676(2) 0.0489(17) Uani 1 1 d D .
H12K H -0.3492 0.5195 0.1509 0.059 Uiso 1 1 calc R .
H12L H -0.3250 0.4680 0.1826 0.059 Uiso 1 1 calc R .
C126 C -0.2615(4) 0.4893(3) 0.1372(2) 0.0517(18) Uani 1 1 d D .
H12M H -0.2716 0.4679 0.1197 0.062 Uiso 1 1 calc R .
H12N H -0.2550 0.5200 0.1175 0.062 Uiso 1 1 calc R .
C127 C -0.3332(4) 0.5107(3) 0.2390(2) 0.0527(19) Uani 1 1 d . .
H12O H -0.3310 0.4753 0.2476 0.063 Uiso 1 1 calc R .
H12P H -0.3766 0.5261 0.2323 0.063 Uiso 1 1 calc R .
C128 C -0.3111(3) 0.5271(3) 0.2756(3) 0.056(2) Uani 1 1 d . .
H12Q H -0.3214 0.5627 0.2700 0.067 Uiso 1 1 calc R .
H12R H -0.3311 0.5131 0.3025 0.067 Uiso 1 1 calc R .
C129 C -0.0926(4) 0.6401(3) 0.3263(3) 0.0533(18) Uani 1 1 d . U
C130 C -0.0536(5) 0.6754(3) 0.3221(4) 0.077(3) Uani 1 1 d . U
C131 C -0.0802(6) 0.7233(4) 0.3167(6) 0.128(6) Uani 1 1 d . U
H131 H -0.0542 0.7459 0.3165 0.154 Uiso 1 1 calc R .
C132 C -0.1466(6) 0.7412(4) 0.3113(6) 0.111(5) Uani 1 1 d . U
C133 C -0.1829(6) 0.7055(4) 0.3182(5) 0.118(5) Uani 1 1 d . U
H133 H -0.2264 0.7147 0.3183 0.142 Uiso 1 1 calc R .
C134 C -0.1566(4) 0.6560(3) 0.3250(4) 0.069(2) Uani 1 1 d . U
C135 C -0.1978(4) 0.6212(3) 0.3315(3) 0.063(2) Uani 1 1 d . .
C136 C -0.2670(5) 0.6374(4) 0.3275(5) 0.107(5) Uani 1 1 d . .
H13C H -0.2854 0.6128 0.3191 0.160 Uiso 1 1 calc GR .
H13D H -0.2768 0.6680 0.3058 0.160 Uiso 1 1 calc GR .
H13E H -0.2836 0.6419 0.3552 0.160 Uiso 1 1 calc GR .
C137 C -0.1757(8) 0.7959(5) 0.3010(8) 0.210(11) Uani 1 1 d . U
H13F H -0.1430 0.8150 0.2973 0.314 Uiso 1 1 calc R .
H13G H -0.2003 0.8044 0.2745 0.314 Uiso 1 1 calc R .
H13H H -0.2021 0.8026 0.3247 0.314 Uiso 1 1 calc R .
C138 C 0.0144(4) 0.6619(3) 0.3210(3) 0.066(2) Uani 1 1 d . U
H13I H 0.0291 0.6407 0.3492 0.079 Uiso 1 1 calc R .
H13J H 0.0321 0.6915 0.3168 0.079 Uiso 1 1 calc R .
C139 C 0.1058(4) 0.6286(3) 0.2887(3) 0.058(2) Uani 1 1 d . .
H13K H 0.1195 0.6154 0.3190 0.070 Uiso 1 1 calc R .
H13L H 0.1193 0.6600 0.2783 0.070 Uiso 1 1 calc R .
C140 C 0.1363(4) 0.5942(3) 0.2620(3) 0.062(2) Uani 1 1 d . .
H14C H 0.1359 0.6117 0.2314 0.074 Uiso 1 1 calc R .
H14D H 0.1796 0.5819 0.2714 0.074 Uiso 1 1 calc R .
C141 C 0.0182(5) 0.6646(3) 0.2438(3) 0.076(3) Uani 1 1 d D U
H14E H 0.0533 0.6618 0.2241 0.091 Uiso 1 1 calc R .
H14F H 0.0067 0.6990 0.2445 0.091 Uiso 1 1 calc R .
C142 C -0.0344(7) 0.6504(4) 0.2258(4) 0.103(4) Uani 1 1 d D U
H14G H -0.0731 0.6659 0.2369 0.124 Uiso 1 1 calc R .
H14H H -0.0351 0.6622 0.1942 0.124 Uiso 1 1 calc R .
C143 C 0.1938(3) 0.3296(3) 0.35592(19) 0.0398(15) Uani 1 1 d . .
C144 C 0.2523(4) 0.3339(3) 0.3407(2) 0.0505(18) Uani 1 1 d . .
C145 C 0.3020(4) 0.2984(3) 0.3595(2) 0.056(2) Uani 1 1 d . .
H145 H 0.3421 0.3018 0.3493 0.068 Uiso 1 1 calc R .
C146 C 0.2957(4) 0.2587(4) 0.3921(3) 0.064(3) Uani 1 1 d . .
C147 C 0.2378(4) 0.2555(3) 0.4072(2) 0.0511(19) Uani 1 1 d . .
H147 H 0.2325 0.2286 0.4297 0.061 Uiso 1 1 calc R .
C148 C 0.1856(3) 0.2907(3) 0.3907(2) 0.0440(16) Uani 1 1 d . .
C149 C 0.1248(3) 0.2848(3) 0.4112(2) 0.0436(16) Uani 1 1 d . .
C150 C 0.1107(4) 0.2353(3) 0.4325(3) 0.058(2) Uani 1 1 d . .
H15A H 0.1196 0.2278 0.4633 0.088 Uiso 1 1 calc GR .
H15B H 0.1363 0.2110 0.4198 0.088 Uiso 1 1 calc GR .
H15C H 0.0673 0.2351 0.4280 0.088 Uiso 1 1 calc GR .
C151 C 0.3500(5) 0.2204(4) 0.4106(3) 0.082(3) Uani 1 1 d . .
H15D H 0.3644 0.2012 0.3898 0.123 Uiso 1 1 calc GR .
H15E H 0.3379 0.1992 0.4370 0.123 Uiso 1 1 calc GR .
H15F H 0.3832 0.2357 0.4172 0.123 Uiso 1 1 calc GR .
C152 C 0.2626(3) 0.3761(3) 0.3064(2) 0.0473(17) Uani 1 1 d . .
H15G H 0.3073 0.3743 0.3018 0.057 Uiso 1 1 calc R .
H15H H 0.2465 0.4060 0.3158 0.057 Uiso 1 1 calc R .
C153 C 0.2560(4) 0.3355(3) 0.2486(2) 0.055(2) Uani 1 1 d D .
H15I H 0.2565 0.3060 0.2720 0.065 Uiso 1 1 calc R .
H15J H 0.2987 0.3363 0.2388 0.065 Uiso 1 1 calc R .
C154 C 0.2158(3) 0.3339(3) 0.2112(2) 0.0481(18) Uani 1 1 d D .
H15K H 0.2278 0.3552 0.1845 0.058 Uiso 1 1 calc R .
H15L H 0.2226 0.3006 0.2073 0.058 Uiso 1 1 calc R .
C155 C 0.2362(5) 0.4253(4) 0.2334(3) 0.073(3) Uani 1 1 d D U
H15M H 0.2099 0.4509 0.2446 0.088 Uiso 1 1 calc R .
H15N H 0.2165 0.4247 0.2064 0.088 Uiso 1 1 calc R .
C156 C 0.2960(8) 0.4419(8) 0.2213(6) 0.192(9) Uani 1 1 d D U
H15O H 0.3263 0.4302 0.2453 0.230 Uiso 1 1 calc R .
H15P H 0.2904 0.4774 0.2115 0.230 Uiso 1 1 calc R .
C157 C 0.1631(3) 0.3814(3) 0.4557(2) 0.0423(15) Uani 1 1 d . .
C158 C 0.1651(4) 0.3473(3) 0.4953(2) 0.0489(18) Uani 1 1 d . .
C159 C 0.2195(4) 0.3167(3) 0.5101(3) 0.055(2) Uani 1 1 d . .
H159 H 0.2195 0.2931 0.5364 0.066 Uiso 1 1 calc R .
C160 C 0.2736(4) 0.3189(3) 0.4882(2) 0.060(2) Uani 1 1 d . .
C161 C 0.2734(4) 0.3544(4) 0.4503(3) 0.060(2) Uani 1 1 d . .
H161 H 0.3106 0.3567 0.4350 0.072 Uiso 1 1 calc R .
C162 C 0.2187(3) 0.3874(3) 0.4340(2) 0.0500(18) Uani 1 1 d . .
C163 C 0.2237(4) 0.4279(3) 0.3956(2) 0.0515(18) Uani 1 1 d . .
C164 C 0.2810(4) 0.4483(4) 0.3880(3) 0.078(3) Uani 1 1 d . .
H16A H 0.3061 0.4343 0.3669 0.117 Uiso 1 1 calc GR .
H16B H 0.3041 0.4407 0.4151 0.117 Uiso 1 1 calc GR .
H16C H 0.2704 0.4834 0.3771 0.117 Uiso 1 1 calc GR .
C165 C 0.3319(4) 0.2834(4) 0.5047(3) 0.084(3) Uani 1 1 d . .
H16D H 0.3444 0.2885 0.5320 0.125 Uiso 1 1 calc GR .
H16E H 0.3646 0.2884 0.4838 0.125 Uiso 1 1 calc GR .
H16F H 0.3243 0.2504 0.5092 0.125 Uiso 1 1 calc GR .
C166 C 0.1064(4) 0.3450(3) 0.5196(2) 0.0487(18) Uani 1 1 d . .
H16G H 0.0760 0.3371 0.5018 0.058 Uiso 1 1 calc R .
H16H H 0.1141 0.3186 0.5460 0.058 Uiso 1 1 calc R .
C167 C 0.0192(3) 0.3897(3) 0.5489(2) 0.0460(17) Uani 1 1 d . .
H16I H 0.0094 0.4136 0.5666 0.055 Uiso 1 1 calc R .
H16J H 0.0180 0.3573 0.5678 0.055 Uiso 1 1 calc R .
C168 C -0.0293(3) 0.4012(3) 0.5127(2) 0.0445(16) Uani 1 1 d . .
H16K H -0.0258 0.3733 0.4997 0.053 Uiso 1 1 calc R .
H16L H -0.0709 0.4066 0.5249 0.053 Uiso 1 1 calc R .
C169 C 0.1213(4) 0.4032(3) 0.5606(2) 0.0499(18) Uani 1 1 d . .
H16M H 0.1643 0.3963 0.5512 0.060 Uiso 1 1 calc R .
H16N H 0.1185 0.3829 0.5900 0.060 Uiso 1 1 calc R .
C170 C 0.1043(4) 0.4558(3) 0.5614(2) 0.0490(18) Uani 1 1 d . .
H17A H 0.0654 0.4613 0.5770 0.059 Uiso 1 1 calc R .
H17B H 0.1369 0.4648 0.5765 0.059 Uiso 1 1 calc R .
C171 C -0.0728(4) 0.2729(3) 0.4031(2) 0.0487(17) Uani 1 1 d . U
C172 C -0.1027(4) 0.2740(3) 0.4423(2) 0.056(2) Uani 1 1 d . U
C173 C -0.1133(5) 0.2320(4) 0.4703(3) 0.087(4) Uani 1 1 d . U
H173 H -0.1343 0.2339 0.4962 0.104 Uiso 1 1 calc R .
C174 C -0.0942(7) 0.1871(4) 0.4616(3) 0.131(6) Uani 1 1 d D U
C175 C -0.0619(6) 0.1847(4) 0.4245(3) 0.098(4) Uani 1 1 d . U
H175 H -0.0459 0.1540 0.4192 0.117 Uiso 1 1 calc R .
C176 C -0.0524(5) 0.2264(3) 0.3945(3) 0.063(2) Uani 1 1 d . U
C177 C -0.0238(5) 0.2219(3) 0.3530(3) 0.061(2) Uani 1 1 d . U
C178 C -0.0007(6) 0.1736(3) 0.3443(3) 0.092(4) Uani 1 1 d . U
H17C H -0.0342 0.1552 0.3480 0.139 Uiso 1 1 calc GR .
H17D H 0.0329 0.1561 0.3644 0.139 Uiso 1 1 calc GR .
H17E H 0.0143 0.1777 0.3148 0.139 Uiso 1 1 calc GR .
C179 C -0.1090(10) 0.1416(5) 0.4924(5) 0.258(15) Uani 1 1 d D U
H17F H -0.1320 0.1503 0.5168 0.387 Uiso 1 1 calc R .
H17G H -0.1338 0.1260 0.4774 0.387 Uiso 1 1 calc R .
H17H H -0.0707 0.1193 0.5028 0.387 Uiso 1 1 calc R .
C180 C -0.1215(4) 0.3205(3) 0.4554(2) 0.0516(18) Uani 1 1 d . .
H18A H -0.1459 0.3141 0.4819 0.062 Uiso 1 1 calc R .
H18B H -0.0838 0.3306 0.4629 0.062 Uiso 1 1 calc R .
C181 C -0.2119(4) 0.3466(4) 0.4093(3) 0.065(2) Uani 1 1 d . .
H18C H -0.2446 0.3482 0.4310 0.079 Uiso 1 1 calc R .
H18D H -0.2003 0.3127 0.4074 0.079 Uiso 1 1 calc R .
C182 C -0.2369(3) 0.3770(3) 0.3668(3) 0.056(2) Uani 1 1 d . .
H18E H -0.2673 0.3614 0.3561 0.067 Uiso 1 1 calc R .
H18F H -0.2581 0.4090 0.3700 0.067 Uiso 1 1 calc R .
C183 C -0.1737(5) 0.4014(3) 0.4474(3) 0.065(2) Uani 1 1 d . .
H18G H -0.2067 0.3937 0.4680 0.078 Uiso 1 1 calc R .
H18H H -0.1372 0.4020 0.4641 0.078 Uiso 1 1 calc R .
C184 C -0.1934(5) 0.4479(3) 0.4205(3) 0.066(3) Uani 1 1 d . .
H18I H -0.1936 0.4725 0.4371 0.080 Uiso 1 1 calc R .
H18J H -0.2358 0.4507 0.4102 0.080 Uiso 1 1 calc R .
C185 C -0.0114(3) 0.5257(2) 0.0712(2) 0.0366(14) Uani 1 1 d . .
C186 C 0.0306(3) 0.5554(2) 0.0548(2) 0.0384(14) Uani 1 1 d . .
C187 C 0.0250(3) 0.5826(2) 0.0121(2) 0.0414(15) Uani 1 1 d . .
H187 H 0.0558 0.6008 0.0008 0.050 Uiso 1 1 calc R .
C188 C -0.0235(4) 0.5839(3) -0.0140(2) 0.0465(17) Uani 1 1 d . .
C189 C -0.0671(3) 0.5563(3) 0.0026(2) 0.0412(15) Uani 1 1 d . .
H189 H -0.1015 0.5576 -0.0147 0.049 Uiso 1 1 calc R .
C190 C -0.0621(3) 0.5268(2) 0.0441(2) 0.0378(14) Uani 1 1 d . .
C191 C -0.1072(3) 0.4958(2) 0.0581(2) 0.0399(15) Uani 1 1 d . .
C192 C -0.1628(4) 0.4985(3) 0.0326(2) 0.057(2) Uani 1 1 d . .
H19B H -0.1512 0.4841 0.0082 0.086 Uiso 1 1 calc GR .
H19C H -0.1824 0.5324 0.0219 0.086 Uiso 1 1 calc GR .
H19D H -0.1917 0.4809 0.0507 0.086 Uiso 1 1 calc GR .
C193 C -0.0285(4) 0.6148(3) -0.0604(2) 0.0526(19) Uani 1 1 d . .
H19E H -0.0291 0.6486 -0.0603 0.079 Uiso 1 1 calc GR .
H19F H -0.0665 0.6123 -0.0737 0.079 Uiso 1 1 calc GR .
H19G H 0.0068 0.6034 -0.0767 0.079 Uiso 1 1 calc GR .
C194 C 0.0822(3) 0.5622(3) 0.0819(2) 0.0454(16) Uani 1 1 d . .
H19H H 0.1142 0.5742 0.0623 0.054 Uiso 1 1 calc R .
H19I H 0.0653 0.5875 0.0970 0.054 Uiso 1 1 calc R .
C195 C 0.1334(4) 0.4796(3) 0.0922(2) 0.0455(17) Uani 1 1 d . .
H19J H 0.1676 0.4878 0.0729 0.055 Uiso 1 1 calc R .
H19K H 0.0996 0.4761 0.0745 0.055 Uiso 1 1 calc R .
C196 C 0.1550(3) 0.4321(3) 0.1247(2) 0.0421(15) Uani 1 1 d . .
H19L H 0.1577 0.4049 0.1109 0.051 Uiso 1 1 calc R .
H19M H 0.1963 0.4316 0.1359 0.051 Uiso 1 1 calc R .
C197 C 0.1653(3) 0.5301(3) 0.1332(2) 0.0469(17) Uani 1 1 d . .
H19N H 0.1892 0.5481 0.1104 0.056 Uiso 1 1 calc R .
H19O H 0.1923 0.4997 0.1478 0.056 Uiso 1 1 calc R .
C198 C 0.1437(4) 0.5605(3) 0.1657(2) 0.0511(18) Uani 1 1 d . .
H19P H 0.1795 0.5641 0.1815 0.061 Uiso 1 1 calc R .
H19Q H 0.1224 0.5931 0.1506 0.061 Uiso 1 1 calc R .
C901 C -0.0624(3) 0.4374(2) 0.20066(18) 0.0289(12) Uani 1 1 d . .
C902 C -0.1005(3) 0.4953(2) 0.2913(2) 0.0340(13) Uani 1 1 d . .
C903 C 0.0048(3) 0.3673(2) 0.2989(2) 0.0350(13) Uani 1 1 d . .
C904 C 0.0632(3) 0.4681(2) 0.26680(19) 0.0320(12) Uani 1 1 d . .
C905 C 0.0572(3) 0.5187(3) 0.3931(2) 0.0433(16) Uani 1 1 d . .
Zn1 Zn 0.43990(4) 0.05187(3) 0.02222(3) 0.0394(2) Uani 1 1 d . .
Zn2 Zn 0.37984(4) 0.13655(3) 0.22280(3) 0.03768(19) Uani 1 1 d . .
O1 O 0.6723(2) -0.07177(16) 0.32039(14) 0.0394(10) Uani 1 1 d . .
O2 O 0.5057(2) -0.06952(18) 0.34061(14) 0.0410(10) Uani 1 1 d . .
O3 O 0.7094(2) 0.02003(18) 0.34209(15) 0.0438(11) Uani 1 1 d . .
H3 H 0.6838 0.0352 0.3562 0.053 Uiso 1 1 calc R .
O4 O 0.7452(2) -0.0311(2) 0.22740(16) 0.0489(13) Uani 1 1 d . .
O5 O 0.5926(2) 0.17718(16) 0.12436(13) 0.0389(10) Uani 1 1 d . .
O6 O 0.5285(3) 0.23505(17) 0.21257(15) 0.0497(13) Uani 1 1 d . .
O7 O 0.7072(2) 0.09864(17) 0.16598(14) 0.0386(10) Uani 1 1 d . .
H7 H 0.7211 0.0943 0.1909 0.046 Uiso 1 1 calc R .
O8 O 0.6627(2) 0.02838(17) 0.11966(15) 0.0397(10) Uani 1 1 d . .
O9 O 0.3727(2) 0.14744(17) 0.15834(13) 0.0405(11) Uani 1 1 d . .
O10 O 0.4901(2) 0.18586(19) 0.06028(14) 0.0459(12) Uani 1 1 d . .
H10 H 0.5204 0.1668 0.0736 0.055 Uiso 1 1 calc R .
O11 O 0.3645(2) 0.16450(18) 0.27497(15) 0.0439(12) Uani 1 1 d . .
O12 O 0.1917(4) 0.1229(4) 0.3115(3) 0.130(4) Uani 1 1 d D U
H12 H 0.1598 0.1442 0.3063 0.155 Uiso 1 1 calc R .
O13 O 0.40046(19) 0.09804(17) 0.05716(13) 0.0371(10) Uani 1 1 d . .
O14 O 0.3112(2) 0.0340(2) 0.16095(15) 0.0498(13) Uani 1 1 d . .
H14 H 0.3423 0.0191 0.1760 0.060 Uiso 1 1 calc R .
O15 O 0.5296(2) 0.05447(18) 0.01974(14) 0.0400(10) Uani 1 1 d . .
O16 O 0.4033(2) 0.02301(19) -0.02154(14) 0.0436(11) Uani 1 1 d . .
H16 H 0.4260 -0.0040 -0.0198 0.052 Uiso 1 1 calc R .
O17 O 0.5536(2) -0.09869(17) 0.17221(15) 0.0446(11) Uani 1 1 d . U
O18 O 0.7045(2) -0.05747(18) 0.16209(16) 0.0449(11) Uani 1 1 d . U
H18 H 0.7139 -0.0527 0.1856 0.054 Uiso 1 1 calc R .
O19 O 0.5159(2) -0.09800(17) 0.26466(15) 0.0452(11) Uani 1 1 d . .
H19 H 0.5168 -0.0868 0.2863 0.054 Uiso 1 1 calc R .
O20 O 0.3838(2) -0.04357(19) 0.23066(15) 0.0438(11) Uani 1 1 d . .
O21 O 0.5003(2) 0.00674(17) 0.38895(13) 0.0384(10) Uani 1 1 d . .
O22 O 0.6364(2) 0.06157(19) 0.39280(16) 0.0483(12) Uani 1 1 d . .
O23 O 0.3853(2) -0.02344(19) 0.30265(15) 0.0427(11) Uani 1 1 d . .
H23 H 0.3916 -0.0383 0.2831 0.051 Uiso 1 1 calc R .
O24 O 0.3920(2) 0.08435(18) 0.33688(14) 0.0422(11) Uani 1 1 d . .
H24 H 0.3864 0.1115 0.3193 0.051 Uiso 1 1 calc R .
O25 O 0.6419(2) 0.17780(18) 0.26092(15) 0.0423(11) Uani 1 1 d . .
O26 O 0.7392(2) 0.06299(17) 0.24729(15) 0.0409(10) Uani 1 1 d . .
O27 O 0.4522(2) 0.20257(18) 0.28864(17) 0.0501(13) Uani 1 1 d . .
H27 H 0.4234 0.1871 0.2952 0.060 Uiso 1 1 calc R .
O28 O 0.5762(2) 0.14365(17) 0.34693(14) 0.0440(11) Uani 1 1 d . .
H28 H 0.5940 0.1152 0.3573 0.053 Uiso 1 1 calc R .
O29 O 0.51473(19) 0.08498(16) 0.30398(14) 0.0343(9) Uani 1 1 d . .
O30 O 0.6140(2) 0.07881(15) 0.28799(13) 0.0322(9) Uani 1 1 d . .
O31 O 0.5733(2) 0.01340(15) 0.30835(13) 0.0333(9) Uani 1 1 d . .
O32 O 0.46927(19) 0.15048(15) 0.22132(13) 0.0337(9) Uani 1 1 d . .
O33 O 0.56744(19) 0.13450(15) 0.20760(13) 0.0322(9) Uani 1 1 d . .
O34 O 0.5032(2) 0.11168(16) 0.17010(12) 0.0331(9) Uani 1 1 d . .
O35 O 0.6258(2) 0.03616(15) 0.20887(13) 0.0340(9) Uani 1 1 d . .
O36 O 0.6176(2) -0.03812(16) 0.24223(14) 0.0368(10) Uani 1 1 d . .
O37 O 0.56367(19) -0.00115(16) 0.18150(13) 0.0338(9) Uani 1 1 d . .
O38 O 0.4133(2) 0.06789(16) 0.25211(13) 0.0350(9) Uani 1 1 d . .
O39 O 0.47752(19) 0.00105(15) 0.25062(13) 0.0327(9) Uani 1 1 d . .
O40 O 0.42481(19) 0.04125(16) 0.19189(13) 0.0327(9) Uani 1 1 d . .
O41 O 0.4683(2) 0.01339(17) 0.12006(13) 0.0379(10) Uani 1 1 d . .
O42 O 0.4268(2) -0.00731(18) 0.06545(14) 0.0439(11) Uani 1 1 d . .
O43 O 0.4218(2) -0.04855(19) 0.13348(15) 0.0463(12) Uani 1 1 d . .
O44 O 0.5340(2) 0.09575(16) 0.09466(13) 0.0339(9) Uani 1 1 d D .
H44 H 0.543(3) 0.078(2) 0.0772(18) 0.041 Uiso 1 1 d DR .
O201 O 0.1232(4) 0.2151(3) 0.2950(3) 0.095(3) Uani 1 1 d . .
H201 H 0.0850 0.2225 0.2978 0.143 Uiso 1 1 calc R .
O202 O 0.4179(5) 0.2916(3) 0.1958(3) 0.118(3) Uani 1 1 d . .
H202 H 0.4517 0.2725 0.2003 0.178 Uiso 1 1 calc R .
N1 N 0.5651(3) -0.0793(2) 0.35168(18) 0.0372(12) Uani 1 1 d D .
H1 H 0.593(3) -0.066(3) 0.338(2) 0.045 Uiso 1 1 d DR .
N2 N 0.7933(3) -0.0415(2) 0.30753(19) 0.0428(13) Uani 1 1 d . .
N3 N 0.5551(3) 0.2330(2) 0.17461(19) 0.0485(15) Uani 1 1 d D .
H3A H 0.553(4) 0.209(2) 0.163(3) 0.058 Uiso 1 1 d DR .
N4 N 0.6781(3) 0.1201(2) 0.07800(17) 0.0417(13) Uani 1 1 d . .
N5 N 0.4360(3) 0.1796(2) 0.08419(18) 0.0437(14) Uani 1 1 d . .
N6 N 0.2815(3) 0.1412(2) 0.22869(18) 0.0469(15) Uani 1 1 d . .
N7 N 0.3287(3) 0.0691(2) 0.12617(16) 0.0402(13) Uani 1 1 d . .
N8 N 0.4332(3) 0.1130(2) -0.03368(17) 0.0419(13) Uani 1 1 d . .
N9 N 0.6666(3) -0.0891(2) 0.16894(18) 0.0420(13) Uani 1 1 d D U
H9 H 0.6280(19) -0.080(3) 0.164(3) 0.050 Uiso 1 1 d DR .
N10 N 0.4411(3) -0.1290(2) 0.2133(2) 0.0500(15) Uani 1 1 d . .
N11 N 0.5981(3) 0.0319(2) 0.40704(19) 0.0428(13) Uani 1 1 d D .
H11 H 0.565(3) 0.035(3) 0.393(2) 0.051 Uiso 1 1 d DR .
N12 N 0.3791(3) -0.0042(2) 0.38292(18) 0.0452(14) Uani 1 1 d . .
N13 N 0.7269(3) 0.1052(2) 0.2599(2) 0.0458(14) Uani 1 1 d D .
H13 H 0.691(2) 0.120(3) 0.264(3) 0.055 Uiso 1 1 d DR .
N14 N 0.5505(3) 0.2388(2) 0.30385(19) 0.0516(16) Uani 1 1 d . .
C1 C 0.6947(3) -0.0967(2) 0.3578(2) 0.0394(15) Uani 1 1 d . .
C2 C 0.7594(4) -0.1090(3) 0.3648(3) 0.0485(18) Uani 1 1 d . .
C3 C 0.7839(4) -0.1353(3) 0.4045(3) 0.061(2) Uani 1 1 d . .
H3B H 0.8272 -0.1425 0.4088 0.073 Uiso 1 1 calc R .
C4 C 0.7456(5) -0.1514(4) 0.4381(3) 0.069(3) Uani 1 1 d D .
C5 C 0.6844(4) -0.1422(3) 0.4313(3) 0.055(2) Uani 1 1 d . .
H5 H 0.6588 -0.1540 0.4543 0.066 Uiso 1 1 calc R .
C6 C 0.6564(3) -0.1159(2) 0.3916(2) 0.0397(15) Uani 1 1 d . .
C7 C 0.5902(3) -0.1102(2) 0.3858(2) 0.0398(15) Uani 1 1 d . .
C8 C 0.5512(4) -0.1395(3) 0.4155(2) 0.0482(17) Uani 1 1 d . .
H8A H 0.5082 -0.1289 0.4060 0.072 Uiso 1 1 calc GR .
H8B H 0.5553 -0.1352 0.4446 0.072 Uiso 1 1 calc GR .
H8C H 0.5644 -0.1736 0.4156 0.072 Uiso 1 1 calc GR .
C9 C 0.7741(6) -0.1811(5) 0.4822(3) 0.099(4) Uani 1 1 d D .
H9A H 0.7897 -0.2144 0.4807 0.148 Uiso 1 1 calc GR .
H9B H 0.7425 -0.1806 0.5043 0.148 Uiso 1 1 calc GR .
H9C H 0.8079 -0.1668 0.4894 0.148 Uiso 1 1 calc GR .
C10 C 0.7993(4) -0.0941(3) 0.3273(3) 0.0511(19) Uani 1 1 d . .
H10A H 0.8427 -0.1069 0.3365 0.061 Uiso 1 1 calc R .
H10B H 0.7906 -0.1099 0.3047 0.061 Uiso 1 1 calc R .
C11 C 0.8132(3) -0.0166(3) 0.3381(2) 0.0463(17) Uani 1 1 d D .
H11A H 0.8273 0.0130 0.3219 0.056 Uiso 1 1 calc R .
H11B H 0.8483 -0.0379 0.3554 0.056 Uiso 1 1 calc R .
C12 C 0.7619(3) -0.0031(3) 0.3679(2) 0.0476(17) Uani 1 1 d D .
H12A H 0.7533 -0.0324 0.3887 0.057 Uiso 1 1 calc R .
H12B H 0.7738 0.0189 0.3841 0.057 Uiso 1 1 calc R .
C13 C 0.8336(3) -0.0354(3) 0.2698(3) 0.055(2) Uani 1 1 d . .
H13A H 0.8751 -0.0546 0.2782 0.066 Uiso 1 1 calc R .
H13B H 0.8374 -0.0011 0.2600 0.066 Uiso 1 1 calc R .
C14 C 0.8092(3) -0.0512(3) 0.2333(3) 0.058(2) Uani 1 1 d . .
H14A H 0.8316 -0.0400 0.2067 0.069 Uiso 1 1 calc R .
H14B H 0.8153 -0.0869 0.2400 0.069 Uiso 1 1 calc R .
C15 C 0.6096(4) 0.2154(3) 0.0976(2) 0.0436(16) Uani 1 1 d . .
C16 C 0.6395(4) 0.2107(3) 0.0586(2) 0.0512(18) Uani 1 1 d . .
C17 C 0.6571(4) 0.2505(3) 0.0309(2) 0.060(2) Uani 1 1 d . .
H17 H 0.6776 0.2465 0.0052 0.072 Uiso 1 1 calc R .
C18 C 0.6457(5) 0.2960(3) 0.0394(3) 0.069(3) Uani 1 1 d . .
C19 C 0.6156(5) 0.3012(3) 0.0763(3) 0.067(2) Uani 1 1 d . .
H19A H 0.6065 0.3322 0.0820 0.080 Uiso 1 1 calc R .
C20 C 0.5975(4) 0.2615(3) 0.1063(2) 0.055(2) Uani 1 1 d . .
C21 C 0.5684(4) 0.2700(3) 0.1460(2) 0.054(2) Uani 1 1 d . .
C22 C 0.5539(5) 0.3192(3) 0.1550(3) 0.073(3) Uani 1 1 d . .
H22A H 0.5152 0.3369 0.1406 0.109 Uiso 1 1 calc GR .
H22B H 0.5871 0.3368 0.1444 0.109 Uiso 1 1 calc GR .
H22C H 0.5498 0.3158 0.1861 0.109 Uiso 1 1 calc GR .
C23 C 0.6657(6) 0.3385(4) 0.0087(3) 0.093(4) Uani 1 1 d . .
H23A H 0.7091 0.3298 0.0017 0.140 Uiso 1 1 calc GR .
H23B H 0.6604 0.3658 0.0221 0.140 Uiso 1 1 calc GR .
H23C H 0.6407 0.3475 -0.0176 0.140 Uiso 1 1 calc GR .
C24 C 0.6483(4) 0.1636(3) 0.0466(2) 0.0501(18) Uani 1 1 d . .
H24A H 0.6074 0.1583 0.0394 0.060 Uiso 1 1 calc R .
H24B H 0.6728 0.1665 0.0200 0.060 Uiso 1 1 calc R .
C25 C 0.7370(3) 0.1278(3) 0.0932(2) 0.0507(18) Uani 1 1 d . .
H25A H 0.7327 0.1619 0.0944 0.061 Uiso 1 1 calc R .
H25B H 0.7694 0.1216 0.0722 0.061 Uiso 1 1 calc R .
C26 C 0.7570(3) 0.0958(3) 0.1368(2) 0.0508(18) Uani 1 1 d . .
H26A H 0.7702 0.0621 0.1347 0.061 Uiso 1 1 calc R .
H26B H 0.7923 0.1063 0.1476 0.061 Uiso 1 1 calc R .
C27 C 0.6854(4) 0.0803(3) 0.0553(2) 0.0490(18) Uani 1 1 d . .
H27A H 0.6463 0.0823 0.0404 0.059 Uiso 1 1 calc R .
H27B H 0.7174 0.0851 0.0332 0.059 Uiso 1 1 calc R .
C28 C 0.7025(4) 0.0313(3) 0.0841(2) 0.055(2) Uani 1 1 d . .
H28A H 0.6981 0.0066 0.0686 0.066 Uiso 1 1 calc R .
H28B H 0.7457 0.0258 0.0939 0.066 Uiso 1 1 calc R .
C29 C 0.3266(4) 0.1829(3) 0.1378(2) 0.049(2) Uani 1 1 d . .
C30 C 0.2664(4) 0.1830(3) 0.1513(2) 0.055(2) Uani 1 1 d . .
C31 C 0.2202(4) 0.2205(4) 0.1303(3) 0.066(3) Uani 1 1 d . .
H31 H 0.1791 0.2200 0.1395 0.080 Uiso 1 1 calc R .
C32 C 0.2311(5) 0.2581(4) 0.0970(3) 0.077(3) Uani 1 1 d . .
C33 C 0.2911(4) 0.2572(3) 0.0841(2) 0.067(3) Uani 1 1 d . .
H33 H 0.3000 0.2830 0.0617 0.080 Uiso 1 1 calc R .
C34 C 0.3404(4) 0.2199(3) 0.1026(2) 0.0509(19) Uani 1 1 d . .
C35 C 0.4013(4) 0.2212(3) 0.0828(2) 0.0490(18) Uani 1 1 d . .
C36 C 0.4203(5) 0.2674(3) 0.0607(3) 0.072(3) Uani 1 1 d . .
H36A H 0.4646 0.2646 0.0647 0.108 Uiso 1 1 calc GR .
H36B H 0.3982 0.2935 0.0728 0.108 Uiso 1 1 calc GR .
H36C H 0.4106 0.2746 0.0300 0.108 Uiso 1 1 calc GR .
C37 C 0.1804(5) 0.2989(4) 0.0767(3) 0.099(5) Uani 1 1 d . .
H37A H 0.1423 0.2864 0.0760 0.148 Uiso 1 1 calc GR .
H37B H 0.1917 0.3133 0.0473 0.148 Uiso 1 1 calc GR .
H37C H 0.1742 0.3233 0.0934 0.148 Uiso 1 1 calc GR .
C38 C 0.2506(3) 0.1437(3) 0.1867(2) 0.0483(18) Uani 1 1 d . .
H38A H 0.2632 0.1125 0.1788 0.058 Uiso 1 1 calc R .
H38B H 0.2055 0.1490 0.1905 0.058 Uiso 1 1 calc R .
C39 C 0.2634(4) 0.1872(3) 0.2422(2) 0.055(2) Uani 1 1 d . .
H39A H 0.2193 0.1920 0.2496 0.066 Uiso 1 1 calc R .
H39B H 0.2700 0.2146 0.2184 0.066 Uiso 1 1 calc R .
C40 C 0.3025(3) 0.1848(3) 0.2813(2) 0.052(2) Uani 1 1 d . .
H40A H 0.3002 0.2177 0.2856 0.063 Uiso 1 1 calc R .
H40B H 0.2865 0.1649 0.3073 0.063 Uiso 1 1 calc R .
C41 C 0.2682(3) 0.0983(3) 0.2607(2) 0.0498(18) Uani 1 1 d . U
H41A H 0.2936 0.0941 0.2866 0.060 Uiso 1 1 calc R .
H41B H 0.2824 0.0697 0.2489 0.060 Uiso 1 1 calc R .
C42 C 0.2025(4) 0.0976(5) 0.2747(3) 0.082(3) Uani 1 1 d D U
H42A H 0.1957 0.0640 0.2845 0.098 Uiso 1 1 calc R .
H42B H 0.1739 0.1148 0.2506 0.098 Uiso 1 1 calc R .
C43 C 0.3492(3) 0.1285(3) 0.0404(2) 0.0431(16) Uani 1 1 d . .
C44 C 0.3516(3) 0.1613(3) 0.0005(2) 0.0454(17) Uani 1 1 d . .
C45 C 0.2992(4) 0.1946(3) -0.0157(2) 0.058(2) Uani 1 1 d . .
H45 H 0.3020 0.2178 -0.0419 0.069 Uiso 1 1 calc R .
C46 C 0.2432(4) 0.1954(4) 0.0049(3) 0.063(2) Uani 1 1 d . .
C47 C 0.2402(4) 0.1614(3) 0.0431(2) 0.060(2) Uani 1 1 d . .
H47 H 0.2023 0.1614 0.0578 0.072 Uiso 1 1 calc R .
C48 C 0.2919(4) 0.1267(3) 0.0607(2) 0.0476(17) Uani 1 1 d . .
C49 C 0.2832(4) 0.0884(3) 0.0994(2) 0.0500(19) Uani 1 1 d . .
C50 C 0.2224(4) 0.0721(4) 0.1060(3) 0.066(3) Uani 1 1 d . .
H50A H 0.2290 0.0369 0.1116 0.099 Uiso 1 1 calc GR .
H50B H 0.1967 0.0865 0.0802 0.099 Uiso 1 1 calc GR .
H50C H 0.2018 0.0824 0.1305 0.099 Uiso 1 1 calc GR .
C51 C 0.1876(4) 0.2329(4) -0.0133(3) 0.083(3) Uani 1 1 d . .
H51A H 0.2003 0.2579 -0.0365 0.124 Uiso 1 1 calc GR .
H51B H 0.1683 0.2476 0.0094 0.124 Uiso 1 1 calc GR .
H51C H 0.1581 0.2176 -0.0246 0.124 Uiso 1 1 calc GR .
C52 C 0.4110(4) 0.1598(3) -0.0227(2) 0.0507(18) Uani 1 1 d . .
H52A H 0.4059 0.1858 -0.0494 0.061 Uiso 1 1 calc R .
H52B H 0.4423 0.1660 -0.0046 0.061 Uiso 1 1 calc R .
C53 C 0.4971(3) 0.1092(3) -0.0494(2) 0.0442(16) Uani 1 1 d . .
H53A H 0.5025 0.1406 -0.0683 0.053 Uiso 1 1 calc R .
H53B H 0.5052 0.0847 -0.0664 0.053 Uiso 1 1 calc R .
C54 C 0.5431(3) 0.0954(3) -0.0120(2) 0.0432(16) Uani 1 1 d . .
H54A H 0.5852 0.0875 -0.0228 0.052 Uiso 1 1 calc R .
H54B H 0.5413 0.1230 0.0011 0.052 Uiso 1 1 calc R .
C55 C 0.3913(4) 0.1048(3) -0.0643(2) 0.0475(17) Uani 1 1 d . .
H55A H 0.3980 0.1243 -0.0934 0.057 Uiso 1 1 calc R .
H55B H 0.3483 0.1153 -0.0563 0.057 Uiso 1 1 calc R .
C56 C 0.4019(4) 0.0510(3) -0.0646(2) 0.0470(17) Uani 1 1 d . .
H56A H 0.3683 0.0448 -0.0809 0.056 Uiso 1 1 calc R .
H56B H 0.4412 0.0421 -0.0788 0.056 Uiso 1 1 calc R .
C57 C 0.5737(4) -0.1453(3) 0.1784(3) 0.0567(19) Uani 1 1 d . U
C58 C 0.5305(5) -0.1770(4) 0.1833(4) 0.086(4) Uani 1 1 d . U
C59 C 0.5525(7) -0.2255(5) 0.1904(8) 0.190(11) Uani 1 1 d . U
H59 H 0.5239 -0.2464 0.1914 0.228 Uiso 1 1 calc R .
C60 C 0.6171(8) -0.2465(4) 0.1966(8) 0.190(11) Uani 1 1 d D U
C61 C 0.6568(6) -0.2162(4) 0.1926(5) 0.141(7) Uani 1 1 d . U
H61 H 0.6994 -0.2293 0.1970 0.169 Uiso 1 1 calc R .
C62 C 0.6376(4) -0.1649(3) 0.1819(3) 0.075(3) Uani 1 1 d . U
C63 C 0.6838(4) -0.1351(3) 0.1768(3) 0.064(2) Uani 1 1 d . U
C64 C 0.7505(5) -0.1561(4) 0.1824(5) 0.125(6) Uani 1 1 d . U
H64A H 0.7690 -0.1558 0.1542 0.187 Uiso 1 1 calc GR .
H64B H 0.7559 -0.1893 0.1998 0.187 Uiso 1 1 calc GR .
H64C H 0.7707 -0.1368 0.1968 0.187 Uiso 1 1 calc GR .
C65 C 0.6422(10) -0.3035(5) 0.2153(9) 0.287(18) Uani 1 1 d D U
H65A H 0.6084 -0.3211 0.2164 0.431 Uiso 1 1 calc R .
H65B H 0.6744 -0.3148 0.1965 0.431 Uiso 1 1 calc R .
H65C H 0.6593 -0.3090 0.2442 0.431 Uiso 1 1 calc R .
C66 C 0.4649(4) -0.1572(3) 0.1810(3) 0.064(2) Uani 1 1 d . U
H66A H 0.4422 -0.1841 0.1843 0.077 Uiso 1 1 calc R .
H66B H 0.4552 -0.1359 0.1519 0.077 Uiso 1 1 calc R .
C67 C 0.4588(5) -0.1576(3) 0.2575(3) 0.070(3) Uani 1 1 d D .
H67A H 0.4223 -0.1539 0.2759 0.084 Uiso 1 1 calc R .
H67B H 0.4693 -0.1921 0.2569 0.084 Uiso 1 1 calc R .
C68 C 0.5093(8) -0.1458(5) 0.2775(4) 0.154(9) Uani 1 1 d D .
H68A H 0.5037 -0.1540 0.3090 0.185 Uiso 1 1 calc R .
H68B H 0.5479 -0.1662 0.2713 0.185 Uiso 1 1 calc R .
C69 C 0.3737(4) -0.1154(3) 0.2090(3) 0.0521(19) Uani 1 1 d . .
H69A H 0.3553 -0.1446 0.2191 0.063 Uiso 1 1 calc R .
H69B H 0.3625 -0.1017 0.1783 0.063 Uiso 1 1 calc R .
C70 C 0.3474(4) -0.0787(3) 0.2345(3) 0.0529(19) Uani 1 1 d . .
H70A H 0.3053 -0.0630 0.2239 0.063 Uiso 1 1 calc R .
H70B H 0.3448 -0.0954 0.2651 0.063 Uiso 1 1 calc R .
C71 C 0.5036(3) -0.0224(2) 0.4275(2) 0.0391(15) Uani 1 1 d . .
C72 C 0.4562(3) -0.0480(3) 0.4431(2) 0.0394(14) Uani 1 1 d . .
C73 C 0.4594(3) -0.0763(3) 0.4851(2) 0.0447(16) Uani 1 1 d . .
H73 H 0.4258 -0.0916 0.4957 0.054 Uiso 1 1 calc R .
C74 C 0.5097(3) -0.0829(3) 0.5119(2) 0.0436(16) Uani 1 1 d . .
C75 C 0.5566(3) -0.0594(3) 0.4965(2) 0.0434(16) Uani 1 1 d . .
H75 H 0.5918 -0.0639 0.5142 0.052 Uiso 1 1 calc R .
C76 C 0.5543(3) -0.0284(2) 0.45483(19) 0.0357(13) Uani 1 1 d . .
C77 C 0.6039(3) -0.0020(3) 0.4425(2) 0.0412(15) Uani 1 1 d . .
C78 C 0.6610(4) -0.0101(4) 0.4685(2) 0.060(2) Uani 1 1 d . .
H78A H 0.6912 0.0069 0.4513 0.090 Uiso 1 1 calc GR .
H78B H 0.6780 -0.0447 0.4770 0.090 Uiso 1 1 calc GR .
H78C H 0.6514 0.0022 0.4942 0.090 Uiso 1 1 calc GR .
C79 C 0.5122(4) -0.1151(3) 0.5571(2) 0.056(2) Uani 1 1 d . .
H79A H 0.4753 -0.1047 0.5726 0.083 Uiso 1 1 calc GR .
H79B H 0.5488 -0.1126 0.5721 0.083 Uiso 1 1 calc GR .
H79C H 0.5142 -0.1486 0.5557 0.083 Uiso 1 1 calc GR .
C80 C 0.4019(3) -0.0480(3) 0.4149(2) 0.0461(16) Uani 1 1 d . .
H80A H 0.4141 -0.0743 0.3999 0.055 Uiso 1 1 calc R .
H80B H 0.3675 -0.0563 0.4339 0.055 Uiso 1 1 calc R .
C81 C 0.3235(3) -0.0102(3) 0.3616(2) 0.0495(18) Uani 1 1 d . .
H81A H 0.3012 0.0217 0.3459 0.059 Uiso 1 1 calc R .
H81B H 0.2957 -0.0249 0.3836 0.059 Uiso 1 1 calc R .
C82 C 0.3409(4) -0.0420(3) 0.3307(2) 0.0522(19) Uani 1 1 d . .
H82A H 0.3577 -0.0754 0.3466 0.063 Uiso 1 1 calc R .
H82B H 0.3043 -0.0426 0.3142 0.063 Uiso 1 1 calc R .
C83 C 0.3633(3) 0.0367(3) 0.4040(2) 0.0461(16) Uani 1 1 d . .
H83A H 0.3986 0.0374 0.4218 0.055 Uiso 1 1 calc R .
H83B H 0.3279 0.0319 0.4232 0.055 Uiso 1 1 calc R .
C84 C 0.3473(3) 0.0847(3) 0.3706(2) 0.0465(17) Uani 1 1 d . .
H84A H 0.3054 0.0886 0.3588 0.056 Uiso 1 1 calc R .
H84B H 0.3486 0.1119 0.3839 0.056 Uiso 1 1 calc R .
C85 C 0.6838(4) 0.1953(3) 0.2777(2) 0.0467(18) Uani 1 1 d . .
C86 C 0.6653(4) 0.2384(3) 0.2917(2) 0.0495(18) Uani 1 1 d . .
C87 C 0.7090(5) 0.2562(3) 0.3111(3) 0.068(3) Uani 1 1 d . .
H87 H 0.6959 0.2843 0.3215 0.081 Uiso 1 1 calc R .
C88 C 0.7697(5) 0.2347(4) 0.3156(3) 0.064(3) Uani 1 1 d . .
C89 C 0.7871(5) 0.1930(3) 0.3017(2) 0.061(2) Uani 1 1 d . .
H89 H 0.8289 0.1773 0.3047 0.073 Uiso 1 1 calc R .
C90 C 0.7443(4) 0.1728(3) 0.2829(2) 0.054(2) Uani 1 1 d . .
C91 C 0.7679(4) 0.1275(3) 0.2693(2) 0.0459(17) Uani 1 1 d . .
C92 C 0.8333(4) 0.1073(3) 0.2664(3) 0.061(2) Uani 1 1 d . .
H92A H 0.8506 0.0930 0.2953 0.091 Uiso 1 1 calc GR .
H92B H 0.8550 0.1331 0.2517 0.091 Uiso 1 1 calc GR .
H92C H 0.8378 0.0825 0.2501 0.091 Uiso 1 1 calc GR .
C93 C 0.8158(5) 0.2555(4) 0.3356(3) 0.080(3) Uani 1 1 d . .
H93A H 0.7993 0.2894 0.3348 0.121 Uiso 1 1 calc GR .
H93B H 0.8542 0.2533 0.3196 0.121 Uiso 1 1 calc GR .
H93C H 0.8238 0.2373 0.3655 0.121 Uiso 1 1 calc GR .
C94 C 0.6015(4) 0.2654(3) 0.2834(2) 0.058(2) Uani 1 1 d . .
H94A H 0.5943 0.2752 0.2519 0.070 Uiso 1 1 calc R .
H94B H 0.5978 0.2952 0.2936 0.070 Uiso 1 1 calc R .
C95 C 0.4919(4) 0.2720(3) 0.2936(3) 0.059(2) Uani 1 1 d . .
H95A H 0.4905 0.2884 0.2627 0.070 Uiso 1 1 calc R .
H95B H 0.4885 0.2969 0.3102 0.070 Uiso 1 1 calc R .
C96 C 0.4388(4) 0.2458(3) 0.3039(3) 0.059(2) Uani 1 1 d . .
H96A H 0.4324 0.2376 0.3353 0.071 Uiso 1 1 calc R .
H96B H 0.4008 0.2667 0.2899 0.071 Uiso 1 1 calc R .
C97 C 0.5587(4) 0.2245(3) 0.3520(2) 0.057(2) Uani 1 1 d . .
H97A H 0.5180 0.2237 0.3656 0.069 Uiso 1 1 calc R .
H97B H 0.5771 0.2490 0.3613 0.069 Uiso 1 1 calc R .
C98 C 0.5995(4) 0.1755(3) 0.3669(2) 0.054(2) Uani 1 1 d . .
H98A H 0.6425 0.1772 0.3583 0.064 Uiso 1 1 calc R .
H98B H 0.5984 0.1641 0.3985 0.064 Uiso 1 1 calc R .
C201 C 0.1522(4) 0.2417(4) 0.3148(4) 0.080(3) Uani 1 1 d . .
H20A H 0.1658 0.2677 0.2931 0.120 Uiso 1 1 calc GR .
H20B H 0.1879 0.2209 0.3311 0.120 Uiso 1 1 calc GR .
H20C H 0.1237 0.2556 0.3344 0.120 Uiso 1 1 calc GR .
C202 C 0.3776(6) 0.2713(5) 0.1805(4) 0.098(4) Uani 1 1 d . .
H20D H 0.3467 0.2964 0.1629 0.147 Uiso 1 1 calc GR .
H20E H 0.3574 0.2521 0.2044 0.147 Uiso 1 1 calc GR .
H20F H 0.3989 0.2502 0.1629 0.147 Uiso 1 1 calc GR .
C801 C 0.5672(3) 0.0596(2) 0.30026(18) 0.0311(13) Uani 1 1 d . .
C802 C 0.5115(3) 0.1323(2) 0.19969(16) 0.0296(12) Uani 1 1 d . .
C803 C 0.6004(3) -0.0027(2) 0.21092(18) 0.0300(12) Uani 1 1 d . .
C804 C 0.4382(3) 0.0377(2) 0.2310(2) 0.0320(13) Uani 1 1 d . .
C805 C 0.4385(3) -0.0141(3) 0.1057(2) 0.0390(14) Uani 1 1 d . .

loop_
_atom_site_aniso_label
_atom_site_aniso_U_11
_atom_site_aniso_U_22
_atom_site_aniso_U_33
_atom_site_aniso_U_23
_atom_site_aniso_U_13
_atom_site_aniso_U_12
Tb1 0.03820(19) 0.03339(18) 0.02708(18) -0.01174(14) -0.00312(14) 0.00011(14)
Tb2 0.03939(19) 0.03350(18) 0.02313(17) -0.01218(14) 0.00057(14) -0.00397(14)
Tb3 0.03791(19) 0.03866(19) 0.02054(17) -0.01150(14) -0.00189(14) 0.00292(14)
Tb4 0.0438(2) 0.03498(19) 0.02589(18) -0.01343(15) -0.00101(15) -0.00483(15)
Tb5 0.03912(19) 0.03732(19) 0.02070(17) -0.00937(14) -0.00072(14) -0.00215(14)
Tb6 0.0521(2) 0.03008(18) 0.02556(18) -0.01360(14) 0.00379(15) -0.00412(15)
Tb51 0.0490(2) 0.02857(17) 0.02439(18) -0.01149(14) -0.00218(15) -0.00116(14)
Tb52 0.0415(2) 0.03381(19) 0.02806(19) -0.00952(15) -0.00145(15) -0.00179(15)
Tb53 0.0521(2) 0.03181(19) 0.02826(19) -0.01434(15) 0.00240(16) -0.00594(15)
Tb54 0.03945(19) 0.03760(19) 0.02321(17) -0.01387(15) 0.00029(14) -0.00302(14)
Tb55 0.0421(2) 0.03378(18) 0.02436(17) -0.01161(14) -0.00043(14) -0.00588(14)
Tb56 0.0454(2) 0.03312(18) 0.02266(17) -0.01006(14) 0.00230(14) -0.00287(15)
Zn51 0.0460(5) 0.0525(5) 0.0266(4) -0.0205(4) 0.0001(4) -0.0075(4)
Zn52 0.0405(4) 0.0376(4) 0.0261(4) -0.0113(3) 0.0017(3) 0.0033(3)
O51 0.046(3) 0.045(3) 0.039(3) -0.013(2) -0.005(2) -0.008(2)
O52 0.050(3) 0.047(3) 0.033(2) -0.015(2) 0.000(2) -0.010(2)
O53 0.066(3) 0.039(3) 0.034(3) -0.016(2) -0.007(2) 0.004(2)
O54 0.057(3) 0.041(3) 0.042(3) -0.023(2) 0.005(2) -0.001(2)
O55 0.053(3) 0.031(2) 0.033(2) -0.0042(19) -0.002(2) 0.0027(19)
O56 0.046(3) 0.039(3) 0.041(3) -0.009(2) 0.003(2) -0.011(2)
O57 0.046(3) 0.049(3) 0.037(3) -0.014(2) -0.008(2) 0.003(2)
O58 0.045(3) 0.058(3) 0.042(3) -0.020(2) 0.003(2) 0.001(2)
O59 0.060(3) 0.038(2) 0.040(3) -0.017(2) 0.004(2) 0.003(2)
O60 0.051(3) 0.051(3) 0.037(3) -0.012(2) 0.004(2) 0.000(2)
O61 0.061(3) 0.048(3) 0.042(3) -0.018(2) 0.013(2) -0.026(2)
O62 0.079(4) 0.032(2) 0.032(2) -0.0097(19) -0.005(2) -0.005(2)
O63 0.041(2) 0.043(2) 0.022(2) -0.0115(18) 0.0010(17) 0.0033(19)
O64 0.043(3) 0.049(3) 0.031(2) -0.005(2) -0.0013(19) 0.000(2)
O65 0.048(3) 0.040(3) 0.038(2) -0.016(2) 0.003(2) -0.001(2)
O66 0.255(18) 0.56(3) 0.256(19) -0.20(2) 0.152(16) -0.177(19)
O67 0.039(2) 0.058(3) 0.026(2) -0.020(2) 0.0010(18) -0.004(2)
O68 0.063(4) 0.065(4) 0.039(3) -0.008(3) -0.003(2) -0.015(3)
O69 0.046(3) 0.050(3) 0.029(2) -0.014(2) 0.0013(19) -0.006(2)
O70 0.054(3) 0.056(3) 0.024(2) -0.019(2) -0.003(2) -0.010(2)
O71 0.059(3) 0.034(2) 0.026(2) -0.0038(17) -0.0027(19) -0.0067(19)
O72 0.066(3) 0.034(2) 0.031(2) -0.0078(19) -0.003(2) -0.001(2)
O73 0.043(3) 0.052(3) 0.036(3) -0.014(2) -0.001(2) -0.016(2)
O74 0.055(3) 0.045(3) 0.034(2) -0.015(2) 0.013(2) -0.006(2)
O75 0.052(3) 0.039(2) 0.026(2) -0.0042(19) -0.0021(19) -0.008(2)
O76 0.071(3) 0.044(3) 0.032(2) -0.007(2) -0.001(2) -0.014(2)
O77 0.055(3) 0.045(3) 0.031(2) -0.017(2) 0.011(2) 0.000(2)
O78 0.055(3) 0.050(3) 0.027(2) -0.012(2) 0.008(2) -0.017(2)
O79 0.057(3) 0.030(2) 0.029(2) -0.0109(18) -0.004(2) -0.0066(19)
O80 0.045(2) 0.033(2) 0.027(2) -0.0122(18) -0.0021(18) -0.0081(18)
O81 0.046(2) 0.031(2) 0.026(2) -0.0072(17) 0.0018(18) 0.0007(18)
O82 0.048(3) 0.035(2) 0.034(2) -0.0142(19) 0.002(2) -0.0016(19)
O83 0.049(2) 0.027(2) 0.027(2) -0.0079(17) -0.0019(18) -0.0016(17)
O84 0.048(3) 0.042(3) 0.029(2) -0.0177(19) 0.0051(19) -0.010(2)
O85 0.043(2) 0.038(2) 0.0172(19) -0.0113(17) -0.0007(17) 0.0046(18)
O86 0.040(2) 0.037(2) 0.024(2) -0.0141(18) -0.0057(17) 0.0001(17)
O87 0.048(2) 0.037(2) 0.025(2) -0.0131(18) -0.0071(18) -0.0097(19)
O88 0.046(2) 0.029(2) 0.026(2) -0.0132(17) 0.0038(18) -0.0059(17)
O89 0.044(2) 0.036(2) 0.025(2) -0.0134(18) 0.0007(18) 0.0004(18)
O90 0.048(3) 0.036(2) 0.018(2) -0.0058(17) 0.0012(17) -0.0041(18)
O91 0.050(3) 0.041(2) 0.031(2) -0.021(2) -0.0018(19) -0.005(2)
O92 0.057(3) 0.048(3) 0.037(3) -0.023(2) 0.005(2) -0.019(2)
O93 0.070(3) 0.051(3) 0.031(2) -0.017(2) 0.000(2) -0.015(2)
O94 0.048(3) 0.039(2) 0.0160(19) -0.0115(17) 0.0040(17) -0.0054(19)
N51 0.059(4) 0.047(3) 0.030(3) -0.015(3) -0.003(3) -0.014(3)
N52 0.065(4) 0.032(3) 0.033(3) -0.009(2) -0.005(3) 0.000(3)
N53 0.051(3) 0.033(3) 0.030(3) -0.005(2) -0.001(2) -0.003(2)
N54 0.053(4) 0.045(3) 0.042(3) -0.015(3) 0.000(3) -0.007(3)
N55 0.052(3) 0.048(3) 0.027(3) -0.008(2) 0.004(2) -0.004(3)
N56 0.075(4) 0.037(3) 0.050(4) -0.018(3) 0.005(3) -0.014(3)
N57 0.047(3) 0.044(3) 0.028(3) -0.011(2) -0.001(2) -0.009(2)
N58 0.042(3) 0.054(4) 0.032(3) -0.010(3) 0.012(2) -0.005(3)
N59 0.038(3) 0.050(3) 0.038(3) -0.017(3) 0.001(2) -0.004(2)
N60 0.052(3) 0.054(4) 0.034(3) -0.024(3) -0.003(3) -0.005(3)
N61 0.074(4) 0.036(3) 0.028(3) -0.007(2) -0.009(3) -0.005(3)
N62 0.061(4) 0.050(4) 0.032(3) -0.018(3) 0.001(3) -0.013(3)
N63 0.058(4) 0.037(3) 0.029(3) -0.010(2) -0.002(2) -0.007(3)
N64 0.054(3) 0.043(3) 0.036(3) -0.014(3) 0.001(3) -0.010(3)
C101 0.071(5) 0.041(4) 0.029(3) -0.011(3) -0.006(3) -0.019(3)
C102 0.078(5) 0.045(4) 0.029(3) -0.012(3) -0.001(3) -0.026(4)
C103 0.081(6) 0.042(4) 0.039(4) -0.012(3) 0.009(4) -0.028(4)
C104 0.097(7) 0.057(5) 0.039(4) -0.014(4) 0.001(4) -0.044(5)
C105 0.073(5) 0.053(4) 0.031(4) -0.007(3) -0.001(3) -0.027(4)
C106 0.072(5) 0.041(4) 0.037(4) 0.001(3) -0.003(3) -0.020(4)
C107 0.054(4) 0.055(4) 0.023(3) -0.003(3) -0.008(3) -0.017(3)
C108 0.048(4) 0.053(5) 0.065(5) -0.010(4) -0.012(4) -0.018(3)
C109 0.108(8) 0.080(7) 0.050(5) -0.027(5) -0.003(5) -0.048(6)
C110 0.091(6) 0.030(3) 0.035(4) -0.013(3) -0.001(4) -0.008(3)
C111 0.067(5) 0.038(4) 0.029(3) -0.011(3) -0.008(3) -0.002(3)
C112 0.074(5) 0.041(4) 0.028(3) -0.014(3) -0.003(3) -0.008(3)
C113 0.078(5) 0.033(4) 0.045(4) -0.022(3) -0.009(4) 0.005(3)
C114 0.067(5) 0.053(5) 0.048(4) -0.030(4) 0.001(4) 0.010(4)
C115 0.052(4) 0.031(3) 0.032(3) -0.006(3) -0.003(3) 0.004(3)
C116 0.055(4) 0.039(4) 0.038(4) -0.006(3) -0.008(3) 0.003(3)
C117 0.056(5) 0.052(5) 0.052(5) -0.006(4) -0.018(4) 0.007(4)
C118 0.073(6) 0.058(5) 0.043(4) -0.001(4) -0.008(4) 0.000(4)
C119 0.064(5) 0.050(4) 0.038(4) -0.003(3) -0.005(3) 0.002(4)
C120 0.056(4) 0.039(4) 0.038(4) -0.011(3) 0.000(3) 0.003(3)
C121 0.063(4) 0.023(3) 0.033(3) -0.003(3) 0.004(3) 0.003(3)
C122 0.068(5) 0.039(4) 0.042(4) -0.006(3) 0.012(4) -0.003(3)
C123 0.093(8) 0.099(9) 0.051(6) 0.018(6) -0.029(5) -0.004(6)
C124 0.041(4) 0.048(4) 0.040(4) -0.008(3) -0.002(3) 0.008(3)
C125 0.055(4) 0.046(4) 0.046(4) -0.014(3) -0.005(3) -0.005(3)
C126 0.060(5) 0.053(5) 0.040(4) -0.013(3) -0.013(3) -0.002(4)
C127 0.045(4) 0.068(5) 0.041(4) -0.010(4) -0.002(3) -0.004(4)
C128 0.046(4) 0.072(6) 0.044(4) -0.018(4) 0.013(3) 0.002(4)
C129 0.067(4) 0.039(3) 0.057(5) -0.026(3) 0.004(3) 0.002(3)
C130 0.076(5) 0.048(4) 0.120(9) -0.048(5) 0.019(4) -0.011(3)
C131 0.096(6) 0.046(4) 0.258(19) -0.071(7) 0.013(7) -0.008(4)
C132 0.101(6) 0.055(5) 0.182(14) -0.048(6) 0.008(7) -0.004(4)
C133 0.089(6) 0.052(5) 0.216(16) -0.055(6) 0.015(7) 0.005(4)
C134 0.066(4) 0.049(4) 0.098(7) -0.040(4) 0.011(4) -0.002(3)
C135 0.061(5) 0.051(5) 0.078(6) -0.037(5) 0.010(4) 0.008(4)
C136 0.059(6) 0.075(7) 0.195(15) -0.064(9) 0.013(8) 0.006(5)
C137 0.150(14) 0.053(6) 0.42(3) -0.068(9) -0.010(16) 0.016(7)
C138 0.083(5) 0.050(5) 0.077(6) -0.036(4) 0.016(4) -0.021(4)
C139 0.080(6) 0.057(5) 0.052(5) -0.024(4) 0.013(4) -0.034(4)
C140 0.080(6) 0.067(6) 0.055(5) -0.032(4) 0.016(4) -0.033(5)
C141 0.124(8) 0.033(4) 0.074(6) -0.011(4) -0.014(6) -0.026(4)
C142 0.172(11) 0.054(5) 0.085(8) 0.001(5) -0.042(8) -0.041(5)
C143 0.051(4) 0.045(4) 0.015(3) -0.005(3) -0.002(3) 0.009(3)
C144 0.057(4) 0.060(5) 0.032(4) -0.017(3) 0.003(3) 0.005(4)
C145 0.046(4) 0.075(6) 0.038(4) -0.015(4) 0.001(3) 0.016(4)
C146 0.056(5) 0.079(6) 0.040(4) -0.010(4) -0.003(4) 0.022(4)
C147 0.058(5) 0.051(4) 0.036(4) -0.008(3) -0.006(3) 0.010(3)
C148 0.050(4) 0.049(4) 0.029(3) -0.014(3) -0.005(3) 0.006(3)
C149 0.052(4) 0.048(4) 0.027(3) -0.007(3) -0.006(3) -0.001(3)
C150 0.074(6) 0.045(4) 0.046(4) 0.004(4) -0.003(4) -0.005(4)
C151 0.073(6) 0.088(8) 0.059(6) -0.003(5) 0.000(5) 0.032(6)
C152 0.042(4) 0.066(5) 0.030(3) -0.012(3) 0.006(3) -0.001(3)
C153 0.049(4) 0.072(6) 0.041(4) -0.025(4) 0.002(3) 0.005(4)
C154 0.053(4) 0.050(4) 0.037(4) -0.016(3) 0.015(3) 0.004(3)
C155 0.090(7) 0.093(8) 0.036(4) -0.002(5) 0.010(4) -0.034(6)
C156 0.143(12) 0.31(3) 0.135(14) -0.031(15) 0.047(10) -0.116(15)
C157 0.047(4) 0.057(4) 0.023(3) -0.012(3) -0.007(3) -0.005(3)
C158 0.055(4) 0.060(5) 0.033(4) -0.022(3) -0.004(3) 0.000(3)
C159 0.067(5) 0.054(5) 0.038(4) -0.010(3) -0.009(4) 0.002(4)
C160 0.061(5) 0.077(6) 0.034(4) -0.014(4) -0.012(4) 0.009(4)
C161 0.046(4) 0.083(6) 0.052(5) -0.025(4) -0.006(4) -0.005(4)
C162 0.046(4) 0.068(5) 0.041(4) -0.023(4) 0.000(3) -0.010(3)
C163 0.060(5) 0.060(5) 0.039(4) -0.018(4) 0.004(3) -0.016(4)
C164 0.057(5) 0.117(9) 0.057(6) -0.002(6) -0.001(4) -0.036(6)
C165 0.059(6) 0.109(9) 0.066(6) -0.015(6) -0.011(5) 0.022(6)
C166 0.062(5) 0.059(5) 0.027(3) -0.016(3) -0.001(3) -0.009(4)
C167 0.057(4) 0.058(4) 0.027(3) -0.019(3) -0.002(3) -0.009(3)
C168 0.050(4) 0.055(4) 0.033(4) -0.019(3) -0.001(3) -0.011(3)
C169 0.052(4) 0.070(5) 0.031(4) -0.021(4) -0.007(3) -0.008(4)
C170 0.061(5) 0.061(5) 0.034(4) -0.024(3) -0.004(3) -0.014(4)
C171 0.080(5) 0.040(3) 0.024(3) -0.001(2) -0.006(3) -0.012(3)
C172 0.090(6) 0.047(4) 0.028(3) 0.001(3) -0.001(3) -0.015(4)
C173 0.163(11) 0.052(4) 0.042(4) -0.001(3) 0.021(5) -0.027(5)
C174 0.278(17) 0.047(5) 0.060(6) 0.000(4) 0.061(9) -0.033(6)
C175 0.192(12) 0.042(4) 0.051(4) 0.000(3) 0.020(6) -0.018(5)
C176 0.109(7) 0.038(3) 0.035(3) 0.000(3) -0.004(4) -0.009(3)
C177 0.102(6) 0.037(3) 0.038(3) -0.006(3) -0.004(4) 0.000(3)
C178 0.183(12) 0.033(4) 0.052(5) -0.005(4) 0.016(6) -0.006(5)
C179 0.57(4) 0.064(7) 0.144(13) -0.021(7) 0.19(2) -0.093(13)
C180 0.064(5) 0.058(5) 0.035(4) -0.015(3) 0.000(3) -0.015(4)
C181 0.066(5) 0.078(6) 0.050(5) 0.001(4) 0.000(4) -0.028(5)
C182 0.036(4) 0.079(6) 0.050(5) -0.004(4) 0.003(3) -0.016(4)
C183 0.097(7) 0.057(5) 0.044(5) -0.019(4) 0.024(5) -0.018(5)
C184 0.101(7) 0.058(5) 0.049(5) -0.025(4) 0.035(5) -0.026(5)
C185 0.047(4) 0.036(3) 0.025(3) -0.010(3) 0.003(3) -0.001(3)
C186 0.051(4) 0.036(3) 0.026(3) -0.008(3) 0.004(3) -0.003(3)
C187 0.054(4) 0.039(4) 0.029(3) -0.008(3) 0.004(3) -0.007(3)
C188 0.057(4) 0.040(4) 0.034(4) -0.008(3) 0.003(3) 0.011(3)
C189 0.051(4) 0.044(4) 0.024(3) -0.008(3) -0.002(3) 0.001(3)
C190 0.050(4) 0.036(3) 0.025(3) -0.010(3) -0.001(3) 0.003(3)
C191 0.052(4) 0.039(3) 0.027(3) -0.013(3) 0.002(3) 0.000(3)
C192 0.064(5) 0.062(5) 0.038(4) 0.000(4) -0.003(4) -0.010(4)
C193 0.064(5) 0.048(4) 0.036(4) -0.002(3) 0.001(3) 0.004(4)
C194 0.052(4) 0.054(4) 0.031(3) -0.011(3) 0.001(3) -0.012(3)
C195 0.060(4) 0.051(4) 0.024(3) -0.012(3) 0.001(3) -0.002(3)
C196 0.048(4) 0.049(4) 0.025(3) -0.011(3) 0.006(3) 0.000(3)
C197 0.049(4) 0.056(4) 0.039(4) -0.016(3) 0.010(3) -0.014(3)
C198 0.068(5) 0.058(5) 0.033(4) -0.013(3) 0.010(3) -0.027(4)
C901 0.032(3) 0.033(3) 0.022(3) -0.012(2) -0.002(2) -0.002(2)
C902 0.040(3) 0.031(3) 0.032(3) -0.015(3) 0.007(3) -0.001(2)
C903 0.045(3) 0.026(3) 0.034(3) -0.010(3) 0.008(3) -0.003(2)
C904 0.041(3) 0.032(3) 0.026(3) -0.012(2) 0.004(2) -0.007(2)
C905 0.060(4) 0.051(4) 0.020(3) -0.015(3) 0.001(3) -0.002(3)
Zn1 0.0438(5) 0.0522(5) 0.0249(4) -0.0183(4) -0.0014(3) -0.0032(4)
Zn2 0.0415(5) 0.0421(5) 0.0241(4) -0.0109(3) 0.0002(3) 0.0098(4)
O1 0.050(3) 0.032(2) 0.032(2) -0.0064(19) -0.007(2) 0.0018(19)
O2 0.046(3) 0.046(3) 0.031(2) -0.010(2) -0.007(2) -0.007(2)
O3 0.041(3) 0.054(3) 0.039(3) -0.023(2) -0.004(2) 0.001(2)
O4 0.041(3) 0.064(3) 0.043(3) -0.028(3) -0.002(2) 0.007(2)
O5 0.063(3) 0.030(2) 0.021(2) -0.0042(17) 0.0032(19) -0.004(2)
O6 0.086(4) 0.031(2) 0.030(2) -0.0088(19) 0.004(2) -0.003(2)
O7 0.045(2) 0.052(3) 0.024(2) -0.014(2) 0.0017(18) -0.014(2)
O8 0.048(3) 0.042(3) 0.035(2) -0.023(2) 0.008(2) -0.006(2)
O9 0.046(3) 0.045(3) 0.022(2) -0.0091(19) -0.0032(18) 0.016(2)
O10 0.054(3) 0.050(3) 0.027(2) -0.006(2) -0.002(2) 0.001(2)
O11 0.044(3) 0.050(3) 0.034(2) -0.020(2) 0.002(2) 0.015(2)
O12 0.112(7) 0.180(10) 0.093(6) -0.049(6) 0.022(5) -0.001(7)
O13 0.032(2) 0.054(3) 0.024(2) -0.0148(19) -0.0077(17) 0.0047(19)
O14 0.041(3) 0.071(4) 0.031(2) -0.006(2) -0.001(2) -0.003(2)
O15 0.042(2) 0.054(3) 0.026(2) -0.016(2) -0.0008(18) -0.005(2)
O16 0.048(3) 0.058(3) 0.026(2) -0.020(2) -0.0027(19) -0.002(2)
O17 0.057(3) 0.037(2) 0.038(3) -0.015(2) -0.002(2) 0.002(2)
O18 0.046(3) 0.051(3) 0.039(3) -0.019(2) 0.008(2) -0.001(2)
O19 0.069(3) 0.032(2) 0.037(3) -0.009(2) -0.011(2) -0.011(2)
O20 0.050(3) 0.054(3) 0.035(2) -0.018(2) 0.005(2) -0.020(2)
O21 0.050(3) 0.041(2) 0.021(2) -0.0022(18) -0.0056(18) -0.004(2)
O22 0.063(3) 0.047(3) 0.040(3) -0.014(2) -0.003(2) -0.019(2)
O23 0.041(2) 0.062(3) 0.031(2) -0.017(2) 0.0035(19) -0.017(2)
O24 0.047(3) 0.047(3) 0.028(2) -0.012(2) 0.0029(19) 0.007(2)
O25 0.046(3) 0.047(3) 0.038(3) -0.020(2) 0.005(2) -0.010(2)
O26 0.049(3) 0.045(3) 0.033(2) -0.017(2) -0.001(2) -0.011(2)
O27 0.058(3) 0.040(3) 0.056(3) -0.025(2) 0.017(3) -0.002(2)
O28 0.071(3) 0.036(2) 0.029(2) -0.0151(19) 0.001(2) -0.009(2)
O29 0.034(2) 0.037(2) 0.032(2) -0.0127(19) 0.0025(17) -0.0028(17)
O30 0.043(2) 0.034(2) 0.022(2) -0.0108(17) -0.0010(17) -0.0081(18)
O31 0.045(2) 0.027(2) 0.028(2) -0.0093(17) -0.0052(18) -0.0014(17)
O32 0.037(2) 0.033(2) 0.027(2) -0.0102(17) 0.0030(17) 0.0072(17)
O33 0.042(2) 0.029(2) 0.026(2) -0.0074(17) -0.0028(18) -0.0044(17)
O34 0.042(2) 0.039(2) 0.0173(19) -0.0109(17) -0.0034(17) -0.0006(18)
O35 0.049(2) 0.030(2) 0.022(2) -0.0090(17) -0.0048(18) 0.0007(18)
O36 0.049(3) 0.033(2) 0.027(2) -0.0121(18) -0.0033(19) 0.0033(18)
O37 0.038(2) 0.039(2) 0.024(2) -0.0101(18) -0.0061(17) -0.0034(18)
O38 0.039(2) 0.039(2) 0.026(2) -0.0131(18) -0.0019(17) 0.0021(18)
O39 0.037(2) 0.034(2) 0.026(2) -0.0080(17) -0.0025(17) -0.0018(17)
O40 0.036(2) 0.038(2) 0.021(2) -0.0067(17) 0.0013(16) -0.0001(17)
O41 0.048(3) 0.044(3) 0.024(2) -0.0161(19) -0.0016(18) -0.003(2)
O42 0.056(3) 0.054(3) 0.025(2) -0.018(2) -0.003(2) -0.009(2)
O43 0.057(3) 0.055(3) 0.033(2) -0.014(2) -0.006(2) -0.017(2)
O44 0.040(2) 0.042(2) 0.024(2) -0.0150(18) -0.0016(17) -0.0063(18)
O201 0.094(5) 0.074(5) 0.115(6) -0.050(5) -0.029(5) 0.030(4)
O202 0.129(8) 0.082(6) 0.149(9) -0.065(6) -0.032(7) 0.026(5)
N1 0.045(3) 0.035(3) 0.032(3) -0.010(2) -0.002(2) -0.007(2)
N2 0.052(3) 0.042(3) 0.037(3) -0.015(3) -0.003(3) -0.005(3)
N3 0.078(4) 0.039(3) 0.026(3) -0.008(2) 0.006(3) -0.007(3)
N4 0.055(3) 0.045(3) 0.026(3) -0.011(2) 0.001(2) -0.008(3)
N5 0.058(4) 0.040(3) 0.030(3) -0.008(2) -0.005(3) 0.002(3)
N6 0.050(3) 0.057(4) 0.025(3) -0.010(3) 0.002(2) 0.011(3)
N7 0.046(3) 0.054(4) 0.019(2) -0.010(2) 0.001(2) -0.002(3)
N8 0.047(3) 0.055(4) 0.025(3) -0.015(3) -0.005(2) -0.007(3)
N9 0.052(3) 0.043(3) 0.032(3) -0.019(2) -0.006(2) 0.004(2)
N10 0.062(4) 0.045(3) 0.052(4) -0.021(3) 0.004(3) -0.020(3)
N11 0.052(3) 0.043(3) 0.033(3) -0.011(3) -0.012(3) -0.003(3)
N12 0.051(3) 0.059(4) 0.025(3) -0.008(3) -0.003(2) -0.009(3)
N13 0.053(4) 0.059(4) 0.034(3) -0.025(3) 0.002(3) -0.013(3)
N14 0.082(5) 0.043(3) 0.033(3) -0.017(3) 0.004(3) -0.011(3)
C1 0.054(4) 0.026(3) 0.036(4) -0.010(3) -0.012(3) 0.003(3)
C2 0.056(4) 0.035(4) 0.054(5) -0.014(3) -0.016(4) 0.002(3)
C3 0.070(5) 0.045(4) 0.058(5) 0.002(4) -0.029(4) 0.000(4)
C4 0.080(6) 0.064(6) 0.055(5) 0.000(4) -0.023(5) -0.009(5)
C5 0.074(6) 0.050(4) 0.038(4) -0.009(3) -0.017(4) 0.000(4)
C6 0.056(4) 0.031(3) 0.026(3) -0.005(3) -0.006(3) 0.003(3)
C7 0.058(4) 0.030(3) 0.031(3) -0.011(3) 0.003(3) -0.006(3)
C8 0.068(5) 0.036(4) 0.038(4) -0.007(3) 0.003(3) -0.008(3)
C9 0.100(9) 0.115(10) 0.064(7) 0.016(7) -0.040(6) -0.023(7)
C10 0.051(4) 0.038(4) 0.060(5) -0.016(3) -0.014(4) 0.010(3)
C11 0.045(4) 0.051(4) 0.044(4) -0.020(3) -0.005(3) 0.001(3)
C12 0.055(4) 0.053(4) 0.037(4) -0.022(3) -0.013(3) 0.000(3)
C13 0.036(4) 0.076(6) 0.049(4) -0.026(4) 0.000(3) 0.009(3)
C14 0.043(4) 0.075(6) 0.052(5) -0.024(4) 0.010(3) 0.006(4)
C15 0.064(4) 0.036(3) 0.033(3) -0.005(3) 0.003(3) -0.018(3)
C16 0.071(5) 0.055(5) 0.027(3) -0.005(3) 0.004(3) -0.017(4)
C17 0.088(6) 0.060(5) 0.032(4) -0.002(4) 0.007(4) -0.026(5)
C18 0.112(8) 0.053(5) 0.040(4) 0.001(4) 0.012(5) -0.031(5)
C19 0.105(8) 0.042(4) 0.057(5) -0.012(4) 0.004(5) -0.023(5)
C20 0.087(6) 0.043(4) 0.031(4) 0.001(3) 0.008(4) -0.016(4)
C21 0.090(6) 0.033(4) 0.038(4) -0.006(3) 0.005(4) -0.013(4)
C22 0.123(9) 0.045(5) 0.048(5) -0.012(4) 0.011(5) -0.009(5)
C23 0.142(11) 0.068(7) 0.068(7) 0.008(5) 0.018(7) -0.050(7)
C24 0.068(5) 0.056(5) 0.030(4) -0.016(3) 0.004(3) -0.014(4)
C25 0.044(4) 0.066(5) 0.043(4) -0.013(4) 0.006(3) -0.014(3)
C26 0.049(4) 0.077(6) 0.032(4) -0.018(4) 0.007(3) -0.022(4)
C27 0.066(5) 0.057(5) 0.029(3) -0.018(3) 0.010(3) -0.014(4)
C28 0.067(5) 0.069(5) 0.035(4) -0.027(4) 0.011(4) -0.011(4)
C29 0.066(5) 0.047(4) 0.021(3) -0.009(3) -0.011(3) 0.028(3)
C30 0.052(4) 0.074(5) 0.029(4) -0.019(4) -0.006(3) 0.020(4)
C31 0.060(5) 0.084(6) 0.037(4) -0.014(4) -0.001(4) 0.031(5)
C32 0.086(7) 0.086(7) 0.034(4) -0.006(4) -0.006(4) 0.039(6)
C33 0.083(6) 0.065(5) 0.031(4) -0.006(4) -0.007(4) 0.033(5)
C34 0.065(5) 0.051(4) 0.028(3) -0.015(3) -0.004(3) 0.016(4)
C35 0.076(5) 0.038(4) 0.024(3) -0.001(3) -0.009(3) 0.006(3)
C36 0.093(7) 0.040(4) 0.070(6) -0.001(4) -0.001(5) 0.006(4)
C37 0.095(8) 0.105(9) 0.051(5) 0.010(6) 0.000(5) 0.058(7)
C38 0.034(3) 0.073(5) 0.029(3) -0.012(3) -0.007(3) 0.012(3)
C39 0.053(4) 0.065(5) 0.037(4) -0.017(4) -0.001(3) 0.022(4)
C40 0.052(4) 0.061(5) 0.032(4) -0.016(3) 0.006(3) 0.023(4)
C41 0.050(4) 0.063(5) 0.030(3) -0.006(3) -0.002(3) 0.000(3)
C42 0.050(5) 0.121(9) 0.066(6) -0.018(6) 0.012(4) -0.002(5)
C43 0.044(4) 0.052(4) 0.032(3) -0.013(3) -0.010(3) 0.003(3)
C44 0.051(4) 0.057(4) 0.027(3) -0.019(3) -0.005(3) 0.005(3)
C45 0.077(6) 0.056(5) 0.028(4) -0.003(3) -0.010(4) 0.009(4)
C46 0.060(5) 0.084(6) 0.033(4) -0.013(4) -0.013(4) 0.018(4)
C47 0.053(5) 0.080(6) 0.037(4) -0.012(4) -0.003(3) 0.011(4)
C48 0.053(4) 0.060(5) 0.027(3) -0.013(3) -0.007(3) 0.001(3)
C49 0.055(4) 0.071(5) 0.022(3) -0.014(3) -0.004(3) -0.001(4)
C50 0.047(4) 0.106(8) 0.038(4) -0.004(5) -0.011(3) -0.017(5)
C51 0.067(6) 0.098(8) 0.055(5) 0.000(5) -0.015(5) 0.031(6)
C52 0.060(5) 0.061(5) 0.032(4) -0.020(3) -0.008(3) 0.001(4)
C53 0.043(4) 0.063(5) 0.028(3) -0.015(3) 0.000(3) -0.008(3)
C54 0.046(4) 0.057(4) 0.030(3) -0.016(3) 0.006(3) -0.010(3)
C55 0.056(4) 0.065(5) 0.021(3) -0.017(3) -0.005(3) -0.002(3)
C56 0.055(4) 0.063(5) 0.026(3) -0.018(3) -0.005(3) -0.009(3)
C57 0.076(4) 0.039(4) 0.065(5) -0.033(4) 0.014(4) -0.009(3)
C58 0.080(5) 0.060(5) 0.143(11) -0.067(7) 0.029(6) -0.021(4)
C59 0.101(7) 0.065(6) 0.44(3) -0.123(13) 0.031(14) -0.023(5)
C60 0.115(9) 0.055(6) 0.42(3) -0.095(13) 0.009(16) -0.010(5)
C61 0.092(7) 0.054(5) 0.29(2) -0.085(9) 0.010(11) 0.004(5)
C62 0.068(4) 0.043(4) 0.122(9) -0.043(5) 0.014(6) 0.002(3)
C63 0.057(4) 0.052(4) 0.087(7) -0.038(5) 0.005(4) 0.008(3)
C64 0.060(5) 0.072(7) 0.247(19) -0.072(10) 0.010(9) 0.019(5)
C65 0.20(2) 0.055(6) 0.62(5) -0.106(16) -0.07(3) -0.004(8)
C66 0.087(5) 0.040(4) 0.083(6) -0.034(4) 0.013(5) -0.030(4)
C67 0.090(7) 0.043(5) 0.080(7) -0.013(4) -0.024(5) -0.019(4)
C68 0.31(2) 0.090(10) 0.082(9) 0.016(7) -0.076(12) -0.121(13)
C69 0.062(5) 0.063(5) 0.044(4) -0.027(4) 0.007(4) -0.027(4)
C70 0.048(4) 0.075(6) 0.047(4) -0.029(4) 0.010(3) -0.024(4)
C71 0.048(4) 0.041(4) 0.025(3) -0.012(3) -0.003(3) 0.006(3)
C72 0.047(4) 0.043(4) 0.024(3) -0.008(3) 0.001(3) -0.001(3)
C73 0.048(4) 0.048(4) 0.035(4) -0.010(3) 0.006(3) 0.000(3)
C74 0.055(4) 0.046(4) 0.024(3) -0.009(3) 0.008(3) 0.004(3)
C75 0.049(4) 0.045(4) 0.029(3) -0.011(3) -0.006(3) 0.012(3)
C76 0.049(4) 0.036(3) 0.020(3) -0.009(2) -0.002(3) -0.001(3)
C77 0.050(4) 0.052(4) 0.024(3) -0.020(3) -0.003(3) 0.002(3)
C78 0.060(5) 0.084(6) 0.035(4) -0.014(4) -0.005(4) -0.011(4)
C79 0.066(5) 0.058(5) 0.031(4) 0.000(3) 0.002(3) 0.004(4)
C80 0.049(4) 0.053(4) 0.038(4) -0.010(3) -0.007(3) -0.014(3)
C81 0.040(4) 0.074(5) 0.033(4) -0.011(4) 0.003(3) -0.010(3)
C82 0.061(5) 0.074(5) 0.028(3) -0.013(4) 0.013(3) -0.030(4)
C83 0.050(4) 0.056(4) 0.032(4) -0.015(3) 0.004(3) -0.005(3)
C84 0.036(3) 0.069(5) 0.032(3) -0.018(3) 0.006(3) 0.004(3)
C85 0.086(6) 0.041(4) 0.022(3) -0.009(3) 0.004(3) -0.032(4)
C86 0.081(6) 0.043(4) 0.032(4) -0.013(3) 0.007(3) -0.029(4)
C87 0.126(9) 0.057(5) 0.039(4) -0.019(4) 0.006(5) -0.055(6)
C88 0.097(7) 0.068(6) 0.040(4) -0.010(4) -0.010(4) -0.045(5)
C89 0.091(6) 0.065(5) 0.035(4) -0.004(4) -0.004(4) -0.045(5)
C90 0.092(6) 0.055(5) 0.021(3) -0.010(3) -0.009(3) -0.030(4)
C91 0.054(4) 0.061(5) 0.025(3) -0.004(3) -0.005(3) -0.024(3)
C92 0.052(5) 0.064(5) 0.064(5) -0.003(4) -0.007(4) -0.019(4)
C93 0.117(9) 0.081(7) 0.057(6) -0.007(5) -0.026(6) -0.058(7)
C94 0.105(7) 0.046(4) 0.035(4) -0.020(3) 0.002(4) -0.028(4)
C95 0.091(6) 0.039(4) 0.049(5) -0.023(4) 0.007(4) -0.003(4)
C96 0.071(5) 0.054(5) 0.057(5) -0.035(4) 0.019(4) 0.003(4)
C97 0.088(6) 0.053(5) 0.041(4) -0.027(4) 0.006(4) -0.018(4)
C98 0.086(6) 0.050(4) 0.032(4) -0.016(3) 0.005(4) -0.024(4)
C201 0.058(5) 0.104(8) 0.098(8) -0.075(7) -0.011(5) 0.006(5)
C202 0.094(9) 0.098(9) 0.102(9) -0.045(8) -0.024(7) 0.016(7)
C801 0.042(3) 0.030(3) 0.022(3) -0.015(2) -0.007(2) 0.005(2)
C802 0.053(4) 0.026(3) 0.009(2) -0.006(2) 0.000(2) -0.003(2)
C803 0.036(3) 0.031(3) 0.024(3) -0.013(2) -0.002(2) 0.001(2)
C804 0.031(3) 0.035(3) 0.030(3) -0.014(3) 0.000(2) 0.001(2)
C805 0.041(3) 0.049(4) 0.032(3) -0.018(3) 0.000(3) -0.011(3)

loop_
_atom_type_symbol
_atom_type_description
_atom_type_scat_dispersion_real
_atom_type_scat_dispersion_imag
_atom_type_scat_source
C C 0.0181 0.0091 'International Tables Vol C Tables 4.2.6.8 and 6.1.1.4'
H H 0.0000 0.0000 'International Tables Vol C Tables 4.2.6.8 and 6.1.1.4'
N N 0.0311 0.0180 'International Tables Vol C Tables 4.2.6.8 and 6.1.1.4'
O O 0.0492 0.0322 'International Tables Vol C Tables 4.2.6.8 and 6.1.1.4'
Tb Tb -9.1472 9.1891 'International Tables Vol C Tables 4.2.6.8 and 6.1.1.4'
Zn Zn -1.5491 0.6778 'International Tables Vol C Tables 4.2.6.8 and 6.1.1.4'

loop_
_exptl_crystal_face_index_h
_exptl_crystal_face_index_k
_exptl_crystal_face_index_l
_exptl_crystal_face_perp_dist
_exptl_oxdiff_crystal_face_indexfrac_h
_exptl_oxdiff_crystal_face_indexfrac_k
_exptl_oxdiff_crystal_face_indexfrac_l
_exptl_oxdiff_crystal_face_x
_exptl_oxdiff_crystal_face_y
_exptl_oxdiff_crystal_face_z
-7 11 13 0.0871 -7.0006 10.9985 12.9997 0.1539 -0.9027 0.3265
6 -6 15 0.1724 5.9997 -6.0010 14.9996 -0.0828 0.4028 0.9235
9 -12 -4 0.0865 9.0004 -11.9992 -3.9999 -0.1868 0.9589 0.1567
-6 7 -13 0.2261 -5.9998 7.0009 -12.9997 0.0666 -0.4643 -0.8451
1 -3 -21 0.2101 1.0007 -2.9980 -20.9995 -0.0872 0.3520 -0.9477
-11 -14 -2 0.0295 -11.0002 -14.0009 -2.0004 0.9663 0.1731 0.0032
11 14 2 0.0394 11.0002 14.0009 2.0004 -0.9663 -0.1731 -0.0032
-8 14 7 0.1115 -8.0004 13.9990 6.9999 0.0946 -1.0307 -0.0339
5 -11 -16 0.1619 5.0006 -10.9984 -15.9997 -0.0613 0.8417 -0.5005

loop_
_geom_angle_atom_site_label_1
_geom_angle_atom_site_label_2
_geom_angle_atom_site_label_3
_geom_angle
O1 Tb1 O3 84.90(17)
O1 Tb1 O4 93.42(18)
O1 Tb1 O26 149.91(17)
O1 Tb1 O30 122.36(15)
O1 Tb1 O31 75.44(15)
O1 Tb1 O35 123.95(16)
O1 Tb1 O36 70.01(16)
O1 Tb1 N2 72.21(18)
O3 Tb1 O30 69.38(15)
O3 Tb1 O31 83.85(15)
O3 Tb1 O35 144.48(15)
O3 Tb1 O36 149.10(16)
O3 Tb1 N2 64.40(16)
O4 Tb1 O3 127.12(16)
O4 Tb1 O26 75.59(18)
O4 Tb1 O30 143.29(17)
O4 Tb1 O31 146.61(16)
O4 Tb1 O35 75.95(15)
O4 Tb1 O36 73.78(17)
O4 Tb1 N2 64.90(17)
O26 Tb1 O3 80.14(16)
O26 Tb1 O30 76.13(15)
O26 Tb1 O31 128.01(15)
O26 Tb1 O35 81.09(15)
O26 Tb1 O36 130.30(15)
O26 Tb1 N2 77.78(17)
O30 Tb1 O31 51.97(13)
O30 Tb1 N2 129.81(15)
O31 Tb1 N2 135.95(16)
O35 Tb1 O30 76.98(13)
O35 Tb1 O31 84.37(14)
O35 Tb1 N2 138.94(16)
O36 Tb1 O30 108.73(14)
O36 Tb1 O31 72.83(14)
O36 Tb1 O35 54.07(14)
O36 Tb1 N2 120.86(16)
O5 Tb2 O7 85.51(17)
O5 Tb2 O8 137.30(16)
O5 Tb2 O33 68.07(14)
O5 Tb2 O34 82.73(16)
O5 Tb2 O35 135.96(15)
O5 Tb2 O44 90.63(16)
O5 Tb2 N4 71.67(17)
O7 Tb2 O8 81.01(16)
O7 Tb2 O33 86.07(14)
O7 Tb2 O34 137.28(14)
O7 Tb2 N4 67.50(17)
O8 Tb2 O33 149.57(14)
O8 Tb2 O34 132.31(16)
O8 Tb2 N4 65.72(17)
O33 Tb2 N4 133.06(16)
O34 Tb2 O33 51.48(13)
O34 Tb2 N4 143.33(16)
O35 Tb2 O7 74.88(16)
O35 Tb2 O8 78.54(15)
O35 Tb2 O33 71.52(13)
O35 Tb2 O34 85.70(15)
O35 Tb2 N4 130.92(17)
O44 Tb2 O7 153.38(15)
O44 Tb2 O8 84.16(15)
O44 Tb2 O33 116.82(14)
O44 Tb2 O34 67.80(14)
O44 Tb2 O35 123.47(16)
O44 Tb2 N4 86.28(17)
O9 Tb3 O40 80.41(15)
O9 Tb3 O41 147.99(17)
O9 Tb3 O44 130.26(17)
O9 Tb3 N5 69.29(18)
O9 Tb3 N7 76.03(18)
O13 Tb3 O9 112.32(15)
O13 Tb3 O34 150.46(16)
O13 Tb3 O40 132.81(17)
O13 Tb3 O41 79.47(16)
O13 Tb3 O44 87.23(15)
O13 Tb3 N5 75.45(18)
O13 Tb3 N7 67.97(16)
O34 Tb3 O9 76.17(16)
O34 Tb3 O40 75.53(15)
O34 Tb3 O41 108.75(15)
O34 Tb3 O44 67.73(14)
O34 Tb3 N5 82.07(17)
O34 Tb3 N7 140.15(15)
O40 Tb3 O44 119.90(15)
O40 Tb3 N5 145.84(17)
O40 Tb3 N7 72.14(16)
O41 Tb3 O40 70.83(15)
O41 Tb3 O44 78.01(16)
O41 Tb3 N5 142.01(17)
O41 Tb3 N7 81.91(17)
O44 Tb3 N5 72.76(18)
O44 Tb3 N7 150.57(15)
N5 Tb3 N7 113.49(19)
O17 Tb4 O19 80.64(17)
O17 Tb4 O20 139.76(18)
O17 Tb4 O37 78.18(17)
O17 Tb4 O39 132.75(16)
O17 Tb4 O40 150.76(16)
O17 Tb4 O41 92.17(16)
O17 Tb4 O43 84.73(18)
O17 Tb4 N10 73.6(2)
O19 Tb4 O39 68.28(15)
O19 Tb4 O40 118.47(14)
O19 Tb4 O41 165.60(16)
O19 Tb4 N10 66.11(19)
O20 Tb4 O19 81.50(18)
O20 Tb4 O37 139.86(15)
O20 Tb4 O39 70.66(15)
O20 Tb4 O40 68.46(16)
O20 Tb4 O41 111.52(16)
O20 Tb4 O43 85.37(17)
O20 Tb4 N10 66.26(19)
O37 Tb4 O19 97.13(15)
O37 Tb4 O39 71.69(14)
O37 Tb4 O40 77.60(14)
O37 Tb4 O41 69.06(14)
O37 Tb4 N10 148.98(18)
O39 Tb4 O40 51.66(13)
O39 Tb4 O41 109.27(14)
O39 Tb4 N10 120.19(17)
O40 Tb4 O41 63.88(13)
O40 Tb4 N10 133.03(18)
O41 Tb4 N10 123.93(18)
O43 Tb4 O19 138.63(17)
O43 Tb4 O37 117.41(16)
O43 Tb4 O39 141.56(16)
O43 Tb4 O40 92.08(16)
O43 Tb4 O41 51.85(16)
O43 Tb4 N10 72.68(19)
O2 Tb5 O24 152.56(16)
O2 Tb5 O29 126.62(15)
O2 Tb5 O31 75.24(15)
O2 Tb5 O38 129.89(14)
O2 Tb5 O39 79.82(14)
O2 Tb5 N12 88.68(18)
O21 Tb5 O2 78.92(16)
O21 Tb5 O23 129.48(17)
O21 Tb5 O24 84.78(16)
O21 Tb5 O29 81.76(15)
O21 Tb5 O31 76.30(15)
O21 Tb5 O38 149.94(15)
O21 Tb5 O39 146.64(15)
O21 Tb5 N12 68.73(18)
O23 Tb5 O2 75.87(17)
O23 Tb5 O24 98.51(17)
O23 Tb5 O29 147.23(16)
O23 Tb5 O31 135.35(15)
O23 Tb5 O38 73.60(16)
O23 Tb5 O39 68.33(15)
O23 Tb5 N12 67.64(18)
O24 Tb5 O29 71.67(16)
O24 Tb5 O31 122.11(16)
O24 Tb5 O38 71.40(14)
O24 Tb5 O39 123.66(14)
O24 Tb5 N12 64.74(19)
O29 Tb5 O31 51.90(13)
O29 Tb5 O38 73.64(14)
O29 Tb5 N12 128.57(17)
O31 Tb5 N12 143.74(16)
O38 Tb5 O31 100.71(14)
O38 Tb5 N12 114.28(16)
O39 Tb5 O29 90.73(14)
O39 Tb5 O31 73.60(13)
O39 Tb5 O38 52.26(13)
O39 Tb5 N12 135.96(17)
O6 Tb6 O28 138.08(16)
O6 Tb6 O29 144.30(17)
O6 Tb6 O30 138.04(15)
O6 Tb6 O32 72.97(17)
O6 Tb6 O33 74.79(15)
O6 Tb6 N14 73.27(18)
O25 Tb6 O6 80.3(2)
O25 Tb6 O27 139.17(18)
O25 Tb6 O28 83.87(18)
O25 Tb6 O29 126.97(16)
O25 Tb6 O30 75.92(16)
O25 Tb6 O32 131.43(15)
O25 Tb6 O33 82.03(15)
O25 Tb6 N14 74.8(2)
O27 Tb6 O6 78.61(19)
O27 Tb6 O28 89.04(18)
O27 Tb6 O29 88.70(16)
O27 Tb6 O30 139.43(16)
O27 Tb6 O32 73.62(16)
O27 Tb6 O33 124.53(17)
O27 Tb6 N14 65.8(2)
O28 Tb6 O29 73.88(15)
O28 Tb6 O30 72.83(14)
O28 Tb6 O32 141.28(16)
O28 Tb6 N14 65.17(18)
O29 Tb6 O30 51.79(13)
O29 Tb6 O32 71.44(14)
O29 Tb6 N14 131.07(17)
O30 Tb6 N14 130.56(18)
O32 Tb6 O30 98.06(13)
O32 Tb6 N14 131.06(18)
O33 Tb6 O28 140.60(15)
O33 Tb6 O29 85.82(14)
O33 Tb6 O30 68.11(13)
O33 Tb6 O32 52.40(13)
O33 Tb6 N14 143.10(17)
O51 Tb51 O53 83.36(18)
O51 Tb51 O54 140.18(18)
O51 Tb51 O72 80.74(18)
O51 Tb51 O80 75.93(16)
O51 Tb51 O81 127.37(16)
O51 Tb51 O85 131.66(15)
O51 Tb51 O86 82.06(16)
O51 Tb51 N52 75.26(19)
O53 Tb51 O72 137.77(16)
O53 Tb51 O80 72.38(14)
O53 Tb51 O81 74.82(16)
O53 Tb51 O85 141.91(17)
O53 Tb51 N52 64.74(17)
O54 Tb51 O53 89.54(17)
O54 Tb51 O72 78.63(18)
O54 Tb51 O80 138.44(16)
O54 Tb51 O81 87.57(16)
O54 Tb51 O85 72.31(15)
O54 Tb51 O86 124.05(16)
O54 Tb51 N52 66.37(19)
O72 Tb51 O80 138.83(15)
O72 Tb51 O81 143.46(16)
O72 Tb51 O85 72.29(16)
O72 Tb51 N52 73.43(17)
O80 Tb51 N52 130.26(16)
O81 Tb51 O80 52.03(14)
O81 Tb51 O85 71.30(14)
O81 Tb51 N52 130.97(16)
O85 Tb51 O80 99.09(13)
O85 Tb51 N52 130.22(16)
O86 Tb51 O53 140.40(15)
O86 Tb51 O72 75.18(15)
O86 Tb51 O80 68.42(13)
O86 Tb51 O81 85.39(14)
O86 Tb51 O85 52.91(13)
O86 Tb51 N52 143.65(17)
O52 Tb52 O79 127.10(15)
O52 Tb52 O80 75.18(15)
O52 Tb52 O82 131.28(16)
O52 Tb52 O83 81.71(15)
O52 Tb52 N54 78.99(18)
O55 Tb52 O52 149.98(17)
O55 Tb52 O57 84.91(17)
O55 Tb52 O58 94.64(17)
O55 Tb52 O79 75.28(16)
O55 Tb52 O80 122.26(15)
O55 Tb52 O82 69.97(17)
O55 Tb52 O83 124.02(16)
O55 Tb52 N54 71.27(18)
O57 Tb52 O52 78.82(17)
O57 Tb52 O79 84.18(15)
O57 Tb52 O80 69.72(15)
O57 Tb52 O82 149.45(17)
O57 Tb52 O83 144.47(15)
O57 Tb52 N54 65.05(17)
O58 Tb52 O52 75.68(18)
O58 Tb52 O57 126.48(17)
O58 Tb52 O79 147.34(16)
O58 Tb52 O80 142.24(16)
O58 Tb52 O82 74.30(17)
O58 Tb52 O83 75.77(16)
O58 Tb52 N54 64.35(18)
O79 Tb52 O80 51.96(14)
O79 Tb52 N54 135.80(17)
O80 Tb52 N54 131.19(16)
O82 Tb52 O79 73.06(14)
O82 Tb52 O80 108.87(14)
O82 Tb52 O83 54.22(15)
O82 Tb52 N54 119.30(17)
O83 Tb52 O79 84.30(15)
O83 Tb52 O80 76.73(13)
O83 Tb52 N54 138.81(17)
O59 Tb53 O61 140.39(18)
O59 Tb53 O62 81.07(18)
O59 Tb53 O84 77.45(17)
O59 Tb53 O88 132.51(17)
O59 Tb53 O90 150.38(16)
O59 Tb53 O91 91.06(16)
O59 Tb53 O93 84.84(18)
O59 Tb53 N56 74.3(2)
O61 Tb53 O62 81.38(19)
O61 Tb53 O84 140.06(15)
O61 Tb53 O88 70.92(15)
O61 Tb53 O90 68.01(16)
O61 Tb53 O91 111.94(17)
O61 Tb53 O93 85.11(18)
O61 Tb53 N56 66.16(19)
O62 Tb53 O88 68.51(15)
O62 Tb53 O90 119.03(14)
O62 Tb53 O91 165.57(17)
O62 Tb53 N56 66.01(19)
O84 Tb53 O62 97.36(17)
O84 Tb53 O88 71.60(14)
O84 Tb53 O90 78.43(15)
O84 Tb53 O91 68.98(15)
O84 Tb53 N56 148.98(19)
O88 Tb53 O90 52.27(13)
O88 Tb53 O91 109.61(13)
O88 Tb53 N56 120.45(17)
O90 Tb53 O91 64.21(13)
O90 Tb53 N56 132.28(19)
O91 Tb53 N56 123.55(18)
O93 Tb53 O62 138.26(17)
O93 Tb53 O84 117.57(17)
O93 Tb53 O88 141.55(16)
O93 Tb53 O90 91.33(16)
O93 Tb53 O91 51.87(16)
O93 Tb53 N56 72.4(2)
O63 Tb54 O90 80.21(15)
O63 Tb54 O94 131.22(16)
O63 Tb54 N57 69.76(17)
O63 Tb54 N59 75.11(17)
O67 Tb54 O63 111.96(15)
O67 Tb54 O87 151.12(17)
O67 Tb54 O90 132.17(17)
O67 Tb54 O91 79.11(16)
O67 Tb54 O94 86.97(15)
O67 Tb54 N57 75.89(18)
O67 Tb54 N59 67.80(18)
O87 Tb54 O63 76.86(16)
O87 Tb54 O90 75.48(16)
O87 Tb54 O91 108.47(15)
O87 Tb54 O94 68.38(15)
O87 Tb54 N57 82.27(16)
O87 Tb54 N59 139.77(17)
O90 Tb54 O94 120.47(15)
O90 Tb54 N57 145.96(16)
O90 Tb54 N59 71.79(18)
O91 Tb54 O63 147.87(17)
O91 Tb54 O90 71.07(15)
O91 Tb54 O94 77.55(16)
O91 Tb54 N57 141.61(17)
O91 Tb54 N59 82.34(17)
O94 Tb54 N57 72.52(17)
O94 Tb54 N59 150.31(16)
N57 Tb54 N59 113.62(19)
O71 Tb55 O73 85.35(17)
O71 Tb55 O74 136.55(17)
O71 Tb55 O83 136.49(15)
O71 Tb55 O86 68.57(15)
O71 Tb55 O87 82.80(16)
O71 Tb55 O94 90.20(16)
O71 Tb55 N62 70.92(18)
O73 Tb55 O86 86.03(15)
O73 Tb55 O87 137.13(15)
O73 Tb55 N62 66.99(18)
O74 Tb55 O73 82.34(17)
O74 Tb55 O86 150.64(15)
O74 Tb55 O87 131.82(16)
O74 Tb55 N62 65.89(18)
O83 Tb55 O73 74.74(17)
O83 Tb55 O74 79.20(15)
O83 Tb55 O86 71.75(14)
O83 Tb55 O87 86.20(15)
O83 Tb55 N62 130.46(18)
O86 Tb55 N62 132.57(16)
O87 Tb55 O86 51.32(13)
O87 Tb55 N62 143.32(17)
O94 Tb55 O73 153.50(15)
O94 Tb55 O74 83.08(16)
O94 Tb55 O83 123.74(16)
O94 Tb55 O86 116.54(14)
O94 Tb55 O87 67.65(14)
O94 Tb55 N62 86.86(17)
O56 Tb56 O77 152.16(16)
O56 Tb56 O79 75.15(15)
O56 Tb56 O81 126.75(15)
O56 Tb56 O88 80.81(15)
O56 Tb56 O89 130.71(15)
O56 Tb56 N64 88.20(17)
O75 Tb56 O56 78.19(16)
O75 Tb56 O77 85.36(16)
O75 Tb56 O78 129.87(17)
O75 Tb56 O79 75.56(15)
O75 Tb56 O81 81.81(15)
O75 Tb56 O88 146.07(16)
O75 Tb56 O89 149.84(15)
O75 Tb56 N64 69.59(18)
O77 Tb56 O79 122.31(16)
O77 Tb56 O81 71.77(16)
O77 Tb56 O88 123.19(15)
O77 Tb56 O89 70.89(15)
O77 Tb56 N64 64.90(18)
O78 Tb56 O56 75.58(17)
O78 Tb56 O77 98.99(18)
O78 Tb56 O79 134.76(15)
O78 Tb56 O81 147.10(15)
O78 Tb56 O88 68.41(15)
O78 Tb56 O89 73.74(16)
O78 Tb56 N64 67.65(17)
O79 Tb56 N64 143.79(17)
O81 Tb56 O79 52.11(13)
O81 Tb56 O89 73.41(14)
O81 Tb56 N64 129.07(16)
O88 Tb56 O79 73.46(14)
O88 Tb56 O81 89.89(14)
O88 Tb56 O89 52.30(13)
O88 Tb56 N64 136.06(17)
O89 Tb56 O79 101.25(14)
O89 Tb56 N64 113.75(17)
O67 Zn51 O70 131.20(19)
O67 Zn51 N60 88.6(2)
O69 Zn51 O67 107.83(19)
O69 Zn51 O70 118.26(19)
O69 Zn51 N60 84.2(2)
O70 Zn51 N60 81.2(2)
O92 Zn51 O67 94.8(2)
O92 Zn51 O69 108.7(2)
O92 Zn51 O70 85.4(2)
O92 Zn51 N60 164.8(2)
O63 Zn52 O85 95.42(17)
O63 Zn52 N58 90.1(2)
O65 Zn52 O63 148.38(18)
O65 Zn52 O85 87.65(18)
O65 Zn52 N58 79.9(2)
O85 Zn52 N58 164.1(2)
O89 Zn52 O63 113.52(17)
O89 Zn52 O65 98.04(18)
O89 Zn52 O85 87.48(18)
O89 Zn52 N58 104.0(2)
C101 O51 Tb51 137.9(5)
N51 O52 Tb52 119.1(4)
Tb51 O53 H53 113.3
C112 O53 Tb51 123.7(4)
C112 O53 H53 109.5
Tb51 O54 H54 122.9
C114 O54 Tb51 127.2(5)
C114 O54 H54 109.5
C115 O55 Tb52 135.3(5)
N53 O56 Tb56 115.7(4)
Tb52 O57 H57 122.8
C126 O57 Tb52 125.7(4)
C126 O57 H57 109.5
C128 O58 Tb52 127.3(4)
C129 O59 Tb53 140.2(5)
N55 O60 H60 109.5
C140 O61 Tb53 124.3(5)
Tb53 O62 H62 117.4
C142 O62 Tb53 122.1(5)
C142 O62 H62 109.5
Zn52 O63 Tb54 117.87(19)
C143 O63 Tb54 125.4(3)
C143 O63 Zn52 116.5(3)
N57 O64 H64 109.5
C154 O65 Zn52 115.1(4)
C156 O66 H66 109.5
Zn51 O67 Tb54 121.5(2)
C157 O67 Tb54 121.6(4)
C157 O67 Zn51 116.8(4)
N59 O68 H68 109.5
C168 O69 Zn51 112.0(4)
Zn51 O70 H70 106.5
C170 O70 Zn51 114.0(4)
C170 O70 H70 109.5
C171 O71 Tb55 147.6(5)
N61 O72 Tb51 118.3(4)
Tb55 O73 H73A 122.3
C182 O73 Tb55 122.0(4)
C182 O73 H73A 109.5
Tb55 O74 H74 112.6
C184 O74 Tb55 124.6(5)
C184 O74 H74 109.5
C185 O75 Tb56 140.0(4)
C196 O77 Tb56 126.1(4)
Tb56 O78 H78 125.5
C198 O78 Tb56 124.1(4)
C198 O78 H78 109.5
Tb52 O79 Tb56 163.71(19)
C901 O79 Tb52 93.5(4)
C901 O79 Tb56 93.6(4)
Tb52 O80 Tb51 160.65(18)
C901 O80 Tb51 91.0(3)
C901 O80 Tb52 93.4(3)
Tb51 O81 Tb56 164.9(2)
C901 O81 Tb51 95.2(4)
C901 O81 Tb56 95.2(4)
C902 O82 Tb52 95.8(4)
Tb55 O83 Tb52 152.1(2)
C902 O83 Tb52 93.9(4)
C902 O83 Tb55 113.6(4)
C902 O84 Tb53 121.8(4)
Zn52 O85 Tb51 140.72(18)
C903 O85 Tb51 90.8(4)
C903 O85 Zn52 122.5(4)
Tb51 O86 Tb55 170.48(19)
C903 O86 Tb51 98.2(4)
C903 O86 Tb55 90.1(3)
Tb54 O87 Tb55 109.18(16)
C903 O87 Tb54 150.2(4)
C903 O87 Tb55 99.6(4)
Tb56 O88 Tb53 153.92(19)
C904 O88 Tb53 95.7(3)
C904 O88 Tb56 96.4(3)
Zn52 O89 Tb56 143.4(2)
C904 O89 Tb56 92.8(4)
C904 O89 Zn52 120.2(4)
Tb54 O90 Tb53 111.49(16)
C904 O90 Tb53 93.0(3)
C904 O90 Tb54 135.7(4)
Tb54 O91 Tb53 111.01(16)
C905 O91 Tb53 91.1(4)
C905 O91 Tb54 128.5(4)
C905 O92 Zn51 121.8(5)
C905 O93 Tb53 99.0(4)
Tb54 O94 H94 121(5)
Tb55 O94 Tb54 111.99(16)
Tb55 O94 H94 116(5)
O52 N51 H51 134(5)
C107 N51 O52 126.0(7)
C107 N51 H51 98(5)
C110 N52 Tb51 110.5(4)
C110 N52 C111 111.0(6)
C111 N52 Tb51 112.8(4)
C113 N52 Tb51 106.0(4)
C113 N52 C110 106.7(6)
C113 N52 C111 109.6(6)
O56 N53 H53C 122(4)
C121 N53 O56 125.8(6)
C121 N53 H53C 112(4)
C124 N54 Tb52 114.7(4)
C125 N54 Tb52 109.8(4)
C125 N54 C124 109.9(6)
C127 N54 Tb52 104.8(4)
C127 N54 C124 108.8(6)
C127 N54 C125 108.5(6)
O60 N55 H55 130(5)
C135 N55 O60 124.6(7)
C135 N55 H55 106(5)
C138 N56 Tb53 110.3(5)
C139 N56 Tb53 104.3(5)
C139 N56 C138 107.6(6)
C141 N56 Tb53 113.1(5)
C141 N56 C138 112.5(7)
C141 N56 C139 108.5(8)
O64 N57 Tb54 114.0(4)
C149 N57 Tb54 134.5(5)
C149 N57 O64 111.0(6)
C152 N58 Zn52 112.0(4)
C153 N58 Zn52 102.0(5)
C153 N58 C152 111.2(6)
C153 N58 C155 114.3(7)
C155 N58 Zn52 107.5(5)
C155 N58 C152 109.7(7)
O68 N59 Tb54 121.8(4)
C163 N59 Tb54 127.1(5)
C163 N59 O68 111.0(6)
C166 N60 Zn51 112.6(4)
C167 N60 Zn51 103.3(5)
C167 N60 C166 111.1(6)
C167 N60 C169 111.6(5)
C169 N60 Zn51 105.3(5)
C169 N60 C166 112.4(6)
O72 N61 H61A 130(5)
C177 N61 O72 124.5(6)
C177 N61 H61A 105(5)
C180 N62 Tb55 112.2(5)
C180 N62 C181 109.4(7)
C180 N62 C183 105.4(6)
C181 N62 Tb55 109.4(5)
C181 N62 C183 113.8(7)
C183 N62 Tb55 106.7(5)
O76 N63 H63 131(5)
C191 N63 O76 124.7(6)
C191 N63 H63 104(5)
C194 N64 Tb56 111.8(4)
C194 N64 C195 109.0(5)
C194 N64 C197 109.3(6)
C195 N64 Tb56 110.4(4)
C197 N64 Tb56 107.7(4)
C197 N64 C195 108.5(6)
O51 C101 C102 118.8(7)
O51 C101 C106 121.7(7)
C106 C101 C102 119.5(7)
C101 C102 C110 120.2(6)
C103 C102 C101 120.4(8)
C103 C102 C110 119.4(7)
C102 C103 H103 119.7
C104 C103 C102 120.6(8)
C104 C103 H103 119.7
C103 C104 C105 118.8(7)
C103 C104 C109 120.8(9)
C105 C104 C109 120.4(9)
C104 C105 H105 119.2
C104 C105 C106 121.7(8)
C106 C105 H105 119.2
C101 C106 C105 119.0(8)
C101 C106 C107 122.5(7)
C105 C106 C107 118.5(8)
N51 C107 C106 118.0(7)
N51 C107 C108 117.9(7)
C106 C107 C108 124.0(7)
C107 C108 H10C 109.5
C107 C108 H10D 109.5
C107 C108 H10E 109.5
H10C C108 H10D 109.5
H10C C108 H10E 109.5
H10D C108 H10E 109.5
C104 C109 H10F 109.5
C104 C109 H10G 109.5
C104 C109 H10H 109.5
H10F C109 H10G 109.5
H10F C109 H10H 109.5
H10G C109 H10H 109.5
N52 C110 C102 114.0(6)
N52 C110 H11C 108.7
N52 C110 H11D 108.7
C102 C110 H11C 108.7
C102 C110 H11D 108.7
H11C C110 H11D 107.6
N52 C111 H11E 109.2
N52 C111 H11F 109.2
H11E C111 H11F 107.9
C112 C111 N52 112.0(6)
C112 C111 H11E 109.2
C112 C111 H11F 109.2
O53 C112 C111 107.6(6)
O53 C112 H11G 110.2
O53 C112 H11H 110.2
C111 C112 H11G 110.2
C111 C112 H11H 110.2
H11G C112 H11H 108.5
N52 C113 H11I 109.3
N52 C113 H11J 109.3
N52 C113 C114 111.4(6)
H11I C113 H11J 108.0
C114 C113 H11I 109.3
C114 C113 H11J 109.3
O54 C114 C113 108.0(6)
O54 C114 H11K 110.1
O54 C114 H11L 110.1
C113 C114 H11K 110.1
C113 C114 H11L 110.1
H11K C114 H11L 108.4
O55 C115 C116 119.8(7)
O55 C115 C120 121.5(7)
C116 C115 C120 118.6(6)
C115 C116 C124 117.4(6)
C117 C116 C115 120.6(8)
C117 C116 C124 122.0(7)
C116 C117 H117 119.4
C116 C117 C118 121.3(8)
C118 C117 H117 119.4
C117 C118 C123 121.0(9)
C119 C118 C117 117.6(7)
C119 C118 C123 121.4(9)
C118 C119 H119 118.6
C118 C119 C120 122.9(8)
C120 C119 H119 118.6
C115 C120 C121 121.8(6)
C119 C120 C115 118.7(7)
C119 C120 C121 119.4(7)
N53 C121 C120 117.5(7)
N53 C121 C122 119.8(7)
C120 C121 C122 122.6(6)
C121 C122 H12C 109.5
C121 C122 H12D 109.5
C121 C122 H12E 109.5
H12C C122 H12D 109.5
H12C C122 H12E 109.5
H12D C122 H12E 109.5
C118 C123 H12F 109.5
C118 C123 H12G 109.5
C118 C123 H12H 109.5
H12F C123 H12G 109.5
H12F C123 H12H 109.5
H12G C123 H12H 109.5
N54 C124 C116 115.1(6)
N54 C124 H12I 108.5
N54 C124 H12J 108.5
C116 C124 H12I 108.5
C116 C124 H12J 108.5
H12I C124 H12J 107.5
N54 C125 H12K 109.1
N54 C125 H12L 109.1
N54 C125 C126 112.4(6)
H12K C125 H12L 107.9
C126 C125 H12K 109.1
C126 C125 H12L 109.1
O57 C126 C125 107.7(6)
O57 C126 H12M 110.2
O57 C126 H12N 110.2
C125 C126 H12M 110.2
C125 C126 H12N 110.2
H12M C126 H12N 108.5
N54 C127 H12O 109.3
N54 C127 H12P 109.3
N54 C127 C128 111.4(7)
H12O C127 H12P 108.0
C128 C127 H12O 109.3
C128 C127 H12P 109.3
O58 C128 C127 107.8(6)
O58 C128 H12Q 110.2
O58 C128 H12R 110.2
C127 C128 H12Q 110.2
C127 C128 H12R 110.2
H12Q C128 H12R 108.5
O59 C129 C130 118.8(8)
O59 C129 C134 122.8(8)
C134 C129 C130 118.4(7)
C129 C130 C138 121.6(8)
C131 C130 C129 119.0(10)
C131 C130 C138 119.2(10)
C130 C131 H131 118.3
C130 C131 C132 123.4(11)
C132 C131 H131 118.3
C131 C132 C137 123.0(12)
C133 C132 C131 115.3(11)
C133 C132 C137 121.7(13)
C132 C133 H133 119.1
C132 C133 C134 121.8(11)
C134 C133 H133 119.1
C129 C134 C133 121.6(10)
C129 C134 C135 120.2(8)
C133 C134 C135 118.2(9)
N55 C135 C134 119.3(8)
N55 C135 C136 119.1(9)
C134 C135 C136 121.4(8)
C135 C136 H13C 109.5
C135 C136 H13D 109.5
C135 C136 H13E 109.5
H13C C136 H13D 109.5
H13C C136 H13E 109.5
H13D C136 H13E 109.5
C132 C137 H13F 109.5
C132 C137 H13G 109.5
C132 C137 H13H 109.5
H13F C137 H13G 109.5
H13F C137 H13H 109.5
H13G C137 H13H 109.5
N56 C138 H13I 108.5
N56 C138 H13J 108.5
C130 C138 N56 115.2(8)
C130 C138 H13I 108.5
C130 C138 H13J 108.5
H13I C138 H13J 107.5
N56 C139 H13K 109.0
N56 C139 H13L 109.0
N56 C139 C140 112.8(7)
H13K C139 H13L 107.8
C140 C139 H13K 109.0
C140 C139 H13L 109.0
O61 C140 C139 110.8(7)
O61 C140 H14C 109.5
O61 C140 H14D 109.5
C139 C140 H14C 109.5
C139 C140 H14D 109.5
H14C C140 H14D 108.1
N56 C141 H14E 108.4
N56 C141 H14F 108.4
N56 C141 C142 115.3(8)
H14E C141 H14F 107.5
C142 C141 H14E 108.4
C142 C141 H14F 108.4
O62 C142 C141 112.4(9)
O62 C142 H14G 109.1
O62 C142 H14H 109.1
C141 C142 H14G 109.1
C141 C142 H14H 109.1
H14G C142 H14H 107.9
O63 C143 C144 119.8(6)
O63 C143 C148 120.3(6)
C144 C143 C148 119.9(6)
C143 C144 C145 118.7(8)
C143 C144 C152 120.9(7)
C145 C144 C152 120.4(8)
C144 C145 H145 118.3
C146 C145 C144 123.4(8)
C146 C145 H145 118.3
C145 C146 C151 121.9(9)
C147 C146 C145 117.1(7)
C147 C146 C151 120.9(9)
C146 C147 H147 118.6
C146 C147 C148 122.8(8)
C148 C147 H147 118.6
C143 C148 C149 123.8(6)
C147 C148 C143 118.0(7)
C147 C148 C149 118.1(7)
N57 C149 C148 117.3(7)
N57 C149 C150 121.1(7)
C148 C149 C150 121.5(7)
C149 C150 H15A 109.5
C149 C150 H15B 109.5
C149 C150 H15C 109.5
H15A C150 H15B 109.5
H15A C150 H15C 109.5
H15B C150 H15C 109.5
C146 C151 H15D 109.5
C146 C151 H15E 109.5
C146 C151 H15F 109.5
H15D C151 H15E 109.5
H15D C151 H15F 109.5
H15E C151 H15F 109.5
N58 C152 H15G 109.1
N58 C152 H15H 109.1
C144 C152 N58 112.4(7)
C144 C152 H15G 109.1
C144 C152 H15H 109.1
H15G C152 H15H 107.9
N58 C153 H15I 109.7
N58 C153 H15J 109.7
N58 C153 C154 110.0(6)
H15I C153 H15J 108.2
C154 C153 H15I 109.7
C154 C153 H15J 109.7
O65 C154 C153 111.0(5)
O65 C154 H15K 109.4
O65 C154 H15L 109.4
C153 C154 H15K 109.4
C153 C154 H15L 109.4
H15K C154 H15L 108.0
N58 C155 H15M 106.6
N58 C155 H15N 106.6
N58 C155 C156 122.9(12)
H15M C155 H15N 106.6
C156 C155 H15M 106.6
C156 C155 H15N 106.6
O66 C156 H15O 111.9
O66 C156 H15P 111.9
C155 C156 O66 99.6(13)
C155 C156 H15O 111.9
C155 C156 H15P 111.9
H15O C156 H15P 109.6
O67 C157 C158 120.9(7)
O67 C157 C162 120.2(7)
C158 C157 C162 118.9(7)
C157 C158 C166 117.6(7)
C159 C158 C157 120.0(8)
C159 C158 C166 122.3(7)
C158 C159 H159 118.7
C160 C159 C158 122.6(8)
C160 C159 H159 118.7
C159 C160 C161 118.2(8)
C159 C160 C165 120.8(8)
C161 C160 C165 120.9(9)
C160 C161 H161 119.3
C160 C161 C162 121.4(8)
C162 C161 H161 119.3
C157 C162 C161 118.4(8)
C157 C162 C163 123.5(7)
C161 C162 C163 118.0(7)
N59 C163 C162 118.0(7)
N59 C163 C164 121.6(8)
C164 C163 C162 120.3(8)
C163 C164 H16A 109.5
C163 C164 H16B 109.5
C163 C164 H16C 109.5
H16A C164 H16B 109.5
H16A C164 H16C 109.5
H16B C164 H16C 109.5
C160 C165 H16D 109.5
C160 C165 H16E 109.5
C160 C165 H16F 109.5
H16D C165 H16E 109.5
H16D C165 H16F 109.5
H16E C165 H16F 109.5
N60 C166 C158 112.8(7)
N60 C166 H16G 109.0
N60 C166 H16H 109.0
C158 C166 H16G 109.0
C158 C166 H16H 109.0
H16G C166 H16H 107.8
N60 C167 H16I 109.5
N60 C167 H16J 109.5
N60 C167 C168 110.8(6)
H16I C167 H16J 108.1
C168 C167 H16I 109.5
C168 C167 H16J 109.5
O69 C168 C167 111.7(6)
O69 C168 H16K 109.3
O69 C168 H16L 109.3
C167 C168 H16K 109.3
C167 C168 H16L 109.3
H16K C168 H16L 107.9
N60 C169 H16M 109.4
N60 C169 H16N 109.4
N60 C169 C170 111.4(6)
H16M C169 H16N 108.0
C170 C169 H16M 109.4
C170 C169 H16N 109.4
O70 C170 C169 109.7(6)
O70 C170 H17A 109.7
O70 C170 H17B 109.7
C169 C170 H17A 109.7
C169 C170 H17B 109.7
H17A C170 H17B 108.2
O71 C171 C172 120.3(7)
O71 C171 C176 122.6(7)
C172 C171 C176 117.1(7)
C171 C172 C180 120.7(7)
C173 C172 C171 120.7(9)
C173 C172 C180 118.6(8)
C172 C173 H173 118.9
C172 C173 C174 122.1(10)
C174 C173 H173 118.9
C173 C174 C179 120.5(11)
C175 C174 C173 118.4(9)
C175 C174 C179 121.0(12)
C174 C175 H175 119.3
C174 C175 C176 121.3(10)
C176 C175 H175 119.3
C171 C176 C177 120.8(7)
C175 C176 C171 120.2(9)
C175 C176 C177 118.9(8)
N61 C177 C176 118.7(7)
N61 C177 C178 120.3(8)
C176 C177 C178 121.1(8)
C177 C178 H17C 109.5
C177 C178 H17D 109.5
C177 C178 H17E 109.5
H17C C178 H17D 109.5
H17C C178 H17E 109.5
H17D C178 H17E 109.5
C174 C179 H17F 109.5
C174 C179 H17G 109.5
C174 C179 H17H 109.5
H17F C179 H17G 109.5
H17F C179 H17H 109.5
H17G C179 H17H 109.5
N62 C180 C172 117.8(6)
N62 C180 H18A 107.9
N62 C180 H18B 107.9
C172 C180 H18A 107.9
C172 C180 H18B 107.9
H18A C180 H18B 107.2
N62 C181 H18C 108.9
N62 C181 H18D 108.9
N62 C181 C182 113.5(7)
H18C C181 H18D 107.7
C182 C181 H18C 108.9
C182 C181 H18D 108.9
O73 C182 C181 110.4(7)
O73 C182 H18E 109.6
O73 C182 H18F 109.6
C181 C182 H18E 109.6
C181 C182 H18F 109.6
H18E C182 H18F 108.1
N62 C183 H18G 108.6
N62 C183 H18H 108.6
H18G C183 H18H 107.6
C184 C183 N62 114.7(7)
C184 C183 H18G 108.6
C184 C183 H18H 108.6
O74 C184 H18I 109.5
O74 C184 H18J 109.5
C183 C184 O74 110.7(7)
C183 C184 H18I 109.5
C183 C184 H18J 109.5
H18I C184 H18J 108.1
O75 C185 C186 122.2(6)
O75 C185 C190 120.0(6)
C186 C185 C190 117.8(6)
C185 C186 C187 120.0(7)
C185 C186 C194 123.0(6)
C187 C186 C194 116.9(6)
C186 C187 H187 118.8
C188 C187 C186 122.4(7)
C188 C187 H187 118.8
C187 C188 C189 118.0(6)
C187 C188 C193 120.8(7)
C189 C188 C193 121.2(7)
C188 C189 H189 119.0
C188 C189 C190 121.9(7)
C190 C189 H189 119.0
C185 C190 C191 121.5(6)
C189 C190 C185 119.7(7)
C189 C190 C191 118.7(6)
N63 C191 C190 117.7(6)
N63 C191 C192 119.2(7)
C190 C191 C192 123.1(6)
C191 C192 H19B 109.5
C191 C192 H19C 109.5
C191 C192 H19D 109.5
H19B C192 H19C 109.5
H19B C192 H19D 109.5
H19C C192 H19D 109.5
C188 C193 H19E 109.5
C188 C193 H19F 109.5
C188 C193 H19G 109.5
H19E C193 H19F 109.5
H19E C193 H19G 109.5
H19F C193 H19G 109.5
N64 C194 C186 116.2(6)
N64 C194 H19H 108.2
N64 C194 H19I 108.2
C186 C194 H19H 108.2
C186 C194 H19I 108.2
H19H C194 H19I 107.4
N64 C195 H19J 109.4
N64 C195 H19K 109.4
N64 C195 C196 111.1(5)
H19J C195 H19K 108.0
C196 C195 H19J 109.4
C196 C195 H19K 109.4
O77 C196 C195 108.7(5)
O77 C196 H19L 110.0
O77 C196 H19M 110.0
C195 C196 H19L 110.0
C195 C196 H19M 110.0
H19L C196 H19M 108.3
N64 C197 H19N 109.7
N64 C197 H19O 109.7
N64 C197 C198 110.0(6)
H19N C197 H19O 108.2
C198 C197 H19N 109.7
C198 C197 H19O 109.7
O78 C198 C197 108.4(6)
O78 C198 H19P 110.0
O78 C198 H19Q 110.0
C197 C198 H19P 110.0
C197 C198 H19Q 110.0
H19P C198 H19Q 108.4
O79 C901 O81 119.0(6)
O80 C901 O79 119.8(5)
O80 C901 O81 121.1(6)
O82 C902 O83 115.7(6)
O84 C902 O82 125.5(6)
O84 C902 O83 118.7(6)
O86 C903 O85 117.4(6)
O87 C903 O85 123.8(6)
O87 C903 O86 118.8(6)
O89 C904 O88 117.9(5)
O89 C904 O90 124.0(6)
O90 C904 O88 118.0(5)
O91 C905 O93 116.7(6)
O92 C905 O91 123.0(7)
O92 C905 O93 120.2(7)
O13 Zn1 O16 131.39(18)
O13 Zn1 N8 88.5(2)
O15 Zn1 O13 106.83(19)
O15 Zn1 O16 118.78(18)
O15 Zn1 N8 84.1(2)
O16 Zn1 N8 80.8(2)
O42 Zn1 O13 95.11(19)
O42 Zn1 O15 109.1(2)
O42 Zn1 O16 85.6(2)
O42 Zn1 N8 164.5(2)
O9 Zn2 O11 147.77(19)
O9 Zn2 O32 94.45(19)
O9 Zn2 N6 90.5(2)
O11 Zn2 O32 88.42(19)
O11 Zn2 N6 79.5(2)
O32 Zn2 N6 164.2(2)
O38 Zn2 O9 112.82(17)
O38 Zn2 O11 99.34(18)
O38 Zn2 O32 88.47(18)
O38 Zn2 N6 103.4(2)
C1 O1 Tb1 135.2(4)
N1 O2 Tb5 115.5(4)
Tb1 O3 H3 121.1
C12 O3 Tb1 127.0(4)
C12 O3 H3 109.5
C14 O4 Tb1 126.6(4)
C15 O5 Tb2 146.0(4)
N3 O6 Tb6 119.0(4)
Tb2 O7 H7 128.5
C26 O7 Tb2 120.2(4)
C26 O7 H7 109.5
C28 O8 Tb2 126.0(4)
Zn2 O9 Tb3 118.57(19)
C29 O9 Tb3 123.8(4)
C29 O9 Zn2 117.2(4)
N5 O10 H10 109.5
C40 O11 Zn2 115.7(4)
C42 O12 H12 109.5
Zn1 O13 Tb3 121.80(19)
C43 O13 Tb3 121.8(4)
C43 O13 Zn1 116.1(4)
N7 O14 H14 109.5
C54 O15 Zn1 112.5(4)
Zn1 O16 H16 105.1
C56 O16 Zn1 114.5(4)
C56 O16 H16 109.5
C57 O17 Tb4 140.7(5)
N9 O18 H18 109.5
Tb4 O19 H19 121.1
C68 O19 Tb4 123.0(5)
C68 O19 H19 109.5
C70 O20 Tb4 124.2(4)
C71 O21 Tb5 139.6(5)
Tb5 O23 H23 121.5
C82 O23 Tb5 123.8(4)
C82 O23 H23 109.5
Tb5 O24 H24 122.6
C84 O24 Tb5 126.9(4)
C84 O24 H24 109.5
C85 O25 Tb6 141.0(5)
N13 O26 Tb1 118.1(4)
Tb6 O27 H27 119.9
C96 O27 Tb6 127.3(5)
C96 O27 H27 109.5
Tb6 O28 H28 116.7
C98 O28 Tb6 123.4(4)
C98 O28 H28 109.5
Tb6 O29 Tb5 164.8(2)
C801 O29 Tb5 95.1(4)
C801 O29 Tb6 94.9(4)
Tb1 O30 Tb6 160.90(18)
C801 O30 Tb1 94.4(3)
C801 O30 Tb6 91.1(3)
Tb1 O31 Tb5 163.79(18)
C801 O31 Tb1 93.9(4)
C801 O31 Tb5 93.3(4)
Zn2 O32 Tb6 139.15(19)
C802 O32 Tb6 91.6(4)
C802 O32 Zn2 123.0(4)
Tb6 O33 Tb2 171.04(19)
C802 O33 Tb2 90.7(3)
C802 O33 Tb6 96.8(3)
Tb3 O34 Tb2 109.25(15)
C802 O34 Tb2 100.8(4)
C802 O34 Tb3 149.0(4)
Tb2 O35 Tb1 151.6(2)
C803 O35 Tb1 93.8(3)
C803 O35 Tb2 114.2(3)
C803 O36 Tb1 96.3(4)
C803 O37 Tb4 121.3(4)
Zn2 O38 Tb5 142.4(2)
C804 O38 Tb5 92.7(4)
C804 O38 Zn2 121.3(4)
Tb5 O39 Tb4 154.5(2)
C804 O39 Tb4 95.7(3)
C804 O39 Tb5 96.4(3)
Tb3 O40 Tb4 111.80(15)
C804 O40 Tb3 137.6(4)
C804 O40 Tb4 92.7(3)
Tb3 O41 Tb4 111.43(16)
C805 O41 Tb3 128.8(4)
C805 O41 Tb4 91.0(4)
C805 O42 Zn1 122.5(5)
C805 O43 Tb4 99.6(4)
Tb2 O44 Tb3 112.30(17)
Tb2 O44 H44 119(5)
Tb3 O44 H44 114(5)
C201 O201 H201 109.5
C202 O202 H202 109.5
O2 N1 H1 126(5)
C7 N1 O2 126.4(6)
C7 N1 H1 108(5)
C10 N2 Tb1 114.0(4)
C11 N2 Tb1 109.8(4)
C11 N2 C10 110.6(6)
C11 N2 C13 108.8(6)
C13 N2 Tb1 105.5(4)
C13 N2 C10 107.9(6)
O6 N3 H3A 120(6)
C21 N3 O6 125.0(6)
C21 N3 H3A 112(6)
C24 N4 Tb2 111.8(4)
C24 N4 C25 110.1(6)
C24 N4 C27 105.4(5)
C25 N4 Tb2 109.9(4)
C25 N4 C27 113.6(6)
C27 N4 Tb2 105.9(4)
O10 N5 Tb3 113.9(4)
C35 N5 Tb3 135.5(6)
C35 N5 O10 110.2(6)
C38 N6 Zn2 112.5(4)
C39 N6 Zn2 101.2(5)
C39 N6 C38 111.2(6)
C41 N6 Zn2 109.4(4)
C41 N6 C38 108.4(7)
C41 N6 C39 114.1(6)
O14 N7 Tb3 121.2(4)
C49 N7 Tb3 127.9(5)
C49 N7 O14 110.6(6)
C52 N8 Zn1 112.6(4)
C53 N8 Zn1 102.9(4)
C53 N8 C52 111.6(6)
C55 N8 Zn1 106.7(5)
C55 N8 C52 110.8(6)
C55 N8 C53 112.0(5)
O18 N9 H9 122(6)
C63 N9 O18 124.8(7)
C63 N9 H9 113(6)
C66 N10 Tb4 110.1(5)
C67 N10 Tb4 112.3(5)
C67 N10 C66 110.9(7)
C69 N10 Tb4 103.9(5)
C69 N10 C66 109.2(6)
C69 N10 C67 110.2(7)
O22 N11 H11 119(6)
C77 N11 O22 126.4(6)
C77 N11 H11 114(6)
C80 N12 Tb5 111.6(5)
C80 N12 C81 109.3(6)
C80 N12 C83 109.4(6)
C81 N12 Tb5 106.6(4)
C81 N12 C83 109.9(6)
C83 N12 Tb5 110.0(5)
O26 N13 H13 124(6)
C91 N13 O26 125.1(7)
C91 N13 H13 111(6)
C94 N14 Tb6 110.9(4)
C95 N14 Tb6 107.5(5)
C95 N14 C94 108.0(6)
C95 N14 C97 108.1(6)
C97 N14 Tb6 112.4(4)
C97 N14 C94 109.8(6)
O1 C1 C2 120.1(7)
O1 C1 C6 122.0(6)
C2 C1 C6 117.7(6)
C1 C2 C10 117.3(7)
C3 C2 C1 120.8(8)
C3 C2 C10 121.9(8)
C2 C3 H3B 119.7
C2 C3 C4 120.6(8)
C4 C3 H3B 119.7
C3 C4 C9 119.7(9)
C5 C4 C3 119.4(8)
C5 C4 C9 120.9(10)
C4 C5 H5 118.5
C4 C5 C6 122.9(9)
C6 C5 H5 118.5
C1 C6 C7 121.8(6)
C5 C6 C1 118.3(7)
C5 C6 C7 119.9(7)
N1 C7 C6 117.7(6)
N1 C7 C8 118.9(7)
C6 C7 C8 123.3(6)
C7 C8 H8A 109.5
C7 C8 H8B 109.5
C7 C8 H8C 109.5
H8A C8 H8B 109.5
H8A C8 H8C 109.5
H8B C8 H8C 109.5
C4 C9 H9A 109.5
C4 C9 H9B 109.5
C4 C9 H9C 109.5
H9A C9 H9B 109.5
H9A C9 H9C 109.5
H9B C9 H9C 109.5
N2 C10 C2 117.3(6)
N2 C10 H10A 108.0
N2 C10 H10B 108.0
C2 C10 H10A 108.0
C2 C10 H10B 108.0
H10A C10 H10B 107.2
N2 C11 H11A 109.2
N2 C11 H11B 109.2
N2 C11 C12 112.2(6)
H11A C11 H11B 107.9
C12 C11 H11A 109.2
C12 C11 H11B 109.2
O3 C12 C11 107.2(6)
O3 C12 H12A 110.3
O3 C12 H12B 110.3
C11 C12 H12A 110.3
C11 C12 H12B 110.3
H12A C12 H12B 108.5
N2 C13 H13A 109.2
N2 C13 H13B 109.2
N2 C13 C14 112.1(7)
H13A C13 H13B 107.9
C14 C13 H13A 109.2
C14 C13 H13B 109.2
O4 C14 C13 108.8(6)
O4 C14 H14A 109.9
O4 C14 H14B 109.9
C13 C14 H14A 109.9
C13 C14 H14B 109.9
H14A C14 H14B 108.3
O5 C15 C16 120.1(7)
O5 C15 C20 121.8(7)
C20 C15 C16 118.1(7)
C15 C16 C24 119.6(7)
C17 C16 C15 120.0(8)
C17 C16 C24 120.3(7)
C16 C17 H17 118.9
C16 C17 C18 122.3(8)
C18 C17 H17 118.9
C17 C18 C23 121.0(9)
C19 C18 C17 118.2(8)
C19 C18 C23 120.9(10)
C18 C19 H19A 118.9
C18 C19 C20 122.1(8)
C20 C19 H19A 118.9
C15 C20 C19 119.4(7)
C15 C20 C21 122.3(7)
C19 C20 C21 118.3(8)
N3 C21 C20 118.2(7)
N3 C21 C22 119.2(7)
C20 C21 C22 122.7(7)
C21 C22 H22A 109.5
C21 C22 H22B 109.5
C21 C22 H22C 109.5
H22A C22 H22B 109.5
H22A C22 H22C 109.5
H22B C22 H22C 109.5
C18 C23 H23A 109.5
C18 C23 H23B 109.5
C18 C23 H23C 109.5
H23A C23 H23B 109.5
H23A C23 H23C 109.5
H23B C23 H23C 109.5
N4 C24 C16 118.3(6)
N4 C24 H24A 107.7
N4 C24 H24B 107.7
C16 C24 H24A 107.7
C16 C24 H24B 107.7
H24A C24 H24B 107.1
N4 C25 H25A 108.9
N4 C25 H25B 108.9
N4 C25 C26 113.2(6)
H25A C25 H25B 107.7
C26 C25 H25A 108.9
C26 C25 H25B 108.9
O7 C26 C25 109.7(6)
O7 C26 H26A 109.7
O7 C26 H26B 109.7
C25 C26 H26A 109.7
C25 C26 H26B 109.7
H26A C26 H26B 108.2
N4 C27 H27A 108.8
N4 C27 H27B 108.8
H27A C27 H27B 107.7
C28 C27 N4 113.9(6)
C28 C27 H27A 108.8
C28 C27 H27B 108.8
O8 C28 C27 107.8(6)
O8 C28 H28A 110.1
O8 C28 H28B 110.1
C27 C28 H28A 110.1
C27 C28 H28B 110.1
H28A C28 H28B 108.5
O9 C29 C30 119.9(7)
O9 C29 C34 119.9(7)
C30 C29 C34 120.2(7)
C29 C30 C31 118.6(8)
C29 C30 C38 121.1(6)
C31 C30 C38 120.2(8)
C30 C31 H31 118.1
C32 C31 C30 123.8(9)
C32 C31 H31 118.1
C31 C32 C37 122.0(10)
C33 C32 C31 116.5(8)
C33 C32 C37 121.4(10)
C32 C33 H33 118.2
C32 C33 C34 123.5(9)
C34 C33 H33 118.2
C29 C34 C35 125.0(6)
C33 C34 C29 117.3(8)
C33 C34 C35 117.7(7)
N5 C35 C34 116.1(7)
N5 C35 C36 122.1(8)
C34 C35 C36 121.7(7)
C35 C36 H36A 109.5
C35 C36 H36B 109.5
C35 C36 H36C 109.5
H36A C36 H36B 109.5
H36A C36 H36C 109.5
H36B C36 H36C 109.5
C32 C37 H37A 109.5
C32 C37 H37B 109.5
C32 C37 H37C 109.5
H37A C37 H37B 109.5
H37A C37 H37C 109.5
H37B C37 H37C 109.5
N6 C38 H38A 109.2
N6 C38 H38B 109.2
C30 C38 N6 112.2(7)
C30 C38 H38A 109.2
C30 C38 H38B 109.2
H38A C38 H38B 107.9
N6 C39 H39A 110.0
N6 C39 H39B 110.0
N6 C39 C40 108.7(6)
H39A C39 H39B 108.3
C40 C39 H39A 110.0
C40 C39 H39B 110.0
O11 C40 C39 109.7(5)
O11 C40 H40A 109.7
O11 C40 H40B 109.7
C39 C40 H40A 109.7
C39 C40 H40B 109.7
H40A C40 H40B 108.2
N6 C41 H41A 107.8
N6 C41 H41B 107.8
N6 C41 C42 118.2(7)
H41A C41 H41B 107.1
C42 C41 H41A 107.8
C42 C41 H41B 107.8
O12 C42 H42A 110.3
O12 C42 H42B 110.3
C41 C42 O12 107.3(9)
C41 C42 H42A 110.3
C41 C42 H42B 110.3
H42A C42 H42B 108.5
O13 C43 C44 119.5(7)
O13 C43 C48 121.6(7)
C44 C43 C48 118.8(6)
C43 C44 C52 118.5(7)
C45 C44 C43 119.4(7)
C45 C44 C52 122.1(7)
C44 C45 H45 118.7
C46 C45 C44 122.6(8)
C46 C45 H45 118.7
C45 C46 C51 121.0(8)
C47 C46 C45 117.9(8)
C47 C46 C51 121.1(8)
C46 C47 H47 119.2
C46 C47 C48 121.7(8)
C48 C47 H47 119.2
C43 C48 C49 122.6(7)
C47 C48 C43 119.3(7)
C47 C48 C49 118.1(7)
N7 C49 C48 119.1(7)
N7 C49 C50 121.7(7)
C48 C49 C50 119.2(7)
C49 C50 H50A 109.5
C49 C50 H50B 109.5
C49 C50 H50C 109.5
H50A C50 H50B 109.5
H50A C50 H50C 109.5
H50B C50 H50C 109.5
C46 C51 H51A 109.5
C46 C51 H51B 109.5
C46 C51 H51C 109.5
H51A C51 H51B 109.5
H51A C51 H51C 109.5
H51B C51 H51C 109.5
N8 C52 C44 112.9(7)
N8 C52 H52A 109.0
N8 C52 H52B 109.0
C44 C52 H52A 109.0
C44 C52 H52B 109.0
H52A C52 H52B 107.8
N8 C53 H53A 109.4
N8 C53 H53B 109.4
N8 C53 C54 111.0(5)
H53A C53 H53B 108.0
C54 C53 H53A 109.4
C54 C53 H53B 109.4
O15 C54 C53 110.6(6)
O15 C54 H54A 109.5
O15 C54 H54B 109.5
C53 C54 H54A 109.5
C53 C54 H54B 109.5
H54A C54 H54B 108.1
N8 C55 H55A 109.5
N8 C55 H55B 109.5
N8 C55 C56 110.7(6)
H55A C55 H55B 108.1
C56 C55 H55A 109.5
C56 C55 H55B 109.5
O16 C56 C55 108.7(5)
O16 C56 H56A 109.9
O16 C56 H56B 109.9
C55 C56 H56A 109.9
C55 C56 H56B 109.9
H56A C56 H56B 108.3
O17 C57 C58 119.4(8)
O17 C57 C62 121.2(8)
C62 C57 C58 119.4(8)
C57 C58 C66 119.6(8)
C59 C58 C57 118.3(11)
C59 C58 C66 122.1(10)
C58 C59 H59 118.4
C58 C59 C60 123.3(12)
C60 C59 H59 118.4
C59 C60 C65 123.5(15)
C61 C60 C59 117.4(12)
C61 C60 C65 118.4(15)
C60 C61 H61 118.8
C60 C61 C62 122.4(12)
C62 C61 H61 118.8
C57 C62 C61 118.9(10)
C57 C62 C63 122.4(8)
C61 C62 C63 118.6(10)
N9 C63 C62 118.8(8)
N9 C63 C64 119.0(9)
C62 C63 C64 122.1(9)
C63 C64 H64A 109.5
C63 C64 H64B 109.5
C63 C64 H64C 109.5
H64A C64 H64B 109.5
H64A C64 H64C 109.5
H64B C64 H64C 109.5
C60 C65 H65A 109.5
C60 C65 H65B 109.5
C60 C65 H65C 109.5
H65A C65 H65B 109.5
H65A C65 H65C 109.5
H65B C65 H65C 109.5
N10 C66 H66A 108.2
N10 C66 H66B 108.2
C58 C66 N10 116.2(8)
C58 C66 H66A 108.2
C58 C66 H66B 108.2
H66A C66 H66B 107.4
N10 C67 H67A 108.1
N10 C67 H67B 108.1
H67A C67 H67B 107.3
C68 C67 N10 116.9(9)
C68 C67 H67A 108.1
C68 C67 H67B 108.1
O19 C68 C67 115.0(10)
O19 C68 H68A 108.5
O19 C68 H68B 108.5
C67 C68 H68A 108.5
C67 C68 H68B 108.5
H68A C68 H68B 107.5
N10 C69 H69A 109.2
N10 C69 H69B 109.2
N10 C69 C70 112.3(6)
H69A C69 H69B 107.9
C70 C69 H69A 109.2
C70 C69 H69B 109.2
O20 C70 C69 111.0(6)
O20 C70 H70A 109.4
O20 C70 H70B 109.4
C69 C70 H70A 109.4
C69 C70 H70B 109.4
H70A C70 H70B 108.0
O21 C71 C72 121.3(6)
O21 C71 C76 120.9(7)
C72 C71 C76 117.8(6)
C71 C72 C80 122.3(6)
C73 C72 C71 119.8(7)
C73 C72 C80 117.8(7)
C72 C73 H73 118.7
C74 C73 C72 122.5(7)
C74 C73 H73 118.7
C73 C74 C79 121.1(7)
C75 C74 C73 117.9(6)
C75 C74 C79 121.0(7)
C74 C75 H75 119.1
C74 C75 C76 121.8(7)
C76 C75 H75 119.1
C71 C76 C75 120.1(7)
C71 C76 C77 121.9(6)
C75 C76 C77 117.9(6)
N11 C77 C76 118.6(6)
N11 C77 C78 117.3(7)
C76 C77 C78 124.0(7)
C77 C78 H78A 109.5
C77 C78 H78B 109.5
C77 C78 H78C 109.5
H78A C78 H78B 109.5
H78A C78 H78C 109.5
H78B C78 H78C 109.5
C74 C79 H79A 109.5
C74 C79 H79B 109.5
C74 C79 H79C 109.5
H79A C79 H79B 109.5
H79A C79 H79C 109.5
H79B C79 H79C 109.5
N12 C80 C72 117.7(6)
N12 C80 H80A 107.9
N12 C80 H80B 107.9
C72 C80 H80A 107.9
C72 C80 H80B 107.9
H80A C80 H80B 107.2
N12 C81 H81A 109.5
N12 C81 H81B 109.5
N12 C81 C82 110.8(6)
H81A C81 H81B 108.1
C82 C81 H81A 109.5
C82 C81 H81B 109.5
O23 C82 C81 108.5(6)
O23 C82 H82A 110.0
O23 C82 H82B 110.0
C81 C82 H82A 110.0
C81 C82 H82B 110.0
H82A C82 H82B 108.4
N12 C83 H83A 109.5
N12 C83 H83B 109.5
N12 C83 C84 110.9(6)
H83A C83 H83B 108.0
C84 C83 H83A 109.5
C84 C83 H83B 109.5
O24 C84 C83 107.6(5)
O24 C84 H84A 110.2
O24 C84 H84B 110.2
C83 C84 H84A 110.2
C83 C84 H84B 110.2
H84A C84 H84B 108.5
O25 C85 C86 118.9(8)
O25 C85 C90 122.5(7)
C90 C85 C86 118.6(7)
C85 C86 C94 119.5(7)
C87 C86 C85 119.3(9)
C87 C86 C94 121.1(8)
C86 C87 H87 118.7
C88 C87 C86 122.6(9)
C88 C87 H87 118.7
C87 C88 C89 117.5(8)
C87 C88 C93 121.3(10)
C89 C88 C93 121.2(10)
C88 C89 H89 119.0
C88 C89 C90 121.9(10)
C90 C89 H89 119.0
C85 C90 C89 120.0(8)
C85 C90 C91 122.4(7)
C89 C90 C91 117.6(9)
N13 C91 C90 116.2(7)
N13 C91 C92 119.5(8)
C92 C91 C90 124.3(7)
C91 C92 H92A 109.5
C91 C92 H92B 109.5
C91 C92 H92C 109.5
H92A C92 H92B 109.5
H92A C92 H92C 109.5
H92B C92 H92C 109.5
C88 C93 H93A 109.5
C88 C93 H93B 109.5
C88 C93 H93C 109.5
H93A C93 H93B 109.5
H93A C93 H93C 109.5
H93B C93 H93C 109.5
N14 C94 H94A 108.2
N14 C94 H94B 108.2
C86 C94 N14 116.5(7)
C86 C94 H94A 108.2
C86 C94 H94B 108.2
H94A C94 H94B 107.3
N14 C95 H95A 109.4
N14 C95 H95B 109.4
N14 C95 C96 111.2(7)
H95A C95 H95B 108.0
C96 C95 H95A 109.4
C96 C95 H95B 109.4
O27 C96 C95 108.7(6)
O27 C96 H96A 109.9
O27 C96 H96B 109.9
C95 C96 H96A 109.9
C95 C96 H96B 109.9
H96A C96 H96B 108.3
N14 C97 H97A 109.3
N14 C97 H97B 109.3
N14 C97 C98 111.6(6)
H97A C97 H97B 108.0
C98 C97 H97A 109.3
C98 C97 H97B 109.3
O28 C98 C97 106.5(7)
O28 C98 H98A 110.4
O28 C98 H98B 110.4
C97 C98 H98A 110.4
C97 C98 H98B 110.4
H98A C98 H98B 108.6
O201 C201 H20A 109.5
O201 C201 H20B 109.5
O201 C201 H20C 109.5
H20A C201 H20B 109.5
H20A C201 H20C 109.5
H20B C201 H20C 109.5
O202 C202 H20D 109.5
O202 C202 H20E 109.5
O202 C202 H20F 109.5
H20D C202 H20E 109.5
H20D C202 H20F 109.5
H20E C202 H20F 109.5
O29 C801 O30 121.8(6)
O29 C801 O31 119.6(6)
O30 C801 O31 118.6(5)
O32 C802 O33 118.4(5)
O32 C802 O34 124.8(6)
O34 C802 O33 116.8(5)
O36 C803 O35 115.6(5)
O37 C803 O35 118.0(5)
O37 C803 O36 126.4(6)
O38 C804 O39 117.9(5)
O38 C804 O40 123.4(6)
O40 C804 O39 118.6(5)
O42 C805 O41 122.1(7)
O43 C805 O41 116.5(6)
O43 C805 O42 121.4(6)

loop_
_geom_bond_atom_site_label_1
_geom_bond_atom_site_label_2
_geom_bond_distance
Tb1 O1 2.285(5)
Tb1 O3 2.409(4)
Tb1 O4 2.390(5)
Tb1 O26 2.402(5)
Tb1 O30 2.512(4)
Tb1 O31 2.516(4)
Tb1 O35 2.425(4)
Tb1 O36 2.419(5)
Tb1 N2 2.704(6)
Tb2 O5 2.271(4)
Tb2 O7 2.391(4)
Tb2 O8 2.403(4)
Tb2 O33 2.609(4)
Tb2 O34 2.403(4)
Tb2 O35 2.343(4)
Tb2 O44 2.295(4)
Tb2 N4 2.655(6)
Tb3 O9 2.341(4)
Tb3 O13 2.295(4)
Tb3 O34 2.342(4)
Tb3 O40 2.346(4)
Tb3 O41 2.344(4)
Tb3 O44 2.363(4)
Tb3 N5 2.530(6)
Tb3 N7 2.585(6)
Tb4 O17 2.275(5)
Tb4 O19 2.453(5)
Tb4 O20 2.367(5)
Tb4 O37 2.435(4)
Tb4 O39 2.490(4)
Tb4 O40 2.562(4)
Tb4 O41 2.575(5)
Tb4 O43 2.408(5)
Tb4 N10 2.644(6)
Tb5 O2 2.408(5)
Tb5 O21 2.288(4)
Tb5 O23 2.330(5)
Tb5 O24 2.414(4)
Tb5 O29 2.514(5)
Tb5 O31 2.544(4)
Tb5 O38 2.532(4)
Tb5 O39 2.447(4)
Tb5 N12 2.616(6)
Tb6 O6 2.413(5)
Tb6 O25 2.217(5)
Tb6 O27 2.300(5)
Tb6 O28 2.431(5)
Tb6 O29 2.507(5)
Tb6 O30 2.589(4)
Tb6 O32 2.541(4)
Tb6 O33 2.414(4)
Tb6 N14 2.639(6)
Tb51 O51 2.235(5)
Tb51 O53 2.424(5)
Tb51 O54 2.309(5)
Tb51 O72 2.432(5)
Tb51 O80 2.594(4)
Tb51 O81 2.485(4)
Tb51 O85 2.538(4)
Tb51 O86 2.399(4)
Tb51 N52 2.653(6)
Tb52 O52 2.413(5)
Tb52 O55 2.298(5)
Tb52 O57 2.402(5)
Tb52 O58 2.392(5)
Tb52 O79 2.513(5)
Tb52 O80 2.528(4)
Tb52 O82 2.416(5)
Tb52 O83 2.422(4)
Tb52 N54 2.700(6)
Tb53 O59 2.281(5)
Tb53 O61 2.375(5)
Tb53 O62 2.449(5)
Tb53 O84 2.429(5)
Tb53 O88 2.486(4)
Tb53 O90 2.552(4)
Tb53 O91 2.579(5)
Tb53 O93 2.408(5)
Tb53 N56 2.651(6)
Tb54 O63 2.348(4)
Tb54 O67 2.301(4)
Tb54 O87 2.335(4)
Tb54 O90 2.353(4)
Tb54 O91 2.339(4)
Tb54 O94 2.355(4)
Tb54 N57 2.525(6)
Tb54 N59 2.586(6)
Tb55 O71 2.282(5)
Tb55 O73 2.392(5)
Tb55 O74 2.391(4)
Tb55 O83 2.342(4)
Tb55 O86 2.612(4)
Tb55 O87 2.417(5)
Tb55 O94 2.316(4)
Tb55 N62 2.661(6)
Tb56 O56 2.399(5)
Tb56 O75 2.297(4)
Tb56 O77 2.423(4)
Tb56 O78 2.327(5)
Tb56 O79 2.554(5)
Tb56 O81 2.515(5)
Tb56 O88 2.439(4)
Tb56 O89 2.538(4)
Tb56 N64 2.604(6)
Zn51 O67 2.021(4)
Zn51 O69 2.004(5)
Zn51 O70 2.059(4)
Zn51 O92 1.985(5)
Zn51 N60 2.177(6)
Zn52 O63 2.035(4)
Zn52 O65 2.031(4)
Zn52 O85 2.093(5)
Zn52 O89 2.001(4)
Zn52 N58 2.180(6)
O51 C101 1.328(8)
O52 N51 1.362(8)
O53 H53 0.8400
O53 C112 1.424(8)
O54 H54 0.8400
O54 C114 1.416(8)
O55 C115 1.316(8)
O56 N53 1.349(8)
O57 H57 0.8400
O57 C126 1.424(8)
O58 C128 1.421(9)
O59 C129 1.311(9)
O60 H60 0.8400
O60 N55 1.335(8)
O61 C140 1.403(9)
O62 H62 0.8400
O62 C142 1.416(11)
O63 C143 1.356(8)
O64 H64 0.8400
O64 N57 1.402(7)
O65 C154 1.426(8)
O66 H66 0.8400
O66 C156 1.538(18)
O67 C157 1.321(8)
O68 H68 0.8400
O68 N59 1.392(8)
O69 C168 1.417(9)
O70 H70 0.8400
O70 C170 1.413(9)
O71 C171 1.303(8)
O72 N61 1.346(8)
O73 H73A 0.8400
O73 C182 1.405(8)
O74 H74 0.8400
O74 C184 1.426(9)
O75 C185 1.315(8)
O76 N63 1.333(8)
O77 C196 1.424(8)
O78 H78 0.8400
O78 C198 1.400(8)
O79 C901 1.288(7)
O80 C901 1.264(7)
O81 C901 1.296(7)
O82 C902 1.273(8)
O83 C902 1.331(8)
O84 C902 1.260(8)
O85 C903 1.305(7)
O86 C903 1.273(8)
O87 C903 1.265(8)
O88 C904 1.300(8)
O89 C904 1.263(7)
O90 C904 1.291(7)
O91 C905 1.283(9)
O92 C905 1.278(8)
O93 C905 1.285(9)
O94 H94 0.840(10)
N51 H51 0.98(4)
N51 C107 1.305(9)
N52 C110 1.476(10)
N52 C111 1.497(8)
N52 C113 1.462(10)
N53 H53C 0.99(4)
N53 C121 1.303(9)
N54 C124 1.497(9)
N54 C125 1.489(9)
N54 C127 1.489(10)
N55 H55 0.99(4)
N55 C135 1.275(10)
N56 C138 1.501(10)
N56 C139 1.465(11)
N56 C141 1.459(11)
N57 C149 1.291(9)
N58 C152 1.503(9)
N58 C153 1.470(10)
N58 C155 1.498(11)
N59 C163 1.314(10)
N60 C166 1.480(9)
N60 C167 1.454(10)
N60 C169 1.478(9)
N61 H61A 0.98(4)
N61 C177 1.292(10)
N62 C180 1.482(10)
N62 C181 1.483(10)
N62 C183 1.505(10)
N63 H63 0.98(4)
N63 C191 1.316(9)
N64 C194 1.470(9)
N64 C195 1.484(9)
N64 C197 1.481(9)
C101 C102 1.416(11)
C101 C106 1.363(12)
C102 C103 1.387(10)
C102 C110 1.535(12)
C103 H103 0.9500
C103 C104 1.369(13)
C104 C105 1.390(12)
C104 C109 1.516(10)
C105 H105 0.9500
C105 C106 1.408(11)
C106 C107 1.474(11)
C107 C108 1.496(11)
C108 H10C 0.9800
C108 H10D 0.9800
C108 H10E 0.9800
C109 H10F 0.9800
C109 H10G 0.9800
C109 H10H 0.9800
C110 H11C 0.9900
C110 H11D 0.9900
C111 H11E 0.9900
C111 H11F 0.9900
C111 C112 1.496(10)
C112 H11G 0.9900
C112 H11H 0.9900
C113 H11I 0.9900
C113 H11J 0.9900
C113 C114 1.531(12)
C114 H11K 0.9900
C114 H11L 0.9900
C115 C116 1.406(11)
C115 C120 1.408(10)
C116 C117 1.370(10)
C116 C124 1.500(10)
C117 H117 0.9500
C117 C118 1.413(12)
C118 C119 1.364(13)
C118 C123 1.504(11)
C119 H119 0.9500
C119 C120 1.400(10)
C120 C121 1.468(11)
C121 C122 1.494(10)
C122 H12C 0.9800
C122 H12D 0.9800
C122 H12E 0.9800
C123 H12F 0.9800
C123 H12G 0.9800
C123 H12H 0.9800
C124 H12I 0.9900
C124 H12J 0.9900
C125 H12K 0.9900
C125 H12L 0.9900
C125 C126 1.509(10)
C126 H12M 0.9900
C126 H12N 0.9900
C127 H12O 0.9900
C127 H12P 0.9900
C127 C128 1.499(11)
C128 H12Q 0.9900
C128 H12R 0.9900
C129 C130 1.440(13)
C129 C134 1.406(12)
C130 C131 1.379(13)
C130 C138 1.485(13)
C131 H131 0.9500
C131 C132 1.467(18)
C132 C133 1.400(18)
C132 C137 1.558(16)
C133 H133 0.9500
C133 C134 1.414(13)
C134 C135 1.459(13)
C135 C136 1.518(13)
C136 H13C 0.9800
C136 H13D 0.9800
C136 H13E 0.9800
C137 H13F 0.9800
C137 H13G 0.9800
C137 H13H 0.9800
C138 H13I 0.9900
C138 H13J 0.9900
C139 H13K 0.9900
C139 H13L 0.9900
C139 C140 1.524(11)
C140 H14C 0.9900
C140 H14D 0.9900
C141 H14E 0.9900
C141 H14F 0.9900
C141 C142 1.484(12)
C142 H14G 0.9900
C142 H14H 0.9900
C143 C144 1.387(11)
C143 C148 1.417(10)
C144 C145 1.398(10)
C144 C152 1.483(11)
C145 H145 0.9500
C145 C146 1.382(13)
C146 C147 1.367(12)
C146 C151 1.506(11)
C147 H147 0.9500
C147 C148 1.415(10)
C148 C149 1.498(11)
C149 C150 1.521(11)
C150 H15A 0.9800
C150 H15B 0.9800
C150 H15C 0.9800
C151 H15D 0.9800
C151 H15E 0.9800
C151 H15F 0.9800
C152 H15G 0.9900
C152 H15H 0.9900
C153 H15I 0.9900
C153 H15J 0.9900
C153 C154 1.533(10)
C154 H15K 0.9900
C154 H15L 0.9900
C155 H15M 0.9900
C155 H15N 0.9900
C155 C156 1.501(14)
C156 H15O 0.9900
C156 H15P 0.9900
C157 C158 1.407(11)
C157 C162 1.413(10)
C158 C159 1.378(11)
C158 C166 1.497(11)
C159 H159 0.9500
C159 C160 1.375(12)
C160 C161 1.389(12)
C160 C165 1.515(11)
C161 H161 0.9500
C161 C162 1.425(11)
C162 C163 1.500(12)
C163 C164 1.486(11)
C164 H16A 0.9800
C164 H16B 0.9800
C164 H16C 0.9800
C165 H16D 0.9800
C165 H16E 0.9800
C165 H16F 0.9800
C166 H16G 0.9900
C166 H16H 0.9900
C167 H16I 0.9900
C167 H16J 0.9900
C167 C168 1.544(9)
C168 H16K 0.9900
C168 H16L 0.9900
C169 H16M 0.9900
C169 H16N 0.9900
C169 C170 1.512(11)
C170 H17A 0.9900
C170 H17B 0.9900
C171 C172 1.409(11)
C171 C176 1.433(11)
C172 C173 1.383(12)
C172 C180 1.493(11)
C173 H173 0.9500
C173 C174 1.387(15)
C174 C175 1.380(15)
C174 C179 1.530(13)
C175 H175 0.9500
C175 C176 1.399(12)
C176 C177 1.481(12)
C177 C178 1.493(11)
C178 H17C 0.9800
C178 H17D 0.9800
C178 H17E 0.9800
C179 H17F 0.9800
C179 H17G 0.9800
C179 H17H 0.9800
C180 H18A 0.9900
C180 H18B 0.9900
C181 H18C 0.9900
C181 H18D 0.9900
C181 C182 1.495(11)
C182 H18E 0.9900
C182 H18F 0.9900
C183 H18G 0.9900
C183 H18H 0.9900
C183 C184 1.414(12)
C184 H18I 0.9900
C184 H18J 0.9900
C185 C186 1.390(10)
C185 C190 1.435(9)
C186 C187 1.403(9)
C186 C194 1.528(10)
C187 H187 0.9500
C187 C188 1.373(11)
C188 C189 1.380(11)
C188 C193 1.537(10)
C189 H189 0.9500
C189 C190 1.393(9)
C190 C191 1.456(10)
C191 C192 1.482(10)
C192 H19B 0.9800
C192 H19C 0.9800
C192 H19D 0.9800
C193 H19E 0.9800
C193 H19F 0.9800
C193 H19G 0.9800
C194 H19H 0.9900
C194 H19I 0.9900
C195 H19J 0.9900
C195 H19K 0.9900
C195 C196 1.518(10)
C196 H19L 0.9900
C196 H19M 0.9900
C197 H19N 0.9900
C197 H19O 0.9900
C197 C198 1.536(10)
C198 H19P 0.9900
C198 H19Q 0.9900
Zn1 O13 2.015(4)
Zn1 O15 2.000(5)
Zn1 O16 2.060(5)
Zn1 O42 1.991(5)
Zn1 N8 2.183(6)
Zn2 O9 2.024(4)
Zn2 O11 2.028(4)
Zn2 O32 2.091(5)
Zn2 O38 2.000(4)
Zn2 N6 2.163(6)
O1 C1 1.303(8)
O2 N1 1.334(7)
O3 H3 0.8400
O3 C12 1.413(8)
O4 C14 1.429(9)
O5 C15 1.336(8)
O6 N3 1.346(8)
O7 H7 0.8400
O7 C26 1.426(8)
O8 C28 1.416(8)
O9 C29 1.365(7)
O10 H10 0.8400
O10 N5 1.417(8)
O11 C40 1.419(8)
O12 H12 0.8400
O12 C42 1.525(13)
O13 C43 1.341(8)
O14 H14 0.8400
O14 N7 1.415(8)
O15 C54 1.437(9)
O16 H16 0.8400
O16 C56 1.422(8)
O17 C57 1.313(9)
O18 H18 0.8400
O18 N9 1.332(8)
O19 H19 0.8400
O19 C68 1.382(12)
O20 C70 1.396(9)
O21 C71 1.315(8)
O22 N11 1.314(8)
O23 H23 0.8400
O23 C82 1.403(8)
O24 H24 0.8400
O24 C84 1.443(8)
O25 C85 1.323(9)
O26 N13 1.363(8)
O27 H27 0.8400
O27 C96 1.436(8)
O28 H28 0.8400
O28 C98 1.424(9)
O29 C801 1.274(7)
O30 C801 1.275(8)
O31 C801 1.287(7)
O32 C802 1.261(7)
O33 C802 1.289(8)
O34 C802 1.276(7)
O35 C803 1.341(8)
O36 C803 1.261(7)
O37 C803 1.254(7)
O38 C804 1.274(7)
O39 C804 1.287(7)
O40 C804 1.274(7)
O41 C805 1.297(8)
O42 C805 1.288(8)
O43 C805 1.271(9)
O44 H44 0.837(10)
O201 H201 0.8400
O201 C201 1.368(11)
O202 H202 0.8400
O202 C202 1.326(14)
N1 H1 0.86(4)
N1 C7 1.300(9)
N2 C10 1.489(9)
N2 C11 1.474(9)
N2 C13 1.476(9)
N3 H3A 0.86(4)
N3 C21 1.306(10)
N4 C24 1.472(10)
N4 C25 1.482(9)
N4 C27 1.492(9)
N5 C35 1.297(9)
N6 C38 1.512(9)
N6 C39 1.486(10)
N6 C41 1.480(10)
N7 C49 1.297(9)
N8 C52 1.481(9)
N8 C53 1.480(9)
N8 C55 1.464(9)
N9 H9 0.86(4)
N9 C63 1.285(10)
N10 C66 1.497(10)
N10 C67 1.484(11)
N10 C69 1.473(10)
N11 H11 0.85(4)
N11 C77 1.304(9)
N12 C80 1.446(9)
N12 C81 1.487(9)
N12 C83 1.490(9)
N13 H13 0.86(4)
N13 C91 1.291(9)
N14 C94 1.526(11)
N14 C95 1.459(11)
N14 C97 1.509(9)
C1 C2 1.423(10)
C1 C6 1.424(10)
C2 C3 1.385(11)
C2 C10 1.497(12)
C3 H3B 0.9500
C3 C4 1.393(14)
C4 C5 1.347(13)
C4 C9 1.554(11)
C5 H5 0.9500
C5 C6 1.412(10)
C6 C7 1.458(10)
C7 C8 1.486(10)
C8 H8A 0.9800
C8 H8B 0.9800
C8 H8C 0.9800
C9 H9A 0.9800
C9 H9B 0.9800
C9 H9C 0.9800
C10 H10A 0.9900
C10 H10B 0.9900
C11 H11A 0.9900
C11 H11B 0.9900
C11 C12 1.519(9)
C12 H12A 0.9900
C12 H12B 0.9900
C13 H13A 0.9900
C13 H13B 0.9900
C13 C14 1.509(11)
C14 H14A 0.9900
C14 H14B 0.9900
C15 C16 1.422(10)
C15 C20 1.411(11)
C16 C17 1.388(11)
C16 C24 1.488(11)
C17 H17 0.9500
C17 C18 1.392(13)
C18 C19 1.367(13)
C18 C23 1.509(12)
C19 H19A 0.9500
C19 C20 1.422(11)
C20 C21 1.463(11)
C21 C22 1.502(11)
C22 H22A 0.9800
C22 H22B 0.9800
C22 H22C 0.9800
C23 H23A 0.9800
C23 H23B 0.9800
C23 H23C 0.9800
C24 H24A 0.9900
C24 H24B 0.9900
C25 H25A 0.9900
C25 H25B 0.9900
C25 C26 1.508(10)
C26 H26A 0.9900
C26 H26B 0.9900
C27 H27A 0.9900
C27 H27B 0.9900
C27 C28 1.485(11)
C28 H28A 0.9900
C28 H28B 0.9900
C29 C30 1.388(12)
C29 C34 1.427(11)
C30 C31 1.399(10)
C30 C38 1.486(12)
C31 H31 0.9500
C31 C32 1.380(14)
C32 C33 1.378(14)
C32 C37 1.506(11)
C33 H33 0.9500
C33 C34 1.415(10)
C34 C35 1.475(12)
C35 C36 1.488(12)
C36 H36A 0.9800
C36 H36B 0.9800
C36 H36C 0.9800
C37 H37A 0.9800
C37 H37B 0.9800
C37 H37C 0.9800
C38 H38A 0.9900
C38 H38B 0.9900
C39 H39A 0.9900
C39 H39B 0.9900
C39 C40 1.531(11)
C40 H40A 0.9900
C40 H40B 0.9900
C41 H41A 0.9900
C41 H41B 0.9900
C41 C42 1.511(11)
C42 H42A 0.9900
C42 H42B 0.9900
C43 C44 1.405(10)
C43 C48 1.410(11)
C44 C45 1.388(10)
C44 C52 1.489(11)
C45 H45 0.9500
C45 C46 1.386(13)
C46 C47 1.383(12)
C46 C51 1.513(11)
C47 H47 0.9500
C47 C48 1.409(11)
C48 C49 1.488(11)
C49 C50 1.500(11)
C50 H50A 0.9800
C50 H50B 0.9800
C50 H50C 0.9800
C51 H51A 0.9800
C51 H51B 0.9800
C51 H51C 0.9800
C52 H52A 0.9900
C52 H52B 0.9900
C53 H53A 0.9900
C53 H53B 0.9900
C53 C54 1.526(9)
C54 H54A 0.9900
C54 H54B 0.9900
C55 H55A 0.9900
C55 H55B 0.9900
C55 C56 1.541(11)
C56 H56A 0.9900
C56 H56B 0.9900
C57 C58 1.428(13)
C57 C62 1.421(13)
C58 C59 1.367(15)
C58 C66 1.457(14)
C59 H59 0.9500
C59 C60 1.45(2)
C60 C61 1.339(19)
C60 C65 1.614(15)
C61 H61 0.9500
C61 C62 1.430(13)
C62 C63 1.441(14)
C63 C64 1.489(13)
C64 H64A 0.9800
C64 H64B 0.9800
C64 H64C 0.9800
C65 H65A 0.9800
C65 H65B 0.9800
C65 H65C 0.9800
C66 H66A 0.9900
C66 H66B 0.9900
C67 H67A 0.9900
C67 H67B 0.9900
C67 C68 1.446(12)
C68 H68A 0.9900
C68 H68B 0.9900
C69 H69A 0.9900
C69 H69B 0.9900
C69 C70 1.521(10)
C70 H70A 0.9900
C70 H70B 0.9900
C71 C72 1.407(10)
C71 C76 1.408(9)
C72 C73 1.393(9)
C72 C80 1.531(9)
C73 H73 0.9500
C73 C74 1.387(10)
C74 C75 1.364(11)
C74 C79 1.519(9)
C75 H75 0.9500
C75 C76 1.415(9)
C76 C77 1.444(10)
C77 C78 1.489(10)
C78 H78A 0.9800
C78 H78B 0.9800
C78 H78C 0.9800
C79 H79A 0.9800
C79 H79B 0.9800
C79 H79C 0.9800
C80 H80A 0.9900
C80 H80B 0.9900
C81 H81A 0.9900
C81 H81B 0.9900
C81 C82 1.511(11)
C82 H82A 0.9900
C82 H82B 0.9900
C83 H83A 0.9900
C83 H83B 0.9900
C83 C84 1.528(11)
C84 H84A 0.9900
C84 H84B 0.9900
C85 C86 1.419(10)
C85 C90 1.375(12)
C86 C87 1.406(11)
C86 C94 1.482(12)
C87 H87 0.9500
C87 C88 1.370(15)
C88 C89 1.378(14)
C88 C93 1.514(11)
C89 H89 0.9500
C89 C90 1.424(11)
C90 C91 1.485(12)
C91 C92 1.467(11)
C92 H92A 0.9800
C92 H92B 0.9800
C92 H92C 0.9800
C93 H93A 0.9800
C93 H93B 0.9800
C93 H93C 0.9800
C94 H94A 0.9900
C94 H94B 0.9900
C95 H95A 0.9900
C95 H95B 0.9900
C95 C96 1.502(12)
C96 H96A 0.9900
C96 H96B 0.9900
C97 H97A 0.9900
C97 H97B 0.9900
C97 C98 1.515(12)
C98 H98A 0.9900
C98 H98B 0.9900
C201 H20A 0.9800
C201 H20B 0.9800
C201 H20C 0.9800
C202 H20D 0.9800
C202 H20E 0.9800
C202 H20F 0.9800

loop_
_geom_hbond_atom_site_label_D
_geom_hbond_atom_site_label_H
_geom_hbond_atom_site_label_A
_geom_hbond_distance_DH
_geom_hbond_distance_HA
_geom_hbond_distance_DA
_geom_hbond_angle_DHA
_geom_hbond_site_symmetry_A
O53 H53 O76 0.84 1.82 2.626(7) 159.4 .
O54 H54 O65 0.84 1.67 2.480(7) 161.6 .
O57 H57 O76 0.84 1.74 2.567(7) 168.6 .
O60 H60 O58 0.84 1.85 2.661(7) 163.2 .
O62 H62 O56 0.84 1.94 2.773(7) 169.0 .
O64 H64 O94 0.84 1.92 2.584(7) 134.7 .
O68 H68 O90 0.84 2.11 2.800(7) 139.2 .
O70 H70 O69 0.84 1.60 2.440(7) 177.4 2_566
O73 H73A O52 0.84 1.83 2.662(7) 173.4 .
O74 H74 O60 0.84 1.80 2.577(7) 153.5 .
O78 H78 O61 0.84 1.70 2.501(7) 158.1 .
N51 H51 O51 0.98(4) 1.66(5) 2.546(8) 148(7) .
N53 H53C O55 0.99(4) 1.70(6) 2.554(8) 142(7) .
N55 H55 O59 0.99(4) 1.60(5) 2.536(8) 156(8) .
N61 H61A O71 0.98(4) 1.66(5) 2.583(8) 155(8) .
N63 H63 O75 0.98(4) 1.58(5) 2.512(8) 157(7) .
O3 H3 O22 0.84 1.77 2.605(7) 171.3 .
O7 H7 O26 0.84 1.84 2.632(6) 157.3 .
O10 H10 O44 0.84 1.98 2.596(7) 129.5 .
O12 H12 O201 0.84 2.02 2.759(13) 147.0 .
O14 H14 O40 0.84 2.16 2.799(7) 132.4 .
O16 H16 O15 0.84 1.61 2.446(7) 176.2 2_655
O18 H18 O4 0.84 1.82 2.641(7) 164.7 .
O19 H19 O2 0.84 1.93 2.752(7) 167.6 .
O23 H23 O20 0.84 1.75 2.523(6) 153.1 .
O24 H24 O11 0.84 1.83 2.654(7) 167.7 .
O27 H27 O11 0.84 1.77 2.507(8) 145.2 .
O28 H28 O22 0.84 1.81 2.622(7) 162.9 .
O201 H201 O72 0.84 1.91 2.702(9) 155.6 .
O202 H202 O6 0.84 1.84 2.676(10) 174.2 .
N1 H1 O1 0.86(4) 1.81(5) 2.575(8) 147(8) .
N3 H3A O5 0.86(4) 1.85(6) 2.573(7) 141(8) .
N9 H9 O17 0.86(4) 1.82(6) 2.566(8) 145(8) .
N11 H11 O21 0.85(4) 1.80(6) 2.538(8) 143(8) .
N13 H13 O25 0.86(4) 1.81(6) 2.560(8) 145(8) .
N13 H13 O30 0.86(4) 2.26(8) 2.807(8) 122(7) .

loop_
_geom_torsion_atom_site_label_1
_geom_torsion_atom_site_label_2
_geom_torsion_atom_site_label_3
_geom_torsion_atom_site_label_4
_geom_torsion
Tb1 O1 C1 C2 -58.7(8)
Tb1 O1 C1 C6 126.7(6)
Tb1 O3 C12 C11 34.6(8)
Tb1 O4 C14 C13 -16.5(10)
Tb1 O26 N13 C91 137.1(6)
Tb1 O30 C801 O29 -168.6(5)
Tb1 O30 C801 O31 10.2(5)
Tb1 O31 C801 O29 168.7(5)
Tb1 O31 C801 O30 -10.2(5)
Tb1 O35 C803 O36 -5.5(5)
Tb1 O35 C803 O37 176.4(5)
Tb1 O36 C803 O35 5.5(5)
Tb1 O36 C803 O37 -176.6(5)
Tb1 N2 C10 C2 -59.5(7)
Tb1 N2 C11 C12 41.8(7)
Tb1 N2 C13 C14 -51.1(7)
Tb2 O5 C15 C16 19.3(13)
Tb2 O5 C15 C20 -162.1(6)
Tb2 O7 C26 C25 44.4(8)
Tb2 O8 C28 C27 -21.7(9)
Tb2 O33 C802 O32 -175.9(5)
Tb2 O33 C802 O34 4.0(5)
Tb2 O34 C802 O32 175.5(5)
Tb2 O34 C802 O33 -4.4(6)
Tb2 O35 C803 O36 169.7(4)
Tb2 O35 C803 O37 -8.3(6)
Tb2 N4 C24 C16 70.4(8)
Tb2 N4 C25 C26 32.1(8)
Tb2 N4 C27 C28 -49.1(7)
Tb3 O9 C29 C30 118.9(6)
Tb3 O9 C29 C34 -61.2(9)
Tb3 O13 C43 C44 125.4(6)
Tb3 O13 C43 C48 -58.2(9)
Tb3 O34 C802 O32 9.9(12)
Tb3 O34 C802 O33 -169.9(5)
Tb3 O40 C804 O38 66.6(9)
Tb3 O40 C804 O39 -115.4(6)
Tb3 O41 C805 O42 71.9(8)
Tb3 O41 C805 O43 -108.9(6)
Tb3 N5 C35 C34 -14.2(11)
Tb3 N5 C35 C36 169.0(6)
Tb3 N7 C49 C48 5.3(10)
Tb3 N7 C49 C50 -176.3(6)
Tb4 O17 C57 C58 40.0(13)
Tb4 O17 C57 C62 -137.5(8)
Tb4 O19 C68 C67 -25.4(19)
Tb4 O20 C70 C69 -5.5(9)
Tb4 O37 C803 O35 -149.5(4)
Tb4 O37 C803 O36 32.7(8)
Tb4 O39 C804 O38 166.1(5)
Tb4 O39 C804 O40 -12.0(6)
Tb4 O40 C804 O38 -166.3(6)
Tb4 O40 C804 O39 11.6(6)
Tb4 O41 C805 O42 -169.2(6)
Tb4 O41 C805 O43 10.0(6)
Tb4 O43 C805 O41 -10.8(7)
Tb4 O43 C805 O42 168.3(6)
Tb4 N10 C66 C58 71.6(9)
Tb4 N10 C67 C68 -21.1(14)
Tb4 N10 C69 C70 -51.4(7)
Tb5 O2 N1 C7 129.5(6)
Tb5 O21 C71 C72 -30.5(10)
Tb5 O21 C71 C76 150.4(5)
Tb5 O23 C82 C81 33.6(8)
Tb5 O24 C84 C83 17.5(8)
Tb5 O29 C801 O30 175.6(5)
Tb5 O29 C801 O31 -3.2(5)
Tb5 O31 C801 O29 3.2(5)
Tb5 O31 C801 O30 -175.7(5)
Tb5 O38 C804 O39 -8.3(6)
Tb5 O38 C804 O40 169.7(6)
Tb5 O39 C804 O38 8.6(6)
Tb5 O39 C804 O40 -169.5(5)
Tb5 N12 C80 C72 67.1(7)
Tb5 N12 C81 C82 45.9(7)
Tb5 N12 C83 C84 49.4(7)
Tb6 O6 N3 C21 -153.9(7)
Tb6 O25 C85 C86 -43.3(11)
Tb6 O25 C85 C90 135.1(7)
Tb6 O27 C96 C95 18.6(10)
Tb6 O28 C98 C97 45.3(8)
Tb6 O29 C801 O30 7.2(6)
Tb6 O29 C801 O31 -171.7(5)
Tb6 O30 C801 O29 -6.9(6)
Tb6 O30 C801 O31 171.9(5)
Tb6 O32 C802 O33 -8.4(5)
Tb6 O32 C802 O34 171.7(5)
Tb6 O33 C802 O32 8.9(6)
Tb6 O33 C802 O34 -171.2(4)
Tb6 N14 C94 C86 -65.1(7)
Tb6 N14 C95 C96 47.5(7)
Tb6 N14 C97 C98 35.2(9)
Tb51 O51 C101 C102 47.4(10)
Tb51 O51 C101 C106 -133.0(7)
Tb51 O53 C112 C111 -44.0(8)
Tb51 O54 C114 C113 -21.7(9)
Tb51 O72 N61 C177 157.1(7)
Tb51 O80 C901 O79 -172.9(5)
Tb51 O80 C901 O81 7.6(5)
Tb51 O81 C901 O79 172.5(5)
Tb51 O81 C901 O80 -8.0(6)
Tb51 O85 C903 O86 8.0(6)
Tb51 O85 C903 O87 -171.7(6)
Tb51 O86 C903 O85 -8.6(6)
Tb51 O86 C903 O87 171.2(5)
Tb51 N52 C110 C102 68.0(6)
Tb51 N52 C111 C112 -33.0(8)
Tb51 N52 C113 C114 -48.4(6)
Tb52 O52 N51 C107 -131.3(6)
Tb52 O55 C115 C116 59.2(9)
Tb52 O55 C115 C120 -124.6(7)
Tb52 O57 C126 C125 -37.9(8)
Tb52 O58 C128 C127 17.6(10)
Tb52 O79 C901 O80 11.8(5)
Tb52 O79 C901 O81 -168.7(5)
Tb52 O80 C901 O79 -11.7(5)
Tb52 O80 C901 O81 168.7(5)
Tb52 O82 C902 O83 -6.4(5)
Tb52 O82 C902 O84 176.5(5)
Tb52 O83 C902 O82 6.3(5)
Tb52 O83 C902 O84 -176.3(5)
Tb52 N54 C124 C116 62.2(7)
Tb52 N54 C125 C126 -39.4(7)
Tb52 N54 C127 C128 53.5(7)
Tb53 O59 C129 C130 -40.6(13)
Tb53 O59 C129 C134 138.9(8)
Tb53 O61 C140 C139 5.5(11)
Tb53 O62 C142 C141 33.1(14)
Tb53 O84 C902 O82 -33.4(8)
Tb53 O84 C902 O83 149.5(4)
Tb53 O88 C904 O89 -164.7(5)
Tb53 O88 C904 O90 10.5(6)
Tb53 O90 C904 O88 -10.2(6)
Tb53 O90 C904 O89 164.7(6)
Tb53 O91 C905 O92 168.7(7)
Tb53 O91 C905 O93 -11.0(6)
Tb53 O93 C905 O91 12.0(7)
Tb53 O93 C905 O92 -167.8(6)
Tb53 N56 C138 C130 -70.2(9)
Tb53 N56 C139 C140 51.0(8)
Tb53 N56 C141 C142 26.0(12)
Tb54 O63 C143 C144 -121.3(6)
Tb54 O63 C143 C148 58.9(8)
Tb54 O67 C157 C158 -123.9(6)
Tb54 O67 C157 C162 59.4(9)
Tb54 O87 C903 O85 -11.2(13)
Tb54 O87 C903 O86 169.1(5)
Tb54 O90 C904 O88 115.1(6)
Tb54 O90 C904 O89 -70.0(9)
Tb54 O91 C905 O92 -73.0(9)
Tb54 O91 C905 O93 107.2(7)
Tb54 N57 C149 C148 18.2(10)
Tb54 N57 C149 C150 -165.9(5)
Tb54 N59 C163 C162 -5.4(10)
Tb54 N59 C163 C164 175.3(7)
Tb55 O71 C171 C172 -10.8(13)
Tb55 O71 C171 C176 167.2(7)
Tb55 O73 C182 C181 -39.9(9)
Tb55 O74 C184 C183 23.9(11)
Tb55 O83 C902 O82 -169.2(4)
Tb55 O83 C902 O84 8.1(7)
Tb55 O86 C903 O85 176.1(5)
Tb55 O86 C903 O87 -4.2(6)
Tb55 O87 C903 O85 -175.7(5)
Tb55 O87 C903 O86 4.6(6)
Tb55 N62 C180 C172 -68.6(8)
Tb55 N62 C181 C182 -33.9(10)
Tb55 N62 C183 C184 44.1(10)
Tb56 O56 N53 C121 -128.2(6)
Tb56 O75 C185 C186 23.7(10)
Tb56 O75 C185 C190 -155.6(5)
Tb56 O77 C196 C195 -18.0(8)
Tb56 O78 C198 C197 -33.4(8)
Tb56 O79 C901 O80 177.1(5)
Tb56 O79 C901 O81 -3.4(5)
Tb56 O81 C901 O79 3.4(5)
Tb56 O81 C901 O80 -177.1(5)
Tb56 O88 C904 O89 -7.8(6)
Tb56 O88 C904 O90 167.4(5)
Tb56 O89 C904 O88 7.5(6)
Tb56 O89 C904 O90 -167.4(6)
Tb56 N64 C194 C186 -68.2(6)
Tb56 N64 C195 C196 -47.9(7)
Tb56 N64 C197 C198 -45.2(7)
Zn51 O67 C157 C158 59.4(8)
Zn51 O67 C157 C162 -117.3(6)
Zn51 O69 C168 C167 28.3(7)
Zn51 O70 C170 C169 31.6(7)
Zn51 O92 C905 O91 11.3(10)
Zn51 O92 C905 O93 -168.9(5)
Zn51 N60 C166 C158 55.9(7)
Zn51 N60 C167 C168 39.9(6)
Zn51 N60 C169 C170 39.5(7)
Zn52 O63 C143 C144 53.9(8)
Zn52 O63 C143 C148 -125.9(6)
Zn52 O65 C154 C153 6.1(8)
Zn52 O85 C903 O86 166.0(4)
Zn52 O85 C903 O87 -13.7(8)
Zn52 O89 C904 O88 -156.0(4)
Zn52 O89 C904 O90 29.1(9)
Zn52 N58 C152 C144 52.5(7)
Zn52 N58 C153 C154 49.4(7)
Zn52 N58 C155 C156 177.2(11)
O51 C101 C102 C103 -179.4(7)
O51 C101 C102 C110 1.7(11)
O51 C101 C106 C105 180.0(7)
O51 C101 C106 C107 1.7(11)
O52 N51 C107 C106 179.2(6)
O52 N51 C107 C108 -1.0(11)
O55 C115 C116 C117 -178.3(7)
O55 C115 C116 C124 3.0(10)
O55 C115 C120 C119 177.8(7)
O55 C115 C120 C121 -5.2(10)
O56 N53 C121 C120 -179.0(6)
O56 N53 C121 C122 -1.4(10)
O59 C129 C130 C131 178.9(12)
O59 C129 C130 C138 2.6(16)
O59 C129 C134 C133 -177.1(11)
O59 C129 C134 C135 4.0(15)
O60 N55 C135 C134 178.3(8)
O60 N55 C135 C136 -7.8(14)
O63 C143 C144 C145 -178.0(7)
O63 C143 C144 C152 4.4(11)
O63 C143 C148 C147 176.2(6)
O63 C143 C148 C149 -4.4(11)
O64 N57 C149 C148 -171.4(5)
O64 N57 C149 C150 4.4(9)
O67 C157 C158 C159 176.1(7)
O67 C157 C158 C166 -2.5(11)
O67 C157 C162 C161 -175.2(7)
O67 C157 C162 C163 7.2(11)
O68 N59 C163 C162 178.9(6)
O68 N59 C163 C164 -0.4(11)
O71 C171 C172 C173 176.1(8)
O71 C171 C172 C180 -6.2(11)
O71 C171 C176 C175 -178.7(10)
O71 C171 C176 C177 -1.7(14)
O72 N61 C177 C176 179.6(8)
O72 N61 C177 C178 -1.5(15)
O75 C185 C186 C187 176.6(6)
O75 C185 C186 C194 -6.7(10)
O75 C185 C190 C189 -179.8(6)
O75 C185 C190 C191 -2.8(9)
O76 N63 C191 C190 -176.2(6)
O76 N63 C191 C192 2.9(10)
N52 C111 C112 O53 47.7(9)
N52 C113 C114 O54 47.6(8)
N54 C125 C126 O57 49.2(9)
N54 C127 C128 O58 -48.9(9)
N56 C139 C140 O61 -41.0(11)
N56 C141 C142 O62 -38.2(15)
N58 C153 C154 O65 -39.4(9)
N58 C155 C156 O66 86.9(18)
N60 C167 C168 O69 -48.1(8)
N60 C169 C170 O70 -48.4(9)
N62 C181 C182 O73 48.1(11)
N62 C183 C184 O74 -46.0(12)
N64 C195 C196 O77 43.0(8)
N64 C197 C198 O78 51.8(8)
C101 C102 C103 C104 -1.7(12)
C101 C102 C110 N52 -62.0(9)
C101 C106 C107 N51 6.2(11)
C101 C106 C107 C108 -173.6(7)
C102 C101 C106 C105 -0.4(11)
C102 C101 C106 C107 -178.7(7)
C102 C103 C104 C105 1.7(12)
C102 C103 C104 C109 -178.5(7)
C103 C102 C110 N52 119.0(7)
C103 C104 C105 C106 -1.1(12)
C104 C105 C106 C101 0.5(12)
C104 C105 C106 C107 178.8(7)
C105 C106 C107 N51 -172.0(7)
C105 C106 C107 C108 8.2(11)
C106 C101 C102 C103 1.0(11)
C106 C101 C102 C110 -177.9(7)
C109 C104 C105 C106 179.1(7)
C110 N52 C111 C112 91.6(7)
C110 N52 C113 C114 -166.2(6)
C110 C102 C103 C104 177.3(7)
C111 N52 C110 C102 -57.9(7)
C111 N52 C113 C114 73.6(7)
C113 N52 C110 C102 -177.2(6)
C113 N52 C111 C112 -150.9(7)
C115 C116 C117 C118 -1.4(13)
C115 C116 C124 N54 -62.6(9)
C115 C120 C121 N53 13.1(10)
C115 C120 C121 C122 -164.5(7)
C116 C115 C120 C119 -5.9(10)
C116 C115 C120 C121 171.1(6)
C116 C117 C118 C119 -1.9(14)
C116 C117 C118 C123 178.6(9)
C117 C116 C124 N54 118.8(8)
C117 C118 C119 C120 1.2(14)
C118 C119 C120 C115 2.7(12)
C118 C119 C120 C121 -174.3(8)
C119 C120 C121 N53 -169.9(7)
C119 C120 C121 C122 12.5(10)
C120 C115 C116 C117 5.3(11)
C120 C115 C116 C124 -173.3(6)
C123 C118 C119 C120 -179.3(9)
C124 N54 C125 C126 87.8(7)
C124 N54 C127 C128 -69.6(8)
C124 C116 C117 C118 177.2(8)
C125 N54 C124 C116 -62.1(8)
C125 N54 C127 C128 170.8(7)
C127 N54 C124 C116 179.2(6)
C127 N54 C125 C126 -153.3(6)
C129 C130 C131 C132 -5(2)
C129 C130 C138 N56 55.9(15)
C129 C134 C135 N55 -2.4(15)
C129 C134 C135 C136 -176.2(10)
C130 C129 C134 C133 2.4(17)
C130 C129 C134 C135 -176.5(10)
C130 C131 C132 C133 9(3)
C130 C131 C132 C137 -174.2(17)
C131 C130 C138 N56 -120.4(13)
C131 C132 C133 C134 -7(3)
C132 C133 C134 C129 2(2)
C132 C133 C134 C135 -179.4(14)
C133 C134 C135 N55 178.7(11)
C133 C134 C135 C136 4.9(18)
C134 C129 C130 C131 -0.6(18)
C134 C129 C130 C138 -176.8(10)
C137 C132 C133 C134 176.1(16)
C138 N56 C139 C140 168.1(7)
C138 N56 C141 C142 -99.8(11)
C138 C130 C131 C132 171.1(14)
C139 N56 C138 C130 176.7(8)
C139 N56 C141 C142 141.3(10)
C141 N56 C138 C130 57.1(11)
C141 N56 C139 C140 -69.9(9)
C143 C144 C145 C146 1.1(13)
C143 C144 C152 N58 -64.3(9)
C143 C148 C149 N57 -32.7(10)
C143 C148 C149 C150 151.5(7)
C144 C143 C148 C147 -3.6(11)
C144 C143 C148 C149 175.8(7)
C144 C145 C146 C147 -2.2(14)
C144 C145 C146 C151 178.1(9)
C145 C144 C152 N58 118.1(8)
C145 C146 C147 C148 0.3(14)
C146 C147 C148 C143 2.5(12)
C146 C147 C148 C149 -176.9(8)
C147 C148 C149 N57 146.8(7)
C147 C148 C149 C150 -29.1(10)
C148 C143 C144 C145 1.9(11)
C148 C143 C144 C152 -175.8(7)
C151 C146 C147 C148 180.0(9)
C152 N58 C153 C154 168.9(6)
C152 N58 C155 C156 55.2(14)
C152 C144 C145 C146 178.8(8)
C153 N58 C152 C144 -60.9(8)
C153 N58 C155 C156 -70.4(14)
C155 N58 C152 C144 171.8(7)
C155 N58 C153 C154 -66.2(9)
C157 C158 C159 C160 2.2(13)
C157 C158 C166 N60 -61.1(9)
C157 C162 C163 N59 -31.8(11)
C157 C162 C163 C164 147.5(9)
C158 C157 C162 C161 8.0(11)
C158 C157 C162 C163 -169.5(7)
C158 C159 C160 C161 1.8(14)
C158 C159 C160 C165 -177.8(9)
C159 C158 C166 N60 120.4(8)
C159 C160 C161 C162 -0.8(14)
C160 C161 C162 C157 -4.1(13)
C160 C161 C162 C163 173.6(8)
C161 C162 C163 N59 150.6(8)
C161 C162 C163 C164 -30.1(12)
C162 C157 C158 C159 -7.2(11)
C162 C157 C158 C166 174.3(7)
C165 C160 C161 C162 178.8(9)
C166 N60 C167 C168 -81.1(8)
C166 N60 C169 C170 162.4(6)
C166 C158 C159 C160 -179.3(8)
C167 N60 C166 C158 171.3(6)
C167 N60 C169 C170 -71.9(8)
C169 N60 C166 C158 -62.9(8)
C169 N60 C167 C168 152.6(6)
C171 C172 C173 C174 1.4(12)
C171 C172 C180 N62 51.1(11)
C171 C176 C177 N61 -3.0(15)
C171 C176 C177 C178 178.1(10)
C172 C171 C176 C175 -0.6(14)
C172 C171 C176 C177 176.4(8)
C172 C173 C174 C175 2.0(16)
C172 C173 C174 C179 -177.5(12)
C173 C172 C180 N62 -131.2(8)
C173 C174 C175 C176 -4.7(19)
C174 C175 C176 C171 4.0(18)
C174 C175 C176 C177 -173.0(11)
C175 C176 C177 N61 174.0(10)
C175 C176 C177 C178 -4.9(17)
C176 C171 C172 C173 -2.1(10)
C176 C171 C172 C180 175.7(8)
C179 C174 C175 C176 174.9(14)
C180 N62 C181 C182 -157.1(8)
C180 N62 C183 C184 163.5(8)
C180 C172 C173 C174 -176.4(10)
C181 N62 C180 C172 52.9(10)
C181 N62 C183 C184 -76.6(10)
C183 N62 C180 C172 175.7(7)
C183 N62 C181 C182 85.3(9)
C185 C186 C187 C188 4.5(10)
C185 C186 C194 N64 37.6(9)
C185 C190 C191 N63 -6.0(9)
C185 C190 C191 C192 174.8(7)
C186 C185 C190 C189 0.9(9)
C186 C185 C190 C191 177.9(6)
C186 C187 C188 C189 -1.4(10)
C186 C187 C188 C193 179.0(6)
C187 C186 C194 N64 -145.6(6)
C187 C188 C189 C190 -1.9(10)
C188 C189 C190 C185 2.1(10)
C188 C189 C190 C191 -174.9(6)
C189 C190 C191 N63 171.0(6)
C189 C190 C191 C192 -8.1(10)
C190 C185 C186 C187 -4.1(9)
C190 C185 C186 C194 172.6(6)
C193 C188 C189 C190 177.7(6)
C194 N64 C195 C196 -171.1(6)
C194 N64 C197 C198 76.4(7)
C194 C186 C187 C188 -172.4(6)
C195 N64 C194 C186 54.2(8)
C195 N64 C197 C198 -164.8(6)
C197 N64 C194 C186 172.7(6)
C197 N64 C195 C196 70.0(8)
Zn1 O13 C43 C44 -60.8(8)
Zn1 O13 C43 C48 115.6(6)
Zn1 O15 C54 C53 -30.4(6)
Zn1 O16 C56 C55 -33.1(7)
Zn1 O42 C805 O41 -10.9(9)
Zn1 O42 C805 O43 169.9(5)
Zn1 N8 C52 C44 -54.4(7)
Zn1 N8 C53 C54 -40.4(7)
Zn1 N8 C55 C56 -38.9(7)
Zn2 O9 C29 C30 -53.6(9)
Zn2 O9 C29 C34 126.3(6)
Zn2 O11 C40 C39 -8.6(9)
Zn2 O32 C802 O33 -165.5(4)
Zn2 O32 C802 O34 14.6(8)
Zn2 O38 C804 O39 155.0(4)
Zn2 O38 C804 O40 -27.0(9)
Zn2 N6 C38 C30 -53.3(7)
Zn2 N6 C39 C40 -52.7(7)
Zn2 N6 C41 C42 171.0(7)
O1 C1 C2 C3 179.7(7)
O1 C1 C2 C10 -2.5(10)
O1 C1 C6 C5 -179.6(6)
O1 C1 C6 C7 2.2(10)
O2 N1 C7 C6 179.2(6)
O2 N1 C7 C8 2.2(10)
O5 C15 C16 C17 -179.9(8)
O5 C15 C16 C24 3.7(12)
O5 C15 C20 C19 -178.8(8)
O5 C15 C20 C21 2.9(13)
O6 N3 C21 C20 179.7(8)
O6 N3 C21 C22 0.3(14)
O9 C29 C30 C31 178.6(7)
O9 C29 C30 C38 -2.8(11)
O9 C29 C34 C33 -176.6(7)
O9 C29 C34 C35 6.0(12)
O10 N5 C35 C34 173.8(6)
O10 N5 C35 C36 -3.1(10)
O13 C43 C44 C45 -176.5(7)
O13 C43 C44 C52 2.3(11)
O13 C43 C48 C47 176.3(7)
O13 C43 C48 C49 -5.9(11)
O14 N7 C49 C48 179.4(6)
O14 N7 C49 C50 -2.2(10)
O17 C57 C58 C59 -178.9(15)
O17 C57 C58 C66 0.8(16)
O17 C57 C62 C61 174.2(9)
O17 C57 C62 C63 -3.2(14)
O18 N9 C63 C62 -177.5(8)
O18 N9 C63 C64 5.3(15)
O21 C71 C72 C73 -176.2(6)
O21 C71 C72 C80 7.0(10)
O21 C71 C76 C75 179.1(6)
O21 C71 C76 C77 2.0(10)
O22 N11 C77 C76 174.6(6)
O22 N11 C77 C78 -3.7(10)
O25 C85 C86 C87 177.5(7)
O25 C85 C86 C94 -6.2(10)
O25 C85 C90 C89 -179.1(7)
O25 C85 C90 C91 1.4(11)
O26 N13 C91 C90 -179.3(6)
O26 N13 C91 C92 0.4(11)
N2 C11 C12 O3 -48.9(8)
N2 C13 C14 O4 46.8(10)
N4 C25 C26 O7 -49.6(9)
N4 C27 C28 O8 48.0(9)
N6 C39 C40 O11 42.9(9)
N6 C41 C42 O12 -86.2(10)
N8 C53 C54 O15 49.3(8)
N8 C55 C56 O16 48.5(8)
N10 C67 C68 O19 30(2)
N10 C69 C70 O20 41.5(10)
N12 C81 C82 O23 -52.9(9)
N12 C83 C84 O24 -43.7(8)
N14 C95 C96 O27 -44.6(9)
N14 C97 C98 O28 -49.9(9)
C1 C2 C3 C4 1.8(13)
C1 C2 C10 N2 61.4(9)
C1 C6 C7 N1 -13.0(9)
C1 C6 C7 C8 163.9(6)
C2 C1 C6 C5 5.8(9)
C2 C1 C6 C7 -172.5(6)
C2 C3 C4 C5 1.8(15)
C2 C3 C4 C9 179.6(10)
C3 C2 C10 N2 -120.9(8)
C3 C4 C5 C6 -1.5(15)
C4 C5 C6 C1 -2.4(12)
C4 C5 C6 C7 175.9(8)
C5 C6 C7 N1 168.8(6)
C5 C6 C7 C8 -14.3(10)
C6 C1 C2 C3 -5.5(10)
C6 C1 C2 C10 172.2(6)
C9 C4 C5 C6 -179.3(9)
C10 N2 C11 C12 -84.9(8)
C10 N2 C13 C14 71.1(8)
C10 C2 C3 C4 -175.9(8)
C11 N2 C10 C2 64.8(8)
C11 N2 C13 C14 -168.8(7)
C13 N2 C10 C2 -176.3(6)
C13 N2 C11 C12 156.8(6)
C15 C16 C17 C18 -1.1(14)
C15 C16 C24 N4 -52.9(11)
C15 C20 C21 N3 2.2(14)
C15 C20 C21 C22 -178.4(9)
C16 C15 C20 C19 -0.2(13)
C16 C15 C20 C21 -178.5(8)
C16 C17 C18 C19 -0.6(16)
C16 C17 C18 C23 179.7(10)
C17 C16 C24 N4 130.7(8)
C17 C18 C19 C20 1.8(16)
C18 C19 C20 C15 -1.4(15)
C18 C19 C20 C21 176.9(10)
C19 C20 C21 N3 -176.0(9)
C19 C20 C21 C22 3.3(14)
C20 C15 C16 C17 1.4(13)
C20 C15 C16 C24 -174.9(8)
C23 C18 C19 C20 -178.4(10)
C24 N4 C25 C26 155.7(6)
C24 N4 C27 C28 -167.7(7)
C24 C16 C17 C18 175.3(9)
C25 N4 C24 C16 -52.0(9)
C25 N4 C27 C28 71.7(8)
C27 N4 C24 C16 -175.0(7)
C27 N4 C25 C26 -86.3(8)
C29 C30 C31 C32 -1.0(15)
C29 C30 C38 N6 62.3(9)
C29 C34 C35 N5 30.2(11)
C29 C34 C35 C36 -153.0(8)
C30 C29 C34 C33 3.4(12)
C30 C29 C34 C35 -174.1(7)
C30 C31 C32 C33 1.1(16)
C30 C31 C32 C37 -177.1(10)
C31 C30 C38 N6 -119.2(8)
C31 C32 C33 C34 1.2(16)
C32 C33 C34 C29 -3.4(14)
C32 C33 C34 C35 174.2(9)
C33 C34 C35 N5 -147.3(8)
C33 C34 C35 C36 29.6(12)
C34 C29 C30 C31 -1.3(12)
C34 C29 C30 C38 177.3(7)
C37 C32 C33 C34 179.4(10)
C38 N6 C39 C40 -172.4(6)
C38 N6 C41 C42 -66.0(9)
C38 C30 C31 C32 -179.6(9)
C39 N6 C38 C30 59.4(8)
C39 N6 C41 C42 58.5(10)
C41 N6 C38 C30 -174.4(6)
C41 N6 C39 C40 64.6(9)
C43 C44 C45 C46 -3.5(13)
C43 C44 C52 N8 61.2(9)
C43 C48 C49 N7 30.3(11)
C43 C48 C49 C50 -148.2(8)
C44 C43 C48 C47 -7.3(11)
C44 C43 C48 C49 170.4(7)
C44 C45 C46 C47 0.2(15)
C44 C45 C46 C51 178.6(9)
C45 C44 C52 N8 -120.0(8)
C45 C46 C47 C48 -0.5(15)
C46 C47 C48 C43 4.1(14)
C46 C47 C48 C49 -173.7(9)
C47 C48 C49 N7 -152.0(8)
C47 C48 C49 C50 29.6(11)
C48 C43 C44 C45 7.0(11)
C48 C43 C44 C52 -174.2(7)
C51 C46 C47 C48 -178.9(9)
C52 N8 C53 C54 80.6(8)
C52 N8 C55 C56 -161.8(6)
C52 C44 C45 C46 177.7(8)
C53 N8 C52 C44 -169.6(6)
C53 N8 C55 C56 72.9(8)
C55 N8 C52 C44 64.9(8)
C55 N8 C53 C54 -154.6(6)
C57 C58 C59 C60 5(3)
C57 C58 C66 N10 -59.6(14)
C57 C62 C63 N9 0.2(15)
C57 C62 C63 C64 177.4(11)
C58 C57 C62 C61 -3.3(12)
C58 C57 C62 C63 179.3(10)
C58 C59 C60 C61 -4(4)
C58 C59 C60 C65 166(2)
C59 C58 C66 N10 120.0(16)
C59 C60 C61 C62 -1(3)
C60 C61 C62 C57 4.6(17)
C60 C61 C62 C63 -177.9(17)
C61 C62 C63 N9 -177.1(9)
C61 C62 C63 C64 0.0(16)
C62 C57 C58 C59 -1(2)
C62 C57 C58 C66 178.2(10)
C65 C60 C61 C62 -171.5(15)
C66 N10 C67 C68 102.6(12)
C66 N10 C69 C70 -168.9(7)
C66 C58 C59 C60 -174.5(18)
C67 N10 C66 C58 -53.3(10)
C67 N10 C69 C70 69.1(9)
C69 N10 C66 C58 -174.9(8)
C69 N10 C67 C68 -136.4(12)
C71 C72 C73 C74 -4.0(11)
C71 C72 C80 N12 -35.2(10)
C71 C76 C77 N11 7.3(9)
C71 C76 C77 C78 -174.5(7)
C72 C71 C76 C75 0.0(9)
C72 C71 C76 C77 -177.0(6)
C72 C73 C74 C75 2.0(10)
C72 C73 C74 C79 -178.5(7)
C73 C72 C80 N12 147.9(7)
C73 C74 C75 C76 1.0(10)
C74 C75 C76 C71 -2.0(10)
C74 C75 C76 C77 175.1(6)
C75 C76 C77 N11 -169.8(6)
C75 C76 C77 C78 8.4(10)
C76 C71 C72 C73 2.9(9)
C76 C71 C72 C80 -173.9(6)
C79 C74 C75 C76 -178.5(6)
C80 N12 C81 C82 -74.8(8)
C80 N12 C83 C84 172.3(6)
C80 C72 C73 C74 172.9(7)
C81 N12 C80 C72 -175.2(6)
C81 N12 C83 C84 -67.7(8)
C83 N12 C80 C72 -54.8(8)
C83 N12 C81 C82 165.1(6)
C85 C86 C87 C88 2.6(12)
C85 C86 C94 N14 61.7(9)
C85 C90 C91 N13 -13.0(11)
C85 C90 C91 C92 167.4(7)
C86 C85 C90 C89 -0.8(11)
C86 C85 C90 C91 179.8(7)
C86 C87 C88 C89 -2.4(13)
C86 C87 C88 C93 178.5(8)
C87 C86 C94 N14 -122.1(8)
C87 C88 C89 C90 0.6(13)
C88 C89 C90 C85 1.0(12)
C88 C89 C90 C91 -179.6(7)
C89 C90 C91 N13 167.6(7)
C89 C90 C91 C92 -12.1(11)
C90 C85 C86 C87 -0.9(11)
C90 C85 C86 C94 175.3(7)
C93 C88 C89 C90 179.7(8)
C94 N14 C95 C96 167.3(6)
C94 N14 C97 C98 -88.8(8)
C94 C86 C87 C88 -173.6(8)
C95 N14 C94 C86 177.3(6)
C95 N14 C97 C98 153.6(7)
C97 N14 C94 C86 59.7(8)
C97 N14 C95 C96 -73.9(8)

loop_
_platon_squeeze_void_nr
_platon_squeeze_void_average_x
_platon_squeeze_void_average_y
_platon_squeeze_void_average_z
_platon_squeeze_void_volume
_platon_squeeze_void_count_electrons
_platon_squeeze_void_content
1 0.009 -0.008 0.006 9407 1922 ' '
